data_4123163
loop_
_publ_author_name
'Yamada, Michio'
'Kurihara, Hiroki'
'Suzuki, Mitsuaki'
'Saito, Masayoshi'
'Slanina, Zdenek'
'Uhlik, Filip'
'Aizawa, Toshihiro'
'Kato, Tatsuhisa'
'Olmstead, Marilyn M.'
'Balch, Alan L.'
'Maeda, Yutaka'
'Nagase, Shigeru'
'Lu, Xing'
'Akasaka, Takeshi'

_publ_section_title
;
 Hiding and recovering electrons in a dimetallic endohedral fullerene:
 air-stable products from radical additions.
;
_journal_issue 1
_journal_name_full 'Journal of the American Chemical Society'
_journal_page_first 232
_journal_page_last 238
_journal_paper_doi 10.1021/ja509956y
_journal_volume 137
_journal_year 2015
_chemical_formula_moiety 'La2 C95 N3 H10, C S2'
_chemical_formula_sum 'C96 H10 La2 N3 S2'
_chemical_formula_weight 1547.01
_chemical_name_common La2C80(C3N3(C6H5)2)
_chemical_name_systematic
;
 ?
;
_space_group_crystal_system monoclinic
_space_group_IT_number 14
_space_group_name_Hall '-P 2ybc'
_space_group_name_H-M_alt 'P 1 21/c 1'
_symmetry_space_group_name_Hall '-P 2ybc'
_symmetry_space_group_name_H-M 'P 1 21/c 1'
_atom_sites_solution_hydrogens geom
_audit_creation_method SHELXL-2014
_cell_angle_alpha 90
_cell_angle_beta 114.202(4)
_cell_angle_gamma 90
_cell_formula_units_Z 4
_cell_length_a 22.0705(16)
_cell_length_b 10.9858(8)
_cell_length_c 22.3824(17)
_cell_measurement_reflns_used 9894
_cell_measurement_temperature 90
_cell_measurement_theta_max 28.23
_cell_measurement_theta_min 2.51
_cell_volume 4949.9(7)
_computing_cell_refinement 'Bruker SAINT'
_computing_data_collection 'Bruker APEX2'
_computing_data_reduction 'Bruker SAINT'
_computing_molecular_graphics 'Bruker SHELXTL'
_computing_publication_material 'Bruker SHELXTL'
_computing_structure_refinement 'SHELXL-2014 (Sheldrick, 2014)'
_computing_structure_solution 'SHELXS-97 (Sheldrick, 2008)'
_diffrn_ambient_temperature 90
_diffrn_detector_area_resol_mean 8.333
_diffrn_measured_fraction_theta_full 0.999
_diffrn_measured_fraction_theta_max 0.351
_diffrn_measurement_device_type 'Bruker APEX-II CCD'
_diffrn_measurement_method '\f and \w scans'
_diffrn_radiation_type MoK\a
_diffrn_radiation_wavelength 0.71073
_diffrn_reflns_av_R_equivalents 0.0946
_diffrn_reflns_av_unetI/netI 0.1093
_diffrn_reflns_Laue_measured_fraction_full 0.999
_diffrn_reflns_Laue_measured_fraction_max 0.351
_diffrn_reflns_limit_h_max 28
_diffrn_reflns_limit_h_min -28
_diffrn_reflns_limit_k_max 14
_diffrn_reflns_limit_k_min -14
_diffrn_reflns_limit_l_max 28
_diffrn_reflns_limit_l_min -25
_diffrn_reflns_number 42201
_diffrn_reflns_point_group_measured_fraction_full 0.999
_diffrn_reflns_point_group_measured_fraction_max 0.351
_diffrn_reflns_theta_full 25.242
_diffrn_reflns_theta_max 27.481
_diffrn_reflns_theta_min 1.830
_exptl_absorpt_coefficient_mu 1.861
_exptl_absorpt_correction_T_max 0.7457
_exptl_absorpt_correction_T_min 0.4833
_exptl_absorpt_correction_type multi-scan
_exptl_absorpt_process_details SADABS-2008
_exptl_crystal_density_diffrn 2.076
_exptl_crystal_F_000 3012
_exptl_crystal_size_max 0.280
_exptl_crystal_size_mid 0.170
_exptl_crystal_size_min 0.040
_refine_diff_density_max 5.874
_refine_diff_density_min -3.158
_refine_diff_density_rms 0.333
_refine_ls_extinction_method none
_refine_ls_goodness_of_fit_ref 1.171
_refine_ls_hydrogen_treatment constr
_refine_ls_matrix_type full
_refine_ls_number_parameters 1637
_refine_ls_number_reflns 11306
_refine_ls_number_restraints 14903
_refine_ls_restrained_S_all 0.765
_refine_ls_R_factor_all 0.2014
_refine_ls_R_factor_gt 0.1638
_refine_ls_shift/su_max 0.006
_refine_ls_shift/su_mean 0.000
_refine_ls_structure_factor_coef Fsqd
_refine_ls_weighting_details 'w=1/[\s^2^(Fo^2^)+(0.1078P)^2^+366.1699P] where P=(Fo^2^+2Fc^2^)/3'
_refine_ls_weighting_scheme calc
_refine_ls_wR_factor_gt 0.3840
_refine_ls_wR_factor_ref 0.4044
_reflns_Friedel_coverage 0.000
_reflns_number_gt 8486
_reflns_number_total 11306
_reflns_threshold_expression 'I > 2\s(I)'
_cod_data_source_file ja509956y_si_002.cif
_cod_data_source_block jas_z
_cod_depositor_comments 'Adding full bibliography for 4123161--4123163.cif.'
_cod_original_cell_volume 4949.9(6)
_cod_database_code 4123163
_shelx_space_group_comment
;
The symmetry employed for this shelxl refinement is uniquely defined
by the following loop, which should always be used as a source of
symmetry information in preference to the above space-group names.
They are only intended as comments.
;
_shelx_estimated_absorpt_t_min 0.624
_shelx_estimated_absorpt_t_max 0.929
_shelxl_version_number 2014-1

loop_
_space_group_symop_operation_xyz
'x, y, z'
'-x, y+1/2, -z+1/2'
'-x, -y, -z'
'x, -y-1/2, z-1/2'

loop_
_atom_site_label
_atom_site_type_symbol
_atom_site_fract_x
_atom_site_fract_y
_atom_site_fract_z
_atom_site_U_iso_or_equiv
_atom_site_adp_type
_atom_site_occupancy
_atom_site_site_symmetry_order
_atom_site_calc_flag
_atom_site_refinement_flags_posn
_atom_site_refinement_flags_adp
_atom_site_refinement_flags_occupancy
_atom_site_disorder_assembly
_atom_site_disorder_group
C1 C 0.1571(6) 0.3892(10) -0.0384(5) 0.0130(19) Uani 1 1 d D U . . .
C2_1a C 0.1817(7) 0.3809(14) 0.0368(6) 0.015(2) Uani 0.786(6) 1 d D U P A 1
C3_1a C 0.2488(6) 0.3353(14) 0.0608(6) 0.016(2) Uani 0.786(6) 1 d D U P A 1
C4_1a C 0.2735(7) 0.328(4) 0.0105(7) 0.018(2) Uani 0.786(6) 1 d D U P A 1
C5_1a C 0.2213(7) 0.3718(15) -0.0491(7) 0.016(2) Uani 0.786(6) 1 d D U P A 1
C6_1a C 0.2396(10) 0.437(2) -0.0942(14) 0.0183(19) Uani 0.786(6) 1 d D U P A 1
C7_1a C 0.1969(8) 0.5371(13) -0.1251(9) 0.020(3) Uani 0.786(6) 1 d D U P A 1
C8_1a C 0.1415(11) 0.5723(13) -0.1106(12) 0.018(2) Uani 0.786(6) 1 d D U P A 1
C9_1a C 0.1252(8) 0.5144(11) -0.0622(7) 0.015(2) Uani 0.786(6) 1 d D U P A 1
C10_1a C 0.1032(8) 0.5820(11) -0.0204(6) 0.015(2) Uani 0.786(6) 1 d D U P A 1
C11_1a C 0.1155(9) 0.5514(12) 0.0462(6) 0.014(2) Uani 0.786(6) 1 d D U P A 1
C12_1a C 0.1583(8) 0.4511(14) 0.0768(6) 0.015(2) Uani 0.786(6) 1 d D U P A 1
C13_1a C 0.2037(7) 0.4672(14) 0.1435(7) 0.019(3) Uani 0.786(6) 1 d D U P A 1
C14_1a C 0.2697(6) 0.4156(14) 0.1678(8) 0.018(3) Uani 0.786(6) 1 d D U P A 1
C15_1a C 0.2946(7) 0.3503(15) 0.1274(6) 0.021(3) Uani 0.786(6) 1 d D U P A 1
C16_1a C 0.3639(7) 0.3584(16) 0.1424(8) 0.025(3) Uani 0.786(6) 1 d D U P A 1
C17_1a C 0.3862(7) 0.3503(16) 0.0903(7) 0.026(3) Uani 0.786(6) 1 d D U P A 1
C18_1a C 0.3420(7) 0.3410(14) 0.0229(6) 0.019(2) Uani 0.786(6) 1 d D U P A 1
C19_1a C 0.3584(8) 0.4013(19) -0.0251(8) 0.023(2) Uani 0.786(6) 1 d D U P A 1
C20_1a C 0.3063(8) 0.4509(14) -0.0830(8) 0.020(2) Uani 0.786(6) 1 d D U P A 1
C21_1a C 0.3333(7) 0.5600(14) -0.0981(11) 0.021(2) Uani 0.786(6) 1 d D U P A 1
C22_1a C 0.2912(6) 0.6607(12) -0.1286(9) 0.022(3) Uani 0.786(6) 1 d D U P A 1
C23_1a C 0.2222(7) 0.6452(12) -0.1435(10) 0.022(3) Uani 0.786(6) 1 d D U P A 1
C24_1a C 0.1837(8) 0.7474(12) -0.1382(9) 0.022(3) Uani 0.786(6) 1 d D U P A 1
C25_1a C 0.1338(8) 0.7024(11) -0.1178(8) 0.018(3) Uani 0.786(6) 1 d D U P A 1
C26_1a C 0.1130(9) 0.7742(11) -0.0765(7) 0.018(2) Uani 0.786(6) 1 d D U P A 1
C27_1a C 0.0977(9) 0.7126(11) -0.0283(8) 0.019(3) Uani 0.786(6) 1 d D U P A 1
C28_1a C 0.1058(9) 0.7643(11) 0.0338(7) 0.019(3) Uani 0.786(6) 1 d D U P A 1
C29_1a C 0.1180(9) 0.6649(11) 0.0795(6) 0.017(3) Uani 0.786(6) 1 d D U P A 1
C30_1a C 0.1632(7) 0.6788(11) 0.1466(7) 0.016(2) Uani 0.786(6) 1 d D U P A 1
C31_1a C 0.2052(7) 0.5782(12) 0.1787(7) 0.016(2) Uani 0.786(6) 1 d D U P A 1
C32_1a C 0.2730(6) 0.6017(11) 0.2238(8) 0.0165(17) Uani 0.786(6) 1 d D U P A 1
C33_1a C 0.3110(7) 0.4992(13) 0.2176(9) 0.021(3) Uani 0.786(6) 1 d D U P A 1
C34_1a C 0.3801(8) 0.5117(15) 0.2315(11) 0.025(2) Uani 0.786(6) 1 d D U P A 1
C35_1a C 0.4053(8) 0.4388(15) 0.1940(8) 0.026(3) Uani 0.786(6) 1 d D U P A 1
C36_1a C 0.4552(9) 0.4801(15) 0.1727(9) 0.030(3) Uani 0.786(6) 1 d D U P A 1
C37_1a C 0.4436(10) 0.428(2) 0.1099(8) 0.026(2) Uani 0.786(6) 1 d D U P A 1
C38_1a C 0.4565(11) 0.4939(15) 0.0617(7) 0.028(3) Uani 0.786(6) 1 d D U P A 1
C39_1a C 0.4170(8) 0.4758(13) -0.0065(7) 0.025(3) Uani 0.786(6) 1 d D U P A 1
C40_1a C 0.4008(8) 0.5776(13) -0.0510(8) 0.027(3) Uani 0.786(6) 1 d D U P A 1
C41_1a C 0.4302(9) 0.6955(12) -0.0342(8) 0.029(3) Uani 0.786(6) 1 d D U P A 1
C42_1a C 0.3895(7) 0.7975(14) -0.0660(8) 0.024(3) Uani 0.786(6) 1 d D U P A 1
C43_1a C 0.3216(7) 0.7779(12) -0.1119(9) 0.021(3) Uani 0.786(6) 1 d D U P A 1
C44_1a C 0.2820(7) 0.8772(15) -0.1053(10) 0.022(2) Uani 0.786(6) 1 d D U P A 1
C45_1a C 0.2134(8) 0.8642(15) -0.1180(12) 0.020(2) Uani 0.786(6) 1 d D U P A 1
C46_1a C 0.1885(7) 0.9393(13) -0.0813(8) 0.020(2) Uani 0.786(6) 1 d D U P A 1
C47_1a C 0.1388(9) 0.8945(13) -0.0605(8) 0.019(2) Uani 0.786(6) 1 d D U P A 1
C48_1a C 0.1505(9) 0.9462(18) 0.0023(7) 0.0185(19) Uani 0.786(6) 1 d D U P A 1
C49_1a C 0.1370(9) 0.8805(13) 0.0504(6) 0.018(3) Uani 0.786(6) 1 d D U P A 1
C50_1a C 0.1818(7) 0.8949(12) 0.1173(6) 0.019(2) Uani 0.786(6) 1 d D U P A 1
C51_1a C 0.1918(6) 0.7973(11) 0.1634(7) 0.0166(19) Uani 0.786(6) 1 d D U P A 1
C52_1a C 0.2585(5) 0.8225(10) 0.2096(6) 0.0173(15) Uani 0.786(6) 1 d D U P A 1
C53_1a C 0.3016(6) 0.7208(10) 0.2309(8) 0.0150(14) Uani 0.786(6) 1 d D U P A 1
C54_1a C 0.3722(6) 0.7270(12) 0.2547(9) 0.0164(16) Uani 0.786(6) 1 d D U P A 1
C55_1a C 0.4128(7) 0.6257(12) 0.2528(10) 0.025(3) Uani 0.786(6) 1 d D U P A 1
C56_1a C 0.4608(9) 0.6691(13) 0.2295(9) 0.031(3) Uani 0.786(6) 1 d D U P A 1
C57_1a C 0.4824(9) 0.5995(14) 0.1880(8) 0.029(3) Uani 0.786(6) 1 d D U P A 1
C58_1a C 0.5008(10) 0.6622(13) 0.1421(8) 0.032(3) Uani 0.786(6) 1 d D U P A 1
C59_1a C 0.4867(10) 0.6108(13) 0.0785(8) 0.028(3) Uani 0.786(6) 1 d D U P A 1
C60_1a C 0.4770(10) 0.7089(13) 0.0325(7) 0.026(2) Uani 0.786(6) 1 d D U P A 1
C61_1a C 0.4786(11) 0.8228(14) 0.0655(7) 0.026(2) Uani 0.786(6) 1 d D U P A 1
C62_1a C 0.4365(9) 0.9246(16) 0.0362(7) 0.025(3) Uani 0.786(6) 1 d D U P A 1
C63_1a C 0.3930(7) 0.9101(15) -0.0315(8) 0.024(3) Uani 0.786(6) 1 d D U P A 1
C64_1a C 0.3265(7) 0.9594(14) -0.0571(8) 0.020(3) Uani 0.786(6) 1 d D U P A 1
C65_1a C 0.3016(6) 1.0248(15) -0.0170(6) 0.017(2) Uani 0.786(6) 1 d D U P A 1
C66_1a C 0.2324(7) 1.0190(14) -0.0311(7) 0.020(3) Uani 0.786(6) 1 d D U P A 1
C67_1a C 0.2081(7) 1.0229(15) 0.0197(6) 0.021(2) Uani 0.786(6) 1 d D U P A 1
C68_1a C 0.2547(6) 1.0339(14) 0.0861(6) 0.0205(17) Uani 0.786(6) 1 d D U P A 1
C69_1a C 0.2389(6) 0.9727(11) 0.1339(6) 0.0219(17) Uani 0.786(6) 1 d D U P A 1
C70_1a C 0.2896(6) 0.9251(12) 0.1936(7) 0.022(3) Uani 0.786(6) 1 d D U P A 1
C71_1a C 0.3578(7) 0.934(2) 0.2049(12) 0.023(2) Uani 0.786(6) 1 d D U P A 1
C72_1a C 0.3996(7) 0.8349(12) 0.2388(9) 0.023(3) Uani 0.786(6) 1 d D U P A 1
C73_1a C 0.4535(12) 0.7993(14) 0.2220(13) 0.027(2) Uani 0.786(6) 1 d D U P A 1
C74_1a C 0.4672(9) 0.8595(14) 0.1724(8) 0.026(3) Uani 0.786(6) 1 d D U P A 1
C75_1a C 0.4909(10) 0.7915(13) 0.1321(8) 0.029(3) Uani 0.786(6) 1 d D U P A 1
C76_1a C 0.4287(14) 0.965(2) 0.1437(9) 0.025(2) Uani 0.786(6) 1 d D U P A 1
C77_1a C 0.4123(7) 0.9936(15) 0.0760(7) 0.022(3) Uani 0.786(6) 1 d D U P A 1
C78_1a C 0.3463(6) 1.0445(15) 0.0496(6) 0.020(3) Uani 0.786(6) 1 d D U P A 1
C79_1a C 0.3236(6) 1.051(2) 0.1014(7) 0.0212(18) Uani 0.786(6) 1 d D U P A 1
C80_1a C 0.3753(8) 1.0002(16) 0.1593(8) 0.024(3) Uani 0.786(6) 1 d D U P A 1
C2_2b C 0.173(3) 0.457(4) -0.090(2) 0.017(3) Uani 0.214(6) 1 d D U P A 2
C3_2b C 0.147(4) 0.578(4) -0.107(4) 0.018(2) Uani 0.214(6) 1 d D U P A 2
C4_2b C 0.108(3) 0.606(3) -0.070(3) 0.014(4) Uani 0.214(6) 1 d D U P A 2
C5_2b C 0.117(2) 0.499(3) -0.031(2) 0.015(3) Uani 0.214(6) 1 d D U P A 2
C6_2b C 0.121(3) 0.526(6) 0.0331(18) 0.014(2) Uani 0.214(6) 1 d D U P A 2
C7_2b C 0.166(3) 0.467(6) 0.091(2) 0.015(4) Uani 0.214(6) 1 d D U P A 2
C8_2b C 0.211(2) 0.384(5) 0.080(2) 0.017(4) Uani 0.214(6) 1 d D U P A 2
C9_2b C 0.2180(16) 0.347(5) 0.0224(13) 0.016(3) Uani 0.214(6) 1 d D U P A 2
C10_2b C 0.276(2) 0.327(13) 0.011(2) 0.018(2) Uani 0.214(6) 1 d D U P A 2
C11_2b C 0.284(2) 0.371(5) -0.046(3) 0.019(3) Uani 0.214(6) 1 d D U P A 2
C12_2b C 0.235(3) 0.441(8) -0.096(5) 0.0183(19) Uani 0.214(6) 1 d D U P A 2
C13_2b C 0.269(2) 0.531(4) -0.116(3) 0.021(4) Uani 0.214(6) 1 d D U P A 2
C14_2b C 0.243(2) 0.652(4) -0.136(4) 0.021(4) Uani 0.214(6) 1 d D U P A 2
C15_2b C 0.178(3) 0.658(4) -0.136(3) 0.020(4) Uani 0.214(6) 1 d D U P A 2
C16_2b C 0.165(3) 0.782(4) -0.125(3) 0.020(4) Uani 0.214(6) 1 d D U P A 2
C17_2b C 0.125(3) 0.817(4) -0.090(3) 0.019(4) Uani 0.214(6) 1 d D U P A 2
C18_2b C 0.101(3) 0.731(3) -0.057(2) 0.015(4) Uani 0.214(6) 1 d D U P A 2
C19_2b C 0.102(3) 0.741(4) 0.007(2) 0.016(4) Uani 0.214(6) 1 d D U P A 2
C20_2b C 0.107(3) 0.651(5) 0.056(2) 0.015(4) Uani 0.214(6) 1 d D U P A 2
C21_2b C 0.143(3) 0.707(4) 0.119(2) 0.014(4) Uani 0.214(6) 1 d D U P A 2
C22_2b C 0.188(2) 0.628(4) 0.168(2) 0.014(3) Uani 0.214(6) 1 d D U P A 2
C23_2b C 0.201(2) 0.504(4) 0.159(2) 0.015(4) Uani 0.214(6) 1 d D U P A 2
C24_2b C 0.269(2) 0.459(5) 0.186(3) 0.016(4) Uani 0.214(6) 1 d D U P A 2
C25_2b C 0.270(2) 0.370(5) 0.140(2) 0.017(4) Uani 0.214(6) 1 d D U P A 2
C26_2b C 0.331(2) 0.341(6) 0.135(2) 0.019(4) Uani 0.214(6) 1 d D U P A 2
C27_2b C 0.333(2) 0.315(6) 0.073(2) 0.020(4) Uani 0.214(6) 1 d D U P A 2
C28_2b C 0.385(2) 0.351(5) 0.054(2) 0.022(4) Uani 0.214(6) 1 d D U P A 2
C29_2b C 0.355(2) 0.384(6) -0.015(3) 0.023(2) Uani 0.214(6) 1 d D U P A 2
C30_2b C 0.382(3) 0.488(5) -0.033(3) 0.022(4) Uani 0.214(6) 1 d D U P A 2
C31_2b C 0.340(2) 0.542(5) -0.094(4) 0.021(2) Uani 0.214(6) 1 d D U P A 2
C32_2b C 0.353(2) 0.667(4) -0.105(3) 0.022(4) Uani 0.214(6) 1 d D U P A 2
C33_2b C 0.294(2) 0.742(4) -0.123(4) 0.021(4) Uani 0.214(6) 1 d D U P A 2
C34_2b C 0.271(2) 0.861(5) -0.119(4) 0.022(2) Uani 0.214(6) 1 d D U P A 2
C35_2b C 0.212(3) 0.881(6) -0.109(4) 0.020(2) Uani 0.214(6) 1 d D U P A 2
C36_2b C 0.204(2) 0.971(5) -0.066(3) 0.019(4) Uani 0.214(6) 1 d D U P A 2
C37_2b C 0.151(3) 0.925(5) -0.052(3) 0.019(4) Uani 0.214(6) 1 d D U P A 2
C38_2b C 0.160(3) 0.947(7) 0.014(2) 0.0185(19) Uani 0.214(6) 1 d D U P A 2
C39_2b C 0.128(3) 0.856(5) 0.037(2) 0.017(4) Uani 0.214(6) 1 d D U P A 2
C40_2b C 0.153(3) 0.833(4) 0.1065(19) 0.016(4) Uani 0.214(6) 1 d D U P A 2
C41_2b C 0.2067(8) 0.888(3) 0.1596(17) 0.021(3) Uani 0.214(6) 1 d D U P A 2
C42_2b C 0.2585(5) 0.8225(10) 0.2096(6) 0.0173(15) Uani 0.214(6) 1 d D U P A 2
C43_2b C 0.2390(18) 0.6993(17) 0.215(3) 0.015(3) Uani 0.214(6) 1 d D U P A 2
C44_2b C 0.305(2) 0.654(4) 0.230(3) 0.013(3) Uani 0.214(6) 1 d D U P A 2
C45_2b C 0.324(2) 0.530(4) 0.228(3) 0.017(3) Uani 0.214(6) 1 d D U P A 2
C46_2b C 0.383(3) 0.489(5) 0.223(4) 0.025(2) Uani 0.214(6) 1 d D U P A 2
C47_2b C 0.391(2) 0.397(5) 0.180(3) 0.023(4) Uani 0.214(6) 1 d D U P A 2
C48_2b C 0.441(3) 0.441(5) 0.161(3) 0.026(4) Uani 0.214(6) 1 d D U P A 2
C49_2b C 0.437(4) 0.428(7) 0.096(2) 0.026(2) Uani 0.214(6) 1 d D U P A 2
C50_2b C 0.468(4) 0.517(5) 0.071(2) 0.025(4) Uani 0.214(6) 1 d D U P A 2
C51_2b C 0.444(3) 0.547(5) 0.003(2) 0.024(4) Uani 0.214(6) 1 d D U P A 2
C52_2b C 0.452(3) 0.674(4) -0.008(3) 0.026(4) Uani 0.214(6) 1 d D U P A 2
C53_2b C 0.406(3) 0.742(4) -0.062(3) 0.024(4) Uani 0.214(6) 1 d D U P A 2
C54_2b C 0.398(3) 0.862(5) -0.041(3) 0.024(4) Uani 0.214(6) 1 d D U P A 2
C55_2b C 0.332(2) 0.914(5) -0.075(3) 0.022(4) Uani 0.214(6) 1 d D U P A 2
C56_2b C 0.329(2) 0.987(6) -0.022(3) 0.022(4) Uani 0.214(6) 1 d D U P A 2
C57_2b C 0.267(2) 1.021(6) -0.023(2) 0.021(4) Uani 0.214(6) 1 d D U P A 2
C58_2b C 0.262(2) 1.037(6) 0.038(2) 0.021(4) Uani 0.214(6) 1 d D U P A 2
C59_2b C 0.215(2) 1.003(5) 0.0653(9) 0.020(3) Uani 0.214(6) 1 d D U P A 2
C60_2b C 0.2389(6) 0.9727(11) 0.1339(6) 0.0219(17) Uani 0.214(6) 1 d D U P A 2
C61_2b C 0.3072(10) 0.997(5) 0.146(3) 0.023(3) Uani 0.214(6) 1 d D U P A 2
C62_2b C 0.356(2) 0.931(7) 0.199(4) 0.023(2) Uani 0.214(6) 1 d D U P A 2
C63_2b C 0.3282(9) 0.843(4) 0.227(3) 0.018(3) Uani 0.214(6) 1 d D U P A 2
C64_2b C 0.361(2) 0.734(4) 0.261(3) 0.0164(16) Uani 0.214(6) 1 d D U P A 2
C65_2b C 0.416(3) 0.704(4) 0.246(3) 0.023(4) Uani 0.214(6) 1 d D U P A 2
C66_2b C 0.433(3) 0.582(4) 0.239(3) 0.024(4) Uani 0.214(6) 1 d D U P A 2
C67_2b C 0.464(3) 0.556(5) 0.195(3) 0.026(4) Uani 0.214(6) 1 d D U P A 2
C68_2b C 0.492(3) 0.648(4) 0.169(3) 0.025(4) Uani 0.214(6) 1 d D U P A 2
C69_2b C 0.495(4) 0.627(5) 0.107(3) 0.025(4) Uani 0.214(6) 1 d D U P A 2
C70_2b C 0.491(4) 0.715(4) 0.058(2) 0.026(2) Uani 0.214(6) 1 d D U P A 2
C71_2b C 0.485(4) 0.834(5) 0.080(2) 0.026(2) Uani 0.214(6) 1 d D U P A 2
C72_2b C 0.437(3) 0.898(6) 0.025(3) 0.024(4) Uani 0.214(6) 1 d D U P A 2
C73_2b C 0.393(2) 0.987(6) 0.033(2) 0.022(4) Uani 0.214(6) 1 d D U P A 2
C74_2b C 0.385(3) 1.018(6) 0.091(2) 0.023(4) Uani 0.214(6) 1 d D U P A 2
C75_2b C 0.324(2) 1.047(9) 0.095(2) 0.0212(18) Uani 0.214(6) 1 d D U P A 2
C76_2b C 0.434(4) 0.952(9) 0.144(3) 0.025(2) Uani 0.214(6) 1 d D U P A 2
C77_2b C 0.419(3) 0.909(5) 0.197(3) 0.025(3) Uani 0.214(6) 1 d D U P A 2
C78_2b C 0.448(4) 0.792(5) 0.222(4) 0.027(2) Uani 0.214(6) 1 d D U P A 2
C79_2b C 0.483(3) 0.773(4) 0.181(3) 0.026(4) Uani 0.214(6) 1 d D U P A 2
C80_2b C 0.474(4) 0.872(5) 0.136(3) 0.026(4) Uani 0.214(6) 1 d D U P A 2
La1 La 0.23317(6) 0.64150(11) 0.08565(6) 0.0150(3) Uani 0.687(3) 1 d . U P . .
La2 La 0.36559(6) 0.74964(12) 0.03159(7) 0.0181(4) Uani 0.667(3) 1 d . U P . .
La3_d La 0.3185(6) 0.6640(11) 0.1470(6) 0.029(2) Uani 0.085(2) 1 d . U P A 4
La4_d La 0.2788(6) 0.7171(11) -0.0305(6) 0.029(2) Uani 0.085(3) 1 d . U P A 4
La5_d La 0.2323(5) 0.7244(10) 0.0862(5) 0.0211(18) Uani 0.099(3) 1 d . U P A 4
La6_d La 0.3682(6) 0.6627(11) 0.0268(6) 0.025(2) Uani 0.088(3) 1 d . U P A 4
La7_d La 0.2654(12) 0.697(2) 0.1214(12) 0.024(3) Uani 0.044(2) 1 d . U P A 4
La8_d La 0.3489(17) 0.561(3) 0.0430(18) 0.030(4) Uani 0.032(2) 1 d . U P A 4
La9_d La 0.3294(12) 0.682(2) -0.0047(11) 0.026(3) Uani 0.047(2) 1 d . U P A 4
La10_d La 0.3130(12) 0.565(2) 0.1199(12) 0.027(3) Uani 0.043(2) 1 d . U P A 4
La11_d La 0.2992(18) 0.808(3) -0.0022(19) 0.027(4) Uani 0.028(2) 1 d . U P A 4
La12_d La 0.2472(17) 0.798(3) 0.0856(17) 0.026(3) Uani 0.030(2) 1 d . U P A 4
La13_d La 0.3066(15) 0.786(3) 0.1189(15) 0.030(3) Uani 0.035(2) 1 d . U P A 4
La16_d La 0.3476(17) 0.546(3) 0.0809(19) 0.031(4) Uani 0.031(2) 1 d . U P A 4
C81 C 0.1052(7) 0.2900(11) -0.0715(7) 0.0106(17) Uani 1 1 d . U . . .
N1 N 0.0691(6) 0.2620(10) -0.0377(6) 0.0126(17) Uani 1 1 d . U . . .
N2 N 0.0239(6) 0.1728(10) -0.0622(6) 0.0114(17) Uani 1 1 d . U . . .
C82 C 0.0164(7) 0.1171(11) -0.1174(7) 0.0099(16) Uani 1 1 d . U . . .
C83 C 0.0553(7) 0.1507(12) -0.1523(7) 0.0107(16) Uani 1 1 d . U . . .
N3 N 0.0999(5) 0.2397(10) -0.1281(5) 0.0100(16) Uani 1 1 d . U . . .
C84 C -0.0370(7) 0.0232(11) -0.1376(7) 0.0104(16) Uani 1 1 d . U . . .
C85 C -0.0879(7) 0.0191(12) -0.2015(7) 0.0120(18) Uani 1 1 d . U . . .
H85 H -0.0876 0.0746 -0.2339 0.014 Uiso 1 1 calc R U . . .
C86 C -0.1384(7) -0.0665(12) -0.2169(7) 0.0134(19) Uani 1 1 d . U . . .
H86 H -0.1728 -0.0691 -0.2598 0.016 Uiso 1 1 calc R U . . .
C87 C -0.1386(7) -0.1481(12) -0.1697(7) 0.0137(19) Uani 1 1 d . U . . .
H87 H -0.1732 -0.2064 -0.1801 0.016 Uiso 1 1 calc R U . . .
C88 C -0.0877(7) -0.1439(12) -0.1069(7) 0.0125(18) Uani 1 1 d . U . . .
H88 H -0.0880 -0.1997 -0.0746 0.015 Uiso 1 1 calc R U . . .
C89 C -0.0378(6) -0.0615(11) -0.0911(7) 0.0087(17) Uani 1 1 d . U . . .
H89 H -0.0032 -0.0611 -0.0483 0.010 Uiso 1 1 calc R U . . .
C90 C 0.0518(7) 0.0940(12) -0.2121(7) 0.0115(16) Uani 1 1 d . U . . .
C91 C 0.0500(7) 0.1623(12) -0.2642(7) 0.0132(19) Uani 1 1 d . U . . .
H91 H 0.0527 0.2484 -0.2604 0.016 Uiso 1 1 calc R U . . .
C92 C 0.0443(7) 0.1093(12) -0.3214(7) 0.0150(19) Uani 1 1 d . U . . .
H92 H 0.0433 0.1590 -0.3565 0.018 Uiso 1 1 calc R U . . .
C93 C 0.0400(7) -0.0151(12) -0.3289(7) 0.0127(18) Uani 1 1 d . U . . .
H93 H 0.0362 -0.0513 -0.3688 0.015 Uiso 1 1 calc R U . . .
C94 C 0.0413(7) -0.0865(12) -0.2778(7) 0.0132(19) Uani 1 1 d . U . . .
H94 H 0.0394 -0.1725 -0.2825 0.016 Uiso 1 1 calc R U . . .
C95 C 0.0452(7) -0.0356(12) -0.2198(7) 0.0126(18) Uani 1 1 d . U . . .
H95 H 0.0435 -0.0853 -0.1858 0.015 Uiso 1 1 calc R U . . .
C1S C 0.2870(12) 0.2697(18) 0.3042(11) 0.047(5) Uani 1 1 d . . . . .
S1 S 0.2296(4) 0.3397(6) 0.3175(4) 0.0590(16) Uani 1 1 d . . . . .
S2 S 0.3356(4) 0.1955(7) 0.2925(4) 0.0646(19) Uani 1 1 d . . . . .

loop_
_atom_site_aniso_label
_atom_site_aniso_U_11
_atom_site_aniso_U_22
_atom_site_aniso_U_33
_atom_site_aniso_U_23
_atom_site_aniso_U_13
_atom_site_aniso_U_12
C1 0.019(3) 0.008(3) 0.013(4) -0.005(3) 0.008(3) -0.005(3)
C2_1a 0.021(4) 0.008(4) 0.017(4) -0.002(4) 0.008(4) -0.007(4)
C3_1a 0.019(4) 0.006(4) 0.021(5) 0.000(4) 0.004(4) -0.005(4)
C4_1a 0.021(4) 0.007(3) 0.024(4) -0.007(3) 0.006(3) -0.001(3)
C5_1a 0.021(4) 0.010(4) 0.018(4) -0.004(4) 0.009(4) -0.003(4)
C6_1a 0.024(3) 0.015(3) 0.019(3) -0.007(3) 0.012(3) -0.004(3)
C7_1a 0.026(4) 0.016(4) 0.014(4) -0.003(4) 0.006(4) -0.006(4)
C8_1a 0.022(4) 0.011(3) 0.014(3) -0.001(3) 0.002(3) -0.003(3)
C9_1a 0.017(4) 0.010(4) 0.016(4) -0.002(4) 0.004(4) -0.004(4)
C10_1a 0.011(4) 0.010(4) 0.021(4) -0.002(4) 0.003(4) -0.005(4)
C11_1a 0.013(3) 0.011(4) 0.019(4) -0.004(3) 0.009(3) -0.004(3)
C12_1a 0.019(4) 0.010(4) 0.018(5) -0.003(4) 0.009(4) -0.004(4)
C13_1a 0.025(5) 0.011(4) 0.020(5) -0.003(4) 0.009(4) -0.006(4)
C14_1a 0.025(5) 0.010(4) 0.017(5) 0.000(4) 0.005(4) -0.006(4)
C15_1a 0.024(5) 0.008(4) 0.022(5) 0.002(4) 0.000(4) -0.002(4)
C16_1a 0.022(5) 0.010(4) 0.028(5) 0.001(4) -0.005(4) 0.003(4)
C17_1a 0.021(5) 0.011(4) 0.033(5) -0.003(4) -0.001(4) 0.005(4)
C18_1a 0.019(4) 0.007(4) 0.030(5) -0.008(4) 0.009(4) 0.001(4)
C19_1a 0.023(4) 0.015(4) 0.029(4) -0.010(3) 0.009(3) 0.002(3)
C20_1a 0.025(4) 0.018(4) 0.023(4) -0.010(4) 0.016(4) -0.003(4)
C21_1a 0.027(4) 0.022(4) 0.021(4) -0.006(3) 0.016(3) -0.002(3)
C22_1a 0.030(5) 0.024(5) 0.016(4) 0.000(4) 0.014(4) -0.006(4)
C23_1a 0.030(5) 0.019(5) 0.014(4) 0.000(4) 0.007(4) -0.005(4)
C24_1a 0.027(5) 0.016(5) 0.014(4) 0.006(4) 0.001(4) -0.002(4)
C25_1a 0.020(4) 0.010(4) 0.015(4) 0.006(4) -0.001(4) -0.001(4)
C26_1a 0.017(4) 0.008(4) 0.019(4) 0.008(4) -0.003(4) 0.003(4)
C27_1a 0.016(4) 0.008(4) 0.025(5) -0.001(4) -0.001(4) -0.002(4)
C28_1a 0.017(4) 0.014(5) 0.025(5) -0.007(4) 0.005(4) 0.001(4)
C29_1a 0.014(4) 0.015(4) 0.023(5) -0.004(4) 0.009(4) -0.004(4)
C30_1a 0.015(4) 0.015(4) 0.023(4) -0.006(4) 0.012(4) -0.004(4)
C31_1a 0.021(4) 0.013(4) 0.018(4) -0.004(4) 0.011(4) -0.006(4)
C32_1a 0.019(3) 0.016(3) 0.017(3) -0.008(3) 0.010(3) -0.003(3)
C33_1a 0.025(5) 0.011(4) 0.019(4) -0.001(4) 0.001(4) -0.003(4)
C34_1a 0.023(4) 0.015(4) 0.024(4) -0.003(4) -0.004(3) 0.001(3)
C35_1a 0.020(5) 0.013(5) 0.027(5) 0.002(4) -0.007(4) 0.004(4)
C36_1a 0.019(5) 0.018(5) 0.034(5) 0.000(5) -0.010(4) 0.008(4)
C37_1a 0.018(4) 0.016(4) 0.033(4) -0.004(4) 0.000(4) 0.006(3)
C38_1a 0.020(5) 0.019(5) 0.038(5) -0.008(4) 0.004(4) 0.008(4)
C39_1a 0.022(5) 0.017(5) 0.034(5) -0.010(4) 0.010(4) 0.007(4)
C40_1a 0.026(5) 0.025(5) 0.032(5) -0.008(4) 0.014(4) 0.001(4)
C41_1a 0.025(5) 0.026(5) 0.034(5) -0.003(4) 0.009(4) -0.001(4)
C42_1a 0.026(5) 0.021(5) 0.027(5) -0.004(4) 0.014(4) -0.001(4)
C43_1a 0.028(5) 0.021(5) 0.018(5) 0.002(4) 0.014(4) -0.002(4)
C44_1a 0.026(4) 0.017(4) 0.022(4) 0.002(3) 0.008(3) -0.001(3)
C45_1a 0.024(4) 0.014(4) 0.018(4) 0.004(3) 0.005(3) 0.000(3)
C46_1a 0.021(4) 0.009(4) 0.019(4) 0.007(4) -0.002(4) 0.004(4)
C47_1a 0.018(4) 0.009(4) 0.020(4) 0.005(3) -0.002(3) 0.006(3)
C48_1a 0.017(3) 0.009(3) 0.022(3) -0.002(3) 0.001(3) 0.006(3)
C49_1a 0.016(4) 0.013(4) 0.025(5) -0.008(4) 0.007(4) 0.005(4)
C50_1a 0.018(4) 0.016(4) 0.025(4) -0.010(4) 0.010(3) 0.004(4)
C51_1a 0.016(3) 0.016(3) 0.023(3) -0.010(3) 0.013(3) 0.000(3)
C52_1a 0.019(3) 0.015(3) 0.019(3) -0.010(2) 0.009(2) -0.002(2)
C53_1a 0.017(3) 0.015(3) 0.017(3) -0.009(2) 0.011(2) -0.003(2)
C54_1a 0.018(3) 0.015(3) 0.018(3) -0.008(2) 0.009(2) -0.003(3)
C55_1a 0.021(4) 0.019(4) 0.022(5) -0.004(4) -0.003(4) 0.002(4)
C56_1a 0.021(5) 0.020(5) 0.029(5) -0.001(4) -0.013(4) 0.002(4)
C57_1a 0.016(5) 0.018(5) 0.035(5) 0.003(5) -0.010(4) 0.004(4)
C58_1a 0.020(5) 0.022(5) 0.040(5) -0.004(5) -0.004(5) 0.003(4)
C59_1a 0.016(5) 0.020(5) 0.039(5) -0.006(5) 0.004(4) 0.008(4)
C60_1a 0.018(4) 0.023(4) 0.034(4) -0.003(4) 0.007(4) -0.002(3)
C61_1a 0.018(4) 0.021(4) 0.033(4) -0.005(4) 0.007(4) -0.008(3)
C62_1a 0.025(5) 0.017(5) 0.030(5) -0.005(4) 0.010(4) -0.007(4)
C63_1a 0.028(5) 0.018(5) 0.028(5) -0.004(4) 0.012(4) -0.001(4)
C64_1a 0.025(5) 0.012(4) 0.024(5) 0.000(4) 0.011(4) -0.003(4)
C65_1a 0.020(5) 0.008(4) 0.024(5) 0.002(4) 0.009(4) -0.003(4)
C66_1a 0.020(4) 0.007(4) 0.024(5) 0.004(4) 0.002(4) 0.002(4)
C67_1a 0.020(3) 0.008(3) 0.028(3) -0.005(3) 0.003(3) 0.004(3)
C68_1a 0.020(3) 0.010(3) 0.027(3) -0.008(3) 0.005(3) 0.004(3)
C69_1a 0.022(3) 0.013(3) 0.027(3) -0.008(3) 0.005(3) 0.003(3)
C70_1a 0.023(4) 0.014(4) 0.026(4) -0.013(4) 0.007(4) 0.000(4)
C71_1a 0.022(3) 0.013(3) 0.027(4) -0.011(3) 0.001(3) -0.003(3)
C72_1a 0.021(4) 0.014(4) 0.025(4) -0.010(4) 0.000(4) -0.005(4)
C73_1a 0.019(4) 0.017(4) 0.028(4) -0.007(3) -0.007(3) -0.004(3)
C74_1a 0.016(4) 0.018(4) 0.032(5) -0.007(4) -0.002(4) -0.008(4)
C75_1a 0.018(5) 0.021(5) 0.037(5) -0.003(5) -0.001(4) -0.007(4)
C76_1a 0.020(4) 0.014(4) 0.032(4) -0.007(3) 0.001(3) -0.007(3)
C77_1a 0.023(5) 0.012(4) 0.028(5) -0.003(4) 0.008(4) -0.011(4)
C78_1a 0.020(4) 0.010(4) 0.026(5) -0.003(4) 0.006(4) -0.006(4)
C79_1a 0.021(3) 0.010(3) 0.027(3) -0.008(3) 0.005(3) 0.002(3)
C80_1a 0.021(4) 0.013(4) 0.031(5) -0.010(4) 0.003(4) -0.002(4)
C2_2b 0.021(4) 0.012(4) 0.016(4) -0.005(4) 0.007(4) -0.003(4)
C3_2b 0.022(4) 0.011(3) 0.014(3) -0.001(3) 0.002(3) -0.003(3)
C4_2b 0.016(5) 0.011(5) 0.015(5) -0.002(5) 0.005(5) -0.001(5)
C5_2b 0.016(5) 0.011(5) 0.016(5) -0.003(5) 0.005(5) -0.003(5)
C6_2b 0.013(3) 0.011(4) 0.019(4) -0.004(3) 0.009(3) -0.004(3)
C7_2b 0.016(5) 0.011(6) 0.020(6) -0.004(5) 0.009(5) -0.003(5)
C8_2b 0.018(6) 0.010(6) 0.021(6) -0.004(6) 0.008(5) -0.001(5)
C9_2b 0.020(5) 0.008(4) 0.019(5) -0.004(4) 0.008(4) -0.004(4)
C10_2b 0.021(4) 0.007(3) 0.024(4) -0.007(3) 0.006(3) -0.001(3)
C11_2b 0.023(5) 0.011(5) 0.024(5) -0.008(5) 0.010(5) -0.001(5)
C12_2b 0.024(3) 0.015(3) 0.019(3) -0.007(3) 0.012(3) -0.004(3)
C13_2b 0.026(5) 0.019(5) 0.020(5) -0.005(5) 0.012(5) -0.003(5)
C14_2b 0.025(6) 0.018(6) 0.019(6) -0.003(6) 0.008(6) -0.002(6)
C15_2b 0.024(5) 0.015(5) 0.016(5) -0.001(5) 0.004(5) -0.001(5)
C16_2b 0.022(5) 0.014(5) 0.018(6) 0.001(5) 0.003(5) 0.001(5)
C17_2b 0.018(6) 0.013(6) 0.019(6) 0.000(6) 0.003(6) 0.002(6)
C18_2b 0.015(6) 0.012(6) 0.017(6) -0.003(6) 0.005(6) 0.001(6)
C19_2b 0.015(6) 0.012(6) 0.019(6) -0.004(6) 0.006(6) 0.002(6)
C20_2b 0.014(5) 0.012(5) 0.019(6) -0.006(5) 0.008(5) -0.001(5)
C21_2b 0.014(6) 0.013(6) 0.018(6) -0.006(6) 0.010(5) -0.001(5)
C22_2b 0.015(5) 0.014(5) 0.018(5) -0.007(5) 0.011(5) -0.003(5)
C23_2b 0.016(6) 0.013(6) 0.020(6) -0.004(6) 0.010(5) -0.002(6)
C24_2b 0.018(6) 0.013(6) 0.020(6) -0.003(6) 0.010(6) -0.003(6)
C25_2b 0.018(6) 0.011(6) 0.022(6) -0.003(6) 0.009(6) -0.002(6)
C26_2b 0.019(6) 0.012(6) 0.024(6) -0.004(6) 0.006(6) 0.000(6)
C27_2b 0.020(5) 0.011(5) 0.026(5) -0.006(5) 0.006(5) 0.000(5)
C28_2b 0.021(5) 0.013(5) 0.029(5) -0.007(5) 0.005(5) 0.003(5)
C29_2b 0.023(4) 0.015(4) 0.029(4) -0.010(3) 0.009(3) 0.002(3)
C30_2b 0.023(5) 0.019(5) 0.026(5) -0.007(5) 0.012(5) -0.001(5)
C31_2b 0.027(4) 0.022(4) 0.021(4) -0.006(3) 0.016(3) -0.002(3)
C32_2b 0.025(5) 0.021(6) 0.022(6) -0.003(5) 0.012(5) -0.003(5)
C33_2b 0.026(6) 0.018(6) 0.020(5) -0.001(5) 0.011(5) -0.002(5)
C34_2b 0.026(4) 0.017(4) 0.022(4) 0.002(3) 0.008(3) -0.001(3)
C35_2b 0.024(4) 0.014(4) 0.018(4) 0.004(3) 0.005(3) 0.000(3)
C36_2b 0.021(6) 0.012(6) 0.021(6) 0.003(5) 0.005(5) 0.001(5)
C37_2b 0.019(5) 0.011(5) 0.021(5) 0.000(5) 0.001(5) 0.004(5)
C38_2b 0.017(3) 0.009(3) 0.022(3) -0.002(3) 0.001(3) 0.006(3)
C39_2b 0.016(5) 0.012(5) 0.020(6) -0.005(5) 0.005(5) 0.005(5)
C40_2b 0.016(6) 0.014(6) 0.020(6) -0.007(6) 0.008(5) 0.003(6)
C41_2b 0.021(5) 0.015(5) 0.023(5) -0.008(5) 0.006(5) 0.002(5)
C42_2b 0.019(3) 0.015(3) 0.019(3) -0.010(2) 0.009(2) -0.002(2)
C43_2b 0.016(4) 0.015(4) 0.017(4) -0.008(4) 0.011(4) -0.002(4)
C44_2b 0.014(4) 0.013(4) 0.016(4) -0.007(4) 0.011(4) -0.003(4)
C45_2b 0.018(5) 0.014(5) 0.019(5) -0.004(5) 0.006(4) -0.003(5)
C46_2b 0.023(4) 0.015(4) 0.024(4) -0.003(4) -0.004(3) 0.001(3)
C47_2b 0.021(6) 0.014(6) 0.025(6) -0.004(5) 0.000(5) 0.002(5)
C48_2b 0.020(6) 0.015(6) 0.029(6) -0.004(5) -0.003(5) 0.004(5)
C49_2b 0.018(4) 0.016(4) 0.033(4) -0.004(4) 0.000(4) 0.006(3)
C50_2b 0.019(5) 0.019(5) 0.031(6) -0.006(5) 0.004(5) 0.002(5)
C51_2b 0.021(6) 0.020(6) 0.029(6) -0.005(6) 0.009(6) 0.000(6)
C52_2b 0.021(6) 0.022(6) 0.031(6) -0.002(6) 0.008(5) -0.002(5)
C53_2b 0.023(6) 0.021(6) 0.027(6) 0.000(6) 0.010(6) -0.004(6)
C54_2b 0.023(6) 0.019(6) 0.028(6) 0.000(6) 0.009(6) -0.006(6)
C55_2b 0.024(6) 0.018(6) 0.025(6) 0.001(6) 0.009(5) -0.005(6)
C56_2b 0.021(6) 0.016(6) 0.026(6) 0.000(6) 0.008(6) -0.005(6)
C57_2b 0.021(6) 0.014(6) 0.024(6) 0.000(6) 0.006(6) 0.000(6)
C58_2b 0.021(5) 0.013(5) 0.025(5) -0.004(5) 0.005(5) 0.002(5)
C59_2b 0.020(5) 0.012(5) 0.025(5) -0.007(5) 0.005(5) 0.003(5)
C60_2b 0.022(3) 0.013(3) 0.027(3) -0.008(3) 0.005(3) 0.003(3)
C61_2b 0.022(5) 0.012(5) 0.027(5) -0.010(5) 0.003(5) 0.001(5)
C62_2b 0.022(3) 0.013(3) 0.027(4) -0.011(3) 0.001(3) -0.003(3)
C63_2b 0.019(5) 0.014(5) 0.020(5) -0.011(5) 0.008(5) -0.003(5)
C64_2b 0.018(3) 0.015(3) 0.018(3) -0.008(2) 0.009(2) -0.003(3)
C65_2b 0.019(5) 0.017(5) 0.023(5) -0.007(5) 0.000(5) -0.002(5)
C66_2b 0.020(5) 0.017(5) 0.024(5) -0.005(5) -0.003(5) 0.001(5)
C67_2b 0.020(6) 0.017(6) 0.028(6) -0.004(6) -0.004(6) 0.002(6)
C68_2b 0.018(6) 0.018(6) 0.029(6) -0.005(6) -0.001(6) 0.000(6)
C69_2b 0.018(5) 0.020(6) 0.030(6) -0.005(6) 0.004(5) 0.000(5)
C70_2b 0.018(4) 0.023(4) 0.034(4) -0.003(4) 0.007(4) -0.002(3)
C71_2b 0.018(4) 0.021(4) 0.033(4) -0.005(4) 0.007(4) -0.008(3)
C72_2b 0.021(6) 0.020(6) 0.030(6) -0.002(6) 0.008(5) -0.008(5)
C73_2b 0.019(6) 0.017(6) 0.028(6) -0.001(6) 0.007(6) -0.007(6)
C74_2b 0.020(5) 0.013(5) 0.030(5) -0.005(5) 0.003(5) -0.004(5)
C75_2b 0.021(3) 0.010(3) 0.027(3) -0.008(3) 0.005(3) 0.002(3)
C76_2b 0.020(4) 0.014(4) 0.032(4) -0.007(3) 0.001(3) -0.007(3)
C77_2b 0.020(5) 0.015(5) 0.029(5) -0.009(5) -0.002(5) -0.005(5)
C78_2b 0.019(4) 0.017(4) 0.028(4) -0.007(3) -0.007(3) -0.004(3)
C79_2b 0.018(5) 0.017(5) 0.030(6) -0.005(5) -0.003(5) -0.004(5)
C80_2b 0.019(5) 0.018(5) 0.032(5) -0.006(5) 0.001(5) -0.007(5)
La1 0.0161(6) 0.0133(6) 0.0197(6) 0.0011(5) 0.0115(5) -0.0022(5)
La2 0.0155(6) 0.0160(7) 0.0275(7) 0.0013(5) 0.0134(5) -0.0032(5)
La3_d 0.033(4) 0.027(4) 0.018(4) -0.005(3) 0.001(3) 0.000(3)
La4_d 0.030(4) 0.026(4) 0.025(4) -0.002(3) 0.006(3) 0.000(3)
La5_d 0.027(3) 0.022(4) 0.020(3) -0.005(3) 0.016(3) 0.003(3)
La6_d 0.026(4) 0.031(4) 0.027(4) -0.004(3) 0.019(3) 0.000(3)
La7_d 0.026(4) 0.027(4) 0.021(4) -0.001(4) 0.011(4) -0.003(4)
La8_d 0.029(6) 0.032(6) 0.031(6) -0.002(6) 0.016(5) 0.003(6)
La9_d 0.025(4) 0.032(5) 0.026(4) -0.002(4) 0.017(4) 0.001(4)
La10_d 0.028(5) 0.026(5) 0.024(5) -0.004(4) 0.007(4) 0.000(4)
La11_d 0.027(6) 0.026(6) 0.027(6) -0.001(5) 0.009(5) -0.002(5)
La12_d 0.027(5) 0.021(5) 0.025(5) -0.005(5) 0.006(5) 0.002(5)
La13_d 0.031(5) 0.028(5) 0.024(5) -0.008(5) 0.005(5) -0.001(5)
La16_d 0.030(6) 0.032(6) 0.031(6) -0.003(6) 0.012(6) 0.002(6)
C81 0.013(3) 0.007(3) 0.011(3) -0.003(3) 0.004(3) -0.002(3)
N1 0.013(3) 0.009(3) 0.014(3) -0.002(3) 0.003(3) -0.001(3)
N2 0.014(3) 0.006(3) 0.012(3) -0.002(3) 0.004(3) -0.001(3)
C82 0.014(3) 0.004(3) 0.012(3) -0.003(3) 0.006(3) 0.000(3)
C83 0.014(3) 0.006(3) 0.013(3) -0.002(3) 0.007(3) 0.000(3)
N3 0.012(3) 0.007(3) 0.012(3) -0.004(3) 0.005(3) 0.000(3)
C84 0.014(3) 0.005(3) 0.012(3) -0.003(3) 0.006(3) 0.002(3)
C85 0.014(4) 0.007(3) 0.014(4) -0.002(3) 0.004(3) 0.000(3)
C86 0.014(4) 0.010(3) 0.015(4) -0.003(3) 0.005(3) 0.000(3)
C87 0.015(4) 0.009(3) 0.015(4) -0.002(3) 0.003(3) -0.002(3)
C88 0.014(4) 0.008(3) 0.013(4) -0.001(3) 0.004(3) -0.002(3)
C89 0.010(3) 0.007(3) 0.012(4) -0.003(3) 0.008(3) 0.000(3)
C90 0.014(3) 0.007(3) 0.014(3) -0.002(3) 0.007(3) -0.001(3)
C91 0.015(4) 0.009(3) 0.016(4) -0.002(3) 0.006(3) -0.003(3)
C92 0.016(4) 0.011(4) 0.018(4) -0.003(3) 0.008(3) -0.002(3)
C93 0.014(4) 0.012(4) 0.017(4) -0.004(3) 0.011(3) 0.000(3)
C94 0.014(4) 0.010(4) 0.017(4) -0.004(3) 0.008(3) -0.001(3)
C95 0.014(4) 0.008(3) 0.016(4) -0.005(3) 0.006(3) -0.001(3)
C1S 0.069(15) 0.027(9) 0.045(13) 0.005(9) 0.024(11) -0.015(10)
S1 0.077(5) 0.040(3) 0.066(4) -0.002(3) 0.035(4) -0.005(3)
S2 0.054(4) 0.058(4) 0.083(5) 0.020(4) 0.030(4) 0.011(3)

loop_
_atom_type_symbol
_atom_type_description
_atom_type_scat_dispersion_real
_atom_type_scat_dispersion_imag
_atom_type_scat_source
C C 0.0033 0.0016 'International Tables Vol C Tables 4.2.6.8 and 6.1.1.4'
H H 0.0000 0.0000 'International Tables Vol C Tables 4.2.6.8 and 6.1.1.4'
N N 0.0061 0.0033 'International Tables Vol C Tables 4.2.6.8 and 6.1.1.4'
S S 0.1246 0.1234 'International Tables Vol C Tables 4.2.6.8 and 6.1.1.4'
La La -0.2871 2.4523 'International Tables Vol C Tables 4.2.6.8 and 6.1.1.4'

loop_
_geom_angle_atom_site_label_1
_geom_angle_atom_site_label_2
_geom_angle_atom_site_label_3
_geom_angle
C81 C1 C9_1a 108.9(10)
C81 C1 C9_2b 115(2)
C81 C1 C5_1a 112.8(10)
C9_1a C1 C5_1a 112.2(11)
C81 C1 C2_2b 110(2)
C9_2b C1 C2_2b 115(3)
C81 C1 C5_2b 105(2)
C9_2b C1 C5_2b 118(3)
C2_2b C1 C5_2b 92(2)
C81 C1 C2_1a 110.1(10)
C9_1a C1 C2_1a 109.7(10)
C5_1a C1 C2_1a 103.1(10)
C12_1a C2_1a C3_1a 122.4(12)
C12_1a C2_1a C1 126.4(11)
C3_1a C2_1a C1 105.9(9)
C12_1a C2_1a La1 57.1(10)
C3_1a C2_1a La1 91.0(9)
C1 C2_1a La1 104.1(8)
C15_1a C3_1a C4_1a 119.4(13)
C15_1a C3_1a C2_1a 121.8(12)
C4_1a C3_1a C2_1a 112.9(11)
C18_1a C4_1a C5_1a 122.0(15)
C18_1a C4_1a C3_1a 123.6(15)
C5_1a C4_1a C3_1a 106.9(12)
C6_1a C5_1a C4_1a 118.1(15)
C6_1a C5_1a C1 126.3(13)
C4_1a C5_1a C1 109.6(10)
C20_1a C6_1a C5_1a 120.7(15)
C20_1a C6_1a C7_1a 116.3(15)
C5_1a C6_1a C7_1a 114.2(14)
C6_1a C7_1a C23_1a 121.1(14)
C6_1a C7_1a C8_1a 123.3(14)
C23_1a C7_1a C8_1a 107.8(11)
C9_1a C8_1a C25_1a 118.2(13)
C9_1a C8_1a C7_1a 123.7(14)
C25_1a C8_1a C7_1a 108.2(12)
C10_1a C9_1a C8_1a 121.8(12)
C10_1a C9_1a C1 118.1(10)
C8_1a C9_1a C1 116.0(11)
C9_1a C10_1a C11_1a 125.9(12)
C9_1a C10_1a C27_1a 118.2(12)
C11_1a C10_1a C27_1a 109.1(11)
C9_1a C10_1a La1 99.4(10)
C11_1a C10_1a La1 60.7(9)
C27_1a C10_1a La1 83.3(10)
C12_1a C11_1a C29_1a 122.8(13)
C12_1a C11_1a C10_1a 118.8(12)
C29_1a C11_1a C10_1a 106.4(11)
C12_1a C11_1a La1 75.9(11)
C29_1a C11_1a La1 70.7(10)
C10_1a C11_1a La1 90.0(10)
C13_1a C12_1a C11_1a 116.6(12)
C13_1a C12_1a C2_1a 116.2(12)
C11_1a C12_1a C2_1a 117.0(12)
C13_1a C12_1a La1 70.8(10)
C11_1a C12_1a La1 72.2(11)
C2_1a C12_1a La1 95.7(12)
C12_1a C13_1a C14_1a 120.9(13)
C12_1a C13_1a C31_1a 121.6(12)
C14_1a C13_1a C31_1a 109.4(11)
C12_1a C13_1a La1 77.1(11)
C14_1a C13_1a La1 93.4(11)
C31_1a C13_1a La1 71.9(10)
C15_1a C14_1a C33_1a 121.5(13)
C15_1a C14_1a C13_1a 123.2(13)
C33_1a C14_1a C13_1a 105.2(11)
C15_1a C14_1a La1 95.9(11)
C33_1a C14_1a La1 82.7(11)
C13_1a C14_1a La1 57.9(9)
C3_1a C15_1a C14_1a 115.4(13)
C3_1a C15_1a C16_1a 118.9(13)
C14_1a C15_1a C16_1a 118.2(12)
C15_1a C16_1a C17_1a 119.5(14)
C15_1a C16_1a C35_1a 119.4(13)
C17_1a C16_1a C35_1a 111.8(13)
C18_1a C17_1a C37_1a 120.1(14)
C18_1a C17_1a C16_1a 123.3(14)
C37_1a C17_1a C16_1a 105.4(13)
C17_1a C18_1a C4_1a 115.1(13)
C17_1a C18_1a C19_1a 119.2(13)
C4_1a C18_1a C19_1a 118.2(14)
C18_1a C19_1a C20_1a 119.8(14)
C18_1a C19_1a C39_1a 121.3(14)
C20_1a C19_1a C39_1a 109.7(12)
C6_1a C20_1a C19_1a 121.0(14)
C6_1a C20_1a C21_1a 123.7(14)
C19_1a C20_1a C21_1a 105.8(13)
C22_1a C21_1a C20_1a 120.4(13)
C22_1a C21_1a C40_1a 121.4(14)
C20_1a C21_1a C40_1a 110.0(13)
C21_1a C22_1a C43_1a 115.5(12)
C21_1a C22_1a C23_1a 116.3(13)
C43_1a C22_1a C23_1a 120.6(13)
C22_1a C23_1a C24_1a 119.7(13)
C22_1a C23_1a C7_1a 122.1(13)
C24_1a C23_1a C7_1a 108.0(11)
C45_1a C24_1a C25_1a 121.3(14)
C45_1a C24_1a C23_1a 121.1(13)
C25_1a C24_1a C23_1a 108.1(11)
C26_1a C25_1a C24_1a 120.5(13)
C26_1a C25_1a C8_1a 122.0(13)
C24_1a C25_1a C8_1a 107.8(11)
C47_1a C26_1a C27_1a 116.4(12)
C47_1a C26_1a C25_1a 118.2(13)
C27_1a C26_1a C25_1a 117.8(12)
C26_1a C27_1a C28_1a 124.6(12)
C26_1a C27_1a C10_1a 121.9(13)
C28_1a C27_1a C10_1a 107.7(11)
C26_1a C27_1a La1 107.0(11)
C28_1a C27_1a La1 67.3(10)
C10_1a C27_1a La1 69.4(9)
C49_1a C28_1a C27_1a 117.3(12)
C49_1a C28_1a C29_1a 124.2(13)
C27_1a C28_1a C29_1a 107.3(11)
C49_1a C28_1a La1 91.5(11)
C27_1a C28_1a La1 85.3(10)
C29_1a C28_1a La1 59.7(10)
C30_1a C29_1a C11_1a 119.8(12)
C30_1a C29_1a C28_1a 120.7(12)
C11_1a C29_1a C28_1a 109.4(11)
C30_1a C29_1a La1 72.4(10)
C11_1a C29_1a La1 76.3(10)
C28_1a C29_1a La1 90.4(11)
C51_1a C30_1a C29_1a 114.7(12)
C51_1a C30_1a C31_1a 116.6(12)
C29_1a C30_1a C31_1a 118.3(12)
C51_1a C30_1a La1 89.4(10)
C29_1a C30_1a La1 74.2(10)
C31_1a C30_1a La1 74.2(10)
C30_1a C31_1a C13_1a 120.8(12)
C30_1a C31_1a C32_1a 118.9(12)
C13_1a C31_1a C32_1a 108.5(11)
C30_1a C31_1a La1 72.3(10)
C13_1a C31_1a La1 74.8(10)
C32_1a C31_1a La1 89.6(11)
C53_1a C32_1a C33_1a 118.4(12)
C53_1a C32_1a C31_1a 121.5(12)
C33_1a C32_1a C31_1a 105.6(11)
C53_1a C32_1a La1 84.6(10)
C33_1a C32_1a La1 87.0(11)
C31_1a C32_1a La1 60.3(9)
C34_1a C33_1a C14_1a 120.6(13)
C34_1a C33_1a C32_1a 120.8(12)
C14_1a C33_1a C32_1a 111.2(11)
C55_1a C34_1a C35_1a 114.9(13)
C55_1a C34_1a C33_1a 120.4(13)
C35_1a C34_1a C33_1a 117.1(13)
C34_1a C35_1a C36_1a 123.6(14)
C34_1a C35_1a C16_1a 122.8(14)
C36_1a C35_1a C16_1a 104.2(12)
C57_1a C36_1a C35_1a 121.0(15)
C57_1a C36_1a C37_1a 119.3(15)
C35_1a C36_1a C37_1a 110.1(13)
C38_1a C37_1a C17_1a 119.6(15)
C38_1a C37_1a C36_1a 121.8(16)
C17_1a C37_1a C36_1a 108.4(13)
C37_1a C38_1a C59_1a 118.4(14)
C37_1a C38_1a C39_1a 121.1(14)
C59_1a C38_1a C39_1a 115.0(13)
C38_1a C39_1a C19_1a 118.1(15)
C38_1a C39_1a C40_1a 120.1(14)
C19_1a C39_1a C40_1a 107.5(12)
C41_1a C40_1a C39_1a 124.3(14)
C41_1a C40_1a C21_1a 122.4(14)
C39_1a C40_1a C21_1a 107.0(12)
C41_1a C40_1a La2 57.6(11)
C39_1a C40_1a La2 96.7(11)
C21_1a C40_1a La2 94.9(13)
C40_1a C41_1a C42_1a 117.0(14)
C40_1a C41_1a C60_1a 115.1(14)
C42_1a C41_1a C60_1a 118.5(14)
C40_1a C41_1a La2 93.6(13)
C42_1a C41_1a La2 73.4(12)
C60_1a C41_1a La2 72.8(12)
C41_1a C42_1a C43_1a 119.6(14)
C41_1a C42_1a C63_1a 121.3(14)
C43_1a C42_1a C63_1a 108.6(12)
C41_1a C42_1a La2 73.4(12)
C43_1a C42_1a La2 93.4(12)
C63_1a C42_1a La2 72.3(11)
C22_1a C43_1a C44_1a 117.9(13)
C22_1a C43_1a C42_1a 124.0(13)
C44_1a C43_1a C42_1a 108.1(12)
C22_1a C43_1a La2 95.7(11)
C44_1a C43_1a La2 84.9(12)
C42_1a C43_1a La2 57.5(10)
C45_1a C44_1a C64_1a 123.7(14)
C45_1a C44_1a C43_1a 122.8(14)
C64_1a C44_1a C43_1a 107.1(11)
C46_1a C45_1a C24_1a 117.9(13)
C46_1a C45_1a C44_1a 117.1(14)
C24_1a C45_1a C44_1a 117.7(14)
C45_1a C46_1a C66_1a 120.4(13)
C45_1a C46_1a C47_1a 120.8(13)
C66_1a C46_1a C47_1a 108.2(11)
C26_1a C47_1a C48_1a 120.2(13)
C26_1a C47_1a C46_1a 121.0(13)
C48_1a C47_1a C46_1a 109.0(12)
C49_1a C48_1a C47_1a 122.0(14)
C49_1a C48_1a C67_1a 121.8(13)
C47_1a C48_1a C67_1a 106.2(11)
C48_1a C49_1a C50_1a 118.0(13)
C48_1a C49_1a C28_1a 119.0(12)
C50_1a C49_1a C28_1a 115.2(12)
C49_1a C50_1a C69_1a 119.6(12)
C49_1a C50_1a C51_1a 120.5(11)
C69_1a C50_1a C51_1a 113.3(10)
C30_1a C51_1a C52_1a 125.2(11)
C30_1a C51_1a C50_1a 124.6(12)
C52_1a C51_1a C50_1a 100.5(10)
C30_1a C51_1a La1 60.5(9)
C52_1a C51_1a La1 93.7(9)
C50_1a C51_1a La1 90.2(10)
C53_1a C52_1a C51_1a 115.9(11)
C53_1a C52_1a C70_1a 112.3(11)
C51_1a C52_1a C70_1a 115.0(10)
C52_1a C53_1a C54_1a 124.5(11)
C52_1a C53_1a C32_1a 118.6(10)
C54_1a C53_1a C32_1a 116.7(11)
C52_1a C53_1a La1 84.2(9)
C54_1a C53_1a La1 113.2(11)
C32_1a C53_1a La1 68.0(10)
C53_1a C54_1a C72_1a 116.9(13)
C53_1a C54_1a C55_1a 123.4(13)
C72_1a C54_1a C55_1a 107.3(11)
C34_1a C55_1a C56_1a 121.1(14)
C34_1a C55_1a C54_1a 116.8(13)
C56_1a C55_1a C54_1a 108.4(12)
C57_1a C56_1a C55_1a 123.4(14)
C57_1a C56_1a C73_1a 120.5(15)
C55_1a C56_1a C73_1a 107.8(12)
C36_1a C57_1a C56_1a 115.3(14)
C36_1a C57_1a C58_1a 119.2(14)
C56_1a C57_1a C58_1a 118.7(14)
C57_1a C58_1a C59_1a 120.8(15)
C57_1a C58_1a C75_1a 121.2(15)
C59_1a C58_1a C75_1a 106.0(13)
C38_1a C59_1a C58_1a 120.2(15)
C38_1a C59_1a C60_1a 124.5(14)
C58_1a C59_1a C60_1a 108.7(12)
C38_1a C59_1a La2 96.7(13)
C58_1a C59_1a La2 86.8(11)
C60_1a C59_1a La2 60.0(11)
C41_1a C60_1a C59_1a 120.0(14)
C41_1a C60_1a C61_1a 118.5(14)
C59_1a C60_1a C61_1a 108.4(13)
C41_1a C60_1a La2 73.9(12)
C59_1a C60_1a La2 89.8(13)
C61_1a C60_1a La2 70.5(13)
C62_1a C61_1a C75_1a 118.1(16)
C62_1a C61_1a C60_1a 124.6(14)
C75_1a C61_1a C60_1a 106.0(13)
C62_1a C61_1a La2 74.0(13)
C75_1a C61_1a La2 88.7(14)
C60_1a C61_1a La2 75.3(13)
C77_1a C62_1a C61_1a 117.9(14)
C77_1a C62_1a C63_1a 117.3(14)
C61_1a C62_1a C63_1a 115.2(13)
C77_1a C62_1a La2 92.7(13)
C61_1a C62_1a La2 72.0(13)
C63_1a C62_1a La2 74.2(12)
C62_1a C63_1a C64_1a 120.7(14)
C62_1a C63_1a C42_1a 121.9(13)
C64_1a C63_1a C42_1a 106.6(12)
C62_1a C63_1a La2 72.1(12)
C64_1a C63_1a La2 92.8(12)
C42_1a C63_1a La2 74.0(11)
C65_1a C64_1a C44_1a 117.8(13)
C65_1a C64_1a C63_1a 122.0(13)
C44_1a C64_1a C63_1a 109.5(11)
C65_1a C64_1a La2 92.9(11)
C44_1a C64_1a La2 86.3(12)
C63_1a C64_1a La2 57.8(10)
C64_1a C65_1a C78_1a 117.0(13)
C64_1a C65_1a C66_1a 119.5(12)
C78_1a C65_1a C66_1a 117.2(12)
C65_1a C66_1a C46_1a 121.1(12)
C65_1a C66_1a C67_1a 122.2(13)
C46_1a C66_1a C67_1a 106.6(11)
C68_1a C67_1a C48_1a 120.7(13)
C68_1a C67_1a C66_1a 118.9(12)
C48_1a C67_1a C66_1a 110.0(11)
C69_1a C68_1a C67_1a 116.8(12)
C69_1a C68_1a C79_1a 116.4(12)
C67_1a C68_1a C79_1a 120.3(12)
C68_1a C69_1a C50_1a 123.0(11)
C68_1a C69_1a C70_1a 122.1(11)
C50_1a C69_1a C70_1a 106.8(10)
C71_1a C70_1a C52_1a 125.9(12)
C71_1a C70_1a C69_1a 120.1(13)
C52_1a C70_1a C69_1a 104.3(10)
C70_1a C71_1a C72_1a 116.6(13)
C70_1a C71_1a C80_1a 118.9(14)
C72_1a C71_1a C80_1a 117.7(14)
C71_1a C72_1a C54_1a 120.9(13)
C71_1a C72_1a C73_1a 119.4(15)
C54_1a C72_1a C73_1a 108.5(12)
C74_1a C73_1a C72_1a 122.5(15)
C74_1a C73_1a C56_1a 120.1(16)
C72_1a C73_1a C56_1a 107.7(12)
C73_1a C74_1a C76_1a 116.8(15)
C73_1a C74_1a C75_1a 120.0(15)
C76_1a C74_1a C75_1a 116.5(15)
C74_1a C75_1a C58_1a 119.3(15)
C74_1a C75_1a C61_1a 124.6(15)
C58_1a C75_1a C61_1a 110.4(13)
C74_1a C75_1a La2 95.6(12)
C58_1a C75_1a La2 90.0(12)
C61_1a C75_1a La2 60.3(12)
C80_1a C76_1a C74_1a 120.8(17)
C80_1a C76_1a C77_1a 109.0(15)
C74_1a C76_1a C77_1a 119.8(17)
C62_1a C77_1a C78_1a 121.6(14)
C62_1a C77_1a C76_1a 122.9(15)
C78_1a C77_1a C76_1a 106.9(14)
C62_1a C77_1a La2 57.8(11)
C78_1a C77_1a La2 93.5(10)
C76_1a C77_1a La2 93.5(15)
C65_1a C78_1a C77_1a 121.3(13)
C65_1a C78_1a C79_1a 121.8(13)
C77_1a C78_1a C79_1a 108.4(12)
C68_1a C79_1a C80_1a 122.7(15)
C68_1a C79_1a C78_1a 119.3(13)
C80_1a C79_1a C78_1a 107.3(13)
C76_1a C80_1a C71_1a 122.3(15)
C76_1a C80_1a C79_1a 108.4(13)
C71_1a C80_1a C79_1a 119.5(15)
C12_2b C2_2b C3_2b 113(4)
C12_2b C2_2b C1 123(4)
C3_2b C2_2b C1 117(3)
C15_2b C3_2b C4_2b 129(4)
C15_2b C3_2b C2_2b 118(4)
C4_2b C3_2b C2_2b 109(4)
C18_2b C4_2b C5_2b 132(4)
C18_2b C4_2b C3_2b 118(4)
C5_2b C4_2b C3_2b 102(3)
C6_2b C5_2b C4_2b 112(4)
C6_2b C5_2b C1 118(4)
C4_2b C5_2b C1 121(3)
C7_2b C6_2b C5_2b 124(5)
C7_2b C6_2b C20_2b 105(4)
C5_2b C6_2b C20_2b 125(4)
C7_2b C6_2b La1 68(4)
C5_2b C6_2b La1 102(4)
C20_2b C6_2b La1 72(4)
C6_2b C7_2b C23_2b 134(5)
C6_2b C7_2b C8_2b 114(5)
C23_2b C7_2b C8_2b 104(4)
C6_2b C7_2b La1 79(4)
C23_2b C7_2b La1 76(4)
C8_2b C7_2b La1 91(4)
C9_2b C8_2b C25_2b 114(3)
C9_2b C8_2b C7_2b 132(4)
C25_2b C8_2b C7_2b 110(4)
C9_2b C8_2b La1 104(4)
C25_2b C8_2b La1 90(4)
C7_2b C8_2b La1 59(4)
C10_2b C9_2b C8_2b 131(4)
C10_2b C9_2b C1 114(3)
C8_2b C9_2b C1 110(3)
C9_2b C10_2b C11_2b 123(6)
C9_2b C10_2b C27_2b 109(4)
C11_2b C10_2b C27_2b 121(5)
C12_2b C11_2b C10_2b 124(5)
C12_2b C11_2b C29_2b 131(5)
C10_2b C11_2b C29_2b 96(4)
C2_2b C12_2b C13_2b 126(5)
C2_2b C12_2b C11_2b 116(5)
C13_2b C12_2b C11_2b 107(5)
C12_2b C13_2b C14_2b 122(5)
C12_2b C13_2b C31_2b 126(5)
C14_2b C13_2b C31_2b 106(4)
C15_2b C14_2b C13_2b 109(4)
C15_2b C14_2b C33_2b 132(5)
C13_2b C14_2b C33_2b 112(4)
C3_2b C15_2b C14_2b 130(5)
C3_2b C15_2b C16_2b 109(4)
C14_2b C15_2b C16_2b 109(4)
C15_2b C16_2b C17_2b 125(4)
C15_2b C16_2b C35_2b 125(5)
C17_2b C16_2b C35_2b 102(4)
C18_2b C17_2b C16_2b 122(5)
C18_2b C17_2b C37_2b 112(4)
C16_2b C17_2b C37_2b 111(4)
C4_2b C18_2b C17_2b 116(4)
C4_2b C18_2b C19_2b 109(4)
C17_2b C18_2b C19_2b 128(4)
C18_2b C19_2b C20_2b 132(5)
C18_2b C19_2b C39_2b 112(4)
C20_2b C19_2b C39_2b 110(4)
C18_2b C19_2b La1 100(4)
C20_2b C19_2b La1 62(4)
C39_2b C19_2b La1 86(4)
C19_2b C20_2b C21_2b 107(4)
C19_2b C20_2b C6_2b 109(4)
C21_2b C20_2b C6_2b 127(5)
C19_2b C20_2b La1 89(4)
C21_2b C20_2b La1 71(4)
C6_2b C20_2b La1 73(4)
C22_2b C21_2b C20_2b 115(4)
C22_2b C21_2b C40_2b 128(5)
C20_2b C21_2b C40_2b 106(4)
C22_2b C21_2b La1 70(3)
C20_2b C21_2b La1 76(4)
C40_2b C21_2b La1 91(4)
C43_2b C22_2b C23_2b 119(4)
C43_2b C22_2b C21_2b 109(4)
C23_2b C22_2b C21_2b 126(4)
C43_2b C22_2b La1 95(4)
C23_2b C22_2b La1 77(4)
C21_2b C22_2b La1 76(4)
C22_2b C23_2b C7_2b 111(4)
C22_2b C23_2b C24_2b 120(4)
C7_2b C23_2b C24_2b 112(4)
C22_2b C23_2b La1 70(4)
C7_2b C23_2b La1 71(4)
C24_2b C23_2b La1 88(4)
C45_2b C24_2b C25_2b 125(4)
C45_2b C24_2b C23_2b 123(4)
C25_2b C24_2b C23_2b 105(4)
C45_2b C24_2b La1 91(4)
C25_2b C24_2b La1 89(4)
C23_2b C24_2b La1 62(3)
C26_2b C25_2b C8_2b 119(5)
C26_2b C25_2b C24_2b 121(4)
C8_2b C25_2b C24_2b 108(4)
C27_2b C26_2b C47_2b 114(4)
C27_2b C26_2b C25_2b 121(5)
C47_2b C26_2b C25_2b 118(4)
C26_2b C27_2b C28_2b 125(5)
C26_2b C27_2b C10_2b 124(5)
C28_2b C27_2b C10_2b 100(4)
C49_2b C28_2b C27_2b 119(5)
C49_2b C28_2b C29_2b 117(5)
C27_2b C28_2b C29_2b 108(4)
C30_2b C29_2b C11_2b 116(5)
C30_2b C29_2b C28_2b 116(5)
C11_2b C29_2b C28_2b 115(4)
C31_2b C30_2b C29_2b 115(4)
C31_2b C30_2b C51_2b 116(4)
C29_2b C30_2b C51_2b 128(5)
C30_2b C31_2b C13_2b 119(5)
C30_2b C31_2b C32_2b 117(5)
C13_2b C31_2b C32_2b 106(4)
C53_2b C32_2b C33_2b 105(4)
C53_2b C32_2b C31_2b 127(5)
C33_2b C32_2b C31_2b 112(4)
C53_2b C32_2b La2 56(4)
C33_2b C32_2b La2 80(4)
C31_2b C32_2b La2 94(5)
C34_2b C33_2b C32_2b 144(4)
C34_2b C33_2b C14_2b 111(4)
C32_2b C33_2b C14_2b 102(4)
C33_2b C34_2b C35_2b 122(6)
C33_2b C34_2b C55_2b 99(4)
C35_2b C34_2b C55_2b 120(5)
C34_2b C35_2b C36_2b 125(5)
C34_2b C35_2b C16_2b 118(5)
C36_2b C35_2b C16_2b 114(4)
C57_2b C36_2b C35_2b 112(5)
C57_2b C36_2b C37_2b 129(5)
C35_2b C36_2b C37_2b 104(4)
C38_2b C37_2b C17_2b 128(5)
C38_2b C37_2b C36_2b 114(4)
C17_2b C37_2b C36_2b 108(4)
C39_2b C38_2b C37_2b 112(4)
C39_2b C38_2b C59_2b 114(4)
C37_2b C38_2b C59_2b 127(4)
C38_2b C39_2b C40_2b 119(4)
C38_2b C39_2b C19_2b 127(5)
C40_2b C39_2b C19_2b 105(4)
C41_2b C40_2b C39_2b 130(4)
C41_2b C40_2b C21_2b 113(4)
C39_2b C40_2b C21_2b 111(4)
C41_2b C40_2b La1 95(3)
C39_2b C40_2b La1 87(4)
C21_2b C40_2b La1 59(3)
C22_2b C43_2b C44_2b 114(4)
C22_2b C43_2b La1 56(3)
C44_2b C43_2b La1 78(3)
C45_2b C44_2b C43_2b 127(4)
C45_2b C44_2b C64_2b 113(4)
C43_2b C44_2b C64_2b 119(3)
C45_2b C44_2b La1 87(4)
C43_2b C44_2b La1 74(3)
C64_2b C44_2b La1 121(4)
C44_2b C45_2b C24_2b 111(4)
C44_2b C45_2b C46_2b 127(5)
C24_2b C45_2b C46_2b 109(4)
C45_2b C46_2b C66_2b 113(4)
C45_2b C46_2b C47_2b 129(5)
C66_2b C46_2b C47_2b 112(4)
C26_2b C47_2b C48_2b 122(5)
C26_2b C47_2b C46_2b 117(5)
C48_2b C47_2b C46_2b 106(4)
C49_2b C48_2b C47_2b 122(5)
C49_2b C48_2b C67_2b 119(5)
C47_2b C48_2b C67_2b 106(4)
C28_2b C49_2b C50_2b 122(5)
C28_2b C49_2b C48_2b 116(5)
C50_2b C49_2b C48_2b 119(5)
C49_2b C50_2b C69_2b 121(5)
C49_2b C50_2b C51_2b 123(5)
C69_2b C50_2b C51_2b 107(4)
C30_2b C51_2b C50_2b 110(5)
C30_2b C51_2b C52_2b 120(5)
C50_2b C51_2b C52_2b 112(4)
C30_2b C51_2b La2 87(4)
C50_2b C51_2b La2 86(4)
C52_2b C51_2b La2 56(4)
C53_2b C52_2b C70_2b 128(5)
C53_2b C52_2b C51_2b 124(5)
C70_2b C52_2b C51_2b 101(4)
C53_2b C52_2b La2 75(4)
C70_2b C52_2b La2 76(4)
C51_2b C52_2b La2 96(5)
C32_2b C53_2b C54_2b 125(5)
C32_2b C53_2b C52_2b 112(5)
C54_2b C53_2b C52_2b 111(4)
C32_2b C53_2b La2 97(4)
C54_2b C53_2b La2 65(4)
C52_2b C53_2b La2 73(4)
C53_2b C54_2b C55_2b 116(5)
C53_2b C54_2b C72_2b 119(4)
C55_2b C54_2b C72_2b 119(4)
C53_2b C54_2b La2 82(4)
C55_2b C54_2b La2 93(4)
C72_2b C54_2b La2 70(4)
C34_2b C55_2b C56_2b 116(5)
C34_2b C55_2b C54_2b 131(5)
C56_2b C55_2b C54_2b 100(4)
C34_2b C55_2b La2 99(5)
C56_2b C55_2b La2 76(4)
C54_2b C55_2b La2 56(4)
C57_2b C56_2b C55_2b 120(4)
C57_2b C56_2b C73_2b 128(5)
C55_2b C56_2b C73_2b 110(4)
C57_2b C56_2b La2 110(4)
C55_2b C56_2b La2 75(4)
C73_2b C56_2b La2 68(4)
C36_2b C57_2b C58_2b 106(4)
C36_2b C57_2b C56_2b 125(4)
C58_2b C57_2b C56_2b 118(5)
C57_2b C58_2b C75_2b 116(4)
C57_2b C58_2b C59_2b 136(4)
C75_2b C58_2b C59_2b 103(4)
C38_2b C59_2b C58_2b 108(3)
C62_2b C61_2b C75_2b 120(3)
C63_2b C62_2b C61_2b 113(4)
C63_2b C62_2b C77_2b 120(4)
C61_2b C62_2b C77_2b 118(4)
C62_2b C63_2b C64_2b 126(3)
C65_2b C64_2b C44_2b 113(4)
C65_2b C64_2b C63_2b 110(4)
C44_2b C64_2b C63_2b 96(4)
C66_2b C65_2b C78_2b 114(4)
C66_2b C65_2b C64_2b 123(4)
C78_2b C65_2b C64_2b 122(4)
C65_2b C66_2b C46_2b 118(5)
C65_2b C66_2b C67_2b 119(5)
C46_2b C66_2b C67_2b 102(4)
C68_2b C67_2b C66_2b 123(5)
C68_2b C67_2b C48_2b 122(5)
C66_2b C67_2b C48_2b 112(4)
C69_2b C68_2b C67_2b 118(5)
C69_2b C68_2b C79_2b 113(5)
C67_2b C68_2b C79_2b 119(5)
C68_2b C69_2b C50_2b 120(5)
C68_2b C69_2b C70_2b 129(5)
C50_2b C69_2b C70_2b 104(4)
C68_2b C69_2b La2 94(4)
C50_2b C69_2b La2 89(5)
C70_2b C69_2b La2 61(4)
C71_2b C70_2b C52_2b 123(5)
C71_2b C70_2b C69_2b 109(5)
C52_2b C70_2b C69_2b 114(5)
C71_2b C70_2b La2 73(5)
C52_2b C70_2b La2 72(4)
C69_2b C70_2b La2 90(5)
C80_2b C71_2b C70_2b 130(6)
C80_2b C71_2b C72_2b 106(5)
C70_2b C71_2b C72_2b 107(5)
C80_2b C71_2b La2 88(5)
C70_2b C71_2b La2 75(5)
C72_2b C71_2b La2 63(5)
C71_2b C72_2b C73_2b 122(5)
C71_2b C72_2b C54_2b 133(5)
C73_2b C72_2b C54_2b 99(4)
C71_2b C72_2b La2 83(5)
C73_2b C72_2b La2 88(5)
C54_2b C72_2b La2 74(4)
C74_2b C73_2b C72_2b 128(5)
C74_2b C73_2b C56_2b 110(4)
C72_2b C73_2b C56_2b 112(4)
C74_2b C73_2b La2 97(4)
C72_2b C73_2b La2 60(4)
C56_2b C73_2b La2 81(4)
C73_2b C74_2b C76_2b 107(5)
C73_2b C74_2b C75_2b 126(5)
C76_2b C74_2b C75_2b 118(5)
C74_2b C75_2b C61_2b 121(5)
C74_2b C75_2b C58_2b 120(5)
C61_2b C75_2b C58_2b 102(4)
C80_2b C76_2b C74_2b 124(6)
C80_2b C76_2b C77_2b 106(5)
C74_2b C76_2b C77_2b 120(6)
C62_2b C77_2b C78_2b 114(5)
C62_2b C77_2b C76_2b 122(6)
C78_2b C77_2b C76_2b 114(5)
C65_2b C78_2b C77_2b 123(5)
C65_2b C78_2b C79_2b 128(5)
C77_2b C78_2b C79_2b 99(4)
C68_2b C79_2b C80_2b 126(5)
C68_2b C79_2b C78_2b 115(5)
C80_2b C79_2b C78_2b 112(5)
C76_2b C80_2b C71_2b 132(5)
C76_2b C80_2b C79_2b 109(5)
C71_2b C80_2b C79_2b 112(5)
C76_2b C80_2b La2 92(6)
C71_2b C80_2b La2 63(4)
C79_2b C80_2b La2 93(4)
La5_d La1 La7_d 53.7(14)
La5_d La1 La12_d 11.8(13)
La7_d La1 La12_d 49.4(18)
La5_d La1 La10_d 118.7(10)
La7_d La1 La10_d 72.7(16)
La12_d La1 La10_d 108.4(13)
La5_d La1 La3_d 82.9(8)
La7_d La1 La3_d 33.4(14)
La12_d La1 La3_d 75.0(12)
La10_d La1 La3_d 39.3(8)
La5_d La1 La13_d 44.0(10)
La7_d La1 La13_d 27.9(15)
La12_d La1 La13_d 34.2(14)
La10_d La1 La13_d 74.7(11)
La3_d La1 La13_d 41.7(9)
C22_2b La1 C7_2b 57.9(13)
C30_1a La1 C29_1a 33.4(2)
C22_2b La1 C21_2b 33.6(6)
C7_2b La1 C21_2b 68.7(14)
C30_1a La1 C31_1a 33.4(2)
C29_1a La1 C31_1a 58.8(4)
La6_d La2 La9_d 48.5(12)
La6_d La2 La11_d 117.6(16)
La9_d La2 La11_d 70.6(18)
La6_d La2 La4_d 79.6(9)
La9_d La2 La4_d 32.1(12)
La11_d La2 La4_d 38.5(15)
La6_d La2 La8_d 22.4(11)
La9_d La2 La8_d 49.6(15)
La11_d La2 La8_d 107.4(16)
La4_d La2 La8_d 74.4(10)
C72_2b La2 C54_2b 35.8(9)
C61_1a La2 C62_1a 34.1(3)
C61_1a La2 C63_1a 58.9(4)
C62_1a La2 C63_1a 33.7(2)
C61_1a La2 C60_1a 34.2(3)
C62_1a La2 C60_1a 62.0(4)
C63_1a La2 C60_1a 70.3(5)
C61_1a La2 C41_1a 60.2(4)
C62_1a La2 C41_1a 72.8(5)
C63_1a La2 C41_1a 60.3(4)
C60_1a La2 C41_1a 33.3(2)
La7_d La3_d La10_d 99.3(18)
La7_d La3_d La13_d 61.5(18)
La10_d La3_d La13_d 129.7(18)
La7_d La3_d La1 29.9(12)
La10_d La3_d La1 69.4(12)
La13_d La3_d La1 81.6(13)
La7_d La3_d La5_d 12.8(12)
La10_d La3_d La5_d 95.0(13)
La13_d La3_d La5_d 55.6(13)
La1 La3_d La5_d 27.7(4)
La7_d La3_d La12_d 30.3(15)
La10_d La3_d La12_d 112.9(16)
La13_d La3_d La12_d 32.0(16)
La1 La3_d La12_d 50.7(10)
La5_d La3_d La12_d 23.7(9)
La7_d La3_d La16_d 111.5(17)
La10_d La3_d La16_d 32.8(15)
La13_d La3_d La16_d 107.3(17)
La1 La3_d La16_d 85.0(10)
La5_d La3_d La16_d 101.5(11)
La12_d La3_d La16_d 107.7(14)
La7_d La3_d La8_d 104.5(15)
La10_d La3_d La8_d 42.7(14)
La13_d La3_d La8_d 94.3(15)
La1 La3_d La8_d 81.4(8)
La5_d La3_d La8_d 93.1(9)
La12_d La3_d La8_d 96.0(12)
La16_d La3_d La8_d 13.1(11)
La7_d La3_d La2 96.1(13)
La10_d La3_d La2 82.2(13)
La13_d La3_d La2 57.2(13)
La1 La3_d La2 90.5(4)
La5_d La3_d La2 83.5(5)
La12_d La3_d La2 72.0(10)
La16_d La3_d La2 51.9(10)
La8_d La3_d La2 39.9(7)
La7_d La3_d La6_d 102.1(14)
La10_d La3_d La6_d 65.8(13)
La13_d La3_d La6_d 73.4(13)
La1 La3_d La6_d 88.4(5)
La5_d La3_d La6_d 89.3(5)
La12_d La3_d La6_d 83.4(10)
La16_d La3_d La6_d 35.1(10)
La8_d La3_d La6_d 23.2(7)
La2 La3_d La6_d 16.9(2)
La7_d La3_d La9_d 87.7(14)
La10_d La3_d La9_d 66.6(13)
La13_d La3_d La9_d 66.6(13)
La1 La3_d La9_d 74.9(5)
La5_d La3_d La9_d 74.9(6)
La12_d La3_d La9_d 70.8(10)
La16_d La3_d La9_d 41.0(11)
La8_d La3_d La9_d 27.9(8)
La2 La3_d La9_d 19.1(4)
La6_d La3_d La9_d 14.5(4)
La7_d La3_d La11_d 71.5(14)
La10_d La3_d La11_d 88.9(14)
La13_d La3_d La11_d 41.9(13)
La1 La3_d La11_d 70.6(7)
La5_d La3_d La11_d 59.1(7)
La12_d La3_d La11_d 48.0(11)
La16_d La3_d La11_d 66.3(12)
La8_d La3_d La11_d 53.2(9)
La2 La3_d La11_d 24.8(6)
La6_d La3_d La11_d 35.8(7)
La9_d La3_d La11_d 25.4(7)
La9_d La4_d La11_d 86(2)
La9_d La4_d La2 33.9(12)
La11_d La4_d La2 52.4(19)
La9_d La4_d La6_d 8.1(12)
La11_d La4_d La6_d 81(2)
La2 La4_d La6_d 29.1(4)
La9_d La4_d La8_d 33.8(14)
La11_d La4_d La8_d 104(2)
La2 La4_d La8_d 57.7(9)
La6_d La4_d La8_d 32.1(9)
La9_d La4_d La16_d 43.9(14)
La11_d La4_d La16_d 98(2)
La2 La4_d La16_d 59.3(8)
La6_d La4_d La16_d 39.7(8)
La8_d La4_d La16_d 14.4(9)
La9_d La4_d La12_d 101.0(15)
La11_d La4_d La12_d 58(2)
La2 La4_d La12_d 80.6(7)
La6_d La4_d La12_d 93.0(8)
La8_d La4_d La12_d 86.3(11)
La16_d La4_d La12_d 72.1(10)
La9_d La4_d La5_d 100.3(13)
La11_d La4_d La5_d 73.5(19)
La2 La4_d La5_d 87.8(5)
La6_d La4_d La5_d 92.7(6)
La8_d La4_d La5_d 78.0(9)
La16_d La4_d La5_d 63.6(8)
La12_d La4_d La5_d 16.0(7)
La9_d La4_d La13_d 79.5(14)
La11_d La4_d La13_d 51(2)
La2 La4_d La13_d 59.2(7)
La6_d La4_d La13_d 71.4(7)
La8_d La4_d La13_d 70.7(10)
La16_d La4_d La13_d 58.0(9)
La12_d La4_d La13_d 22.1(8)
La5_d La4_d La13_d 29.7(6)
La9_d La4_d La1 94.1(13)
La11_d La4_d La1 88(2)
La2 La4_d La1 90.8(5)
La6_d La4_d La1 87.6(5)
La8_d La4_d La1 66.5(8)
La16_d La4_d La1 52.6(7)
La12_d La4_d La1 31.9(7)
La5_d La4_d La1 16.2(2)
La13_d La4_d La1 39.1(6)
La9_d La4_d La7_d 86.6(13)
La11_d La4_d La7_d 73(2)
La2 La4_d La7_d 76.3(6)
La6_d La4_d La7_d 79.0(6)
La8_d La4_d La7_d 65.7(9)
La16_d La4_d La7_d 51.2(8)
La12_d La4_d La7_d 21.9(8)
La5_d La4_d La7_d 13.7(4)
La13_d La4_d La7_d 22.5(7)
La1 La4_d La7_d 16.7(4)
La9_d La4_d La10_d 63.8(13)
La11_d La4_d La10_d 90(2)
La2 La4_d La10_d 68.5(5)
La6_d La4_d La10_d 57.9(6)
La8_d La4_d La10_d 36.9(9)
La16_d La4_d La10_d 22.5(8)
La12_d La4_d La10_d 51.1(8)
La5_d La4_d La10_d 41.2(5)
La13_d La4_d La10_d 41.8(7)
La1 La4_d La10_d 30.5(4)
La7_d La4_d La10_d 29.4(6)
La12_d La5_d La7_d 99(3)
La12_d La5_d La1 156(2)
La7_d La5_d La1 69.7(17)
La12_d La5_d La13_d 47(3)
La7_d La5_d La13_d 55.5(19)
La1 La5_d La13_d 113.3(14)
La12_d La5_d La3_d 93(2)
La7_d La5_d La3_d 16.6(16)
La1 La5_d La3_d 69.4(7)
La13_d La5_d La3_d 47.1(12)
La12_d La5_d La10_d 117(2)
La7_d La5_d La10_d 39.4(17)
La1 La5_d La10_d 41.8(8)
La13_d La5_d La10_d 71.6(12)
La3_d La5_d La10_d 30.8(7)
La12_d La5_d La11_d 55(2)
La7_d La5_d La11_d 103.8(18)
La1 La5_d La11_d 105.9(9)
La13_d La5_d La11_d 60.3(13)
La3_d La5_d La11_d 87.8(9)
La10_d La5_d La11_d 86.0(9)
La12_d La5_d La4_d 76(2)
La7_d La5_d La4_d 107.3(16)
La1 La5_d La4_d 86.9(6)
La13_d La5_d La4_d 77.1(12)
La3_d La5_d La4_d 90.7(5)
La10_d La5_d La4_d 77.9(7)
La11_d La5_d La4_d 21.6(7)
La12_d La5_d La16_d 105(2)
La7_d La5_d La16_d 56.6(17)
La1 La5_d La16_d 51.3(8)
La13_d La5_d La16_d 67.2(12)
La3_d La5_d La16_d 42.7(8)
La10_d La5_d La16_d 22.5(9)
La11_d La5_d La16_d 64.3(10)
La4_d La5_d La16_d 55.5(7)
La12_d La5_d La9_d 78(2)
La7_d La5_d La9_d 89.6(16)
La1 La5_d La9_d 80.7(7)
La13_d La5_d La9_d 65.3(12)
La3_d La5_d La9_d 73.0(6)
La10_d La5_d La9_d 62.3(7)
La11_d La5_d La9_d 25.9(8)
La4_d La5_d La9_d 17.7(5)
La16_d La5_d La9_d 39.9(8)
La12_d La5_d La8_d 98(2)
La7_d La5_d La8_d 69.1(17)
La1 La5_d La8_d 58.1(8)
La13_d La5_d La8_d 68.4(12)
La3_d La5_d La8_d 54.0(7)
La10_d La5_d La8_d 36.0(8)
La11_d La5_d La8_d 52.1(9)
La4_d La5_d La8_d 41.8(6)
La16_d La5_d La8_d 13.7(8)
La9_d La5_d La8_d 26.8(7)
La12_d La5_d La2 64(2)
La7_d La5_d La2 80.6(16)
La1 La5_d La2 92.7(6)
La13_d La5_d La2 47.1(11)
La3_d La5_d La2 64.3(5)
La10_d La5_d La2 63.9(6)
La11_d La5_d La2 23.9(7)
La4_d La5_d La2 31.2(2)
La16_d La5_d La2 44.0(7)
La9_d La5_d La2 18.4(4)
La8_d La5_d La2 34.6(6)
La9_d La6_d La2 76.8(17)
La9_d La6_d La8_d 96(2)
La2 La6_d La8_d 141.2(17)
La9_d La6_d La16_d 104.8(19)
La2 La6_d La16_d 123.1(13)
La8_d La6_d La16_d 21.6(18)
La9_d La6_d La4_d 10.1(14)
La2 La6_d La4_d 71.3(8)
La8_d La6_d La4_d 95.0(17)
La16_d La6_d La4_d 100.4(12)
La9_d La6_d La11_d 40.2(18)
La2 La6_d La11_d 38.6(11)
La8_d La6_d La11_d 117.3(19)
La16_d La6_d La11_d 111.6(15)
La4_d La6_d La11_d 33.2(11)
La9_d La6_d La10_d 95.8(16)
La2 La6_d La10_d 102.5(8)
La8_d La6_d La10_d 39.5(16)
La16_d La6_d La10_d 21.3(11)
La4_d La6_d La10_d 88.7(7)
La11_d La6_d La10_d 92.2(12)
La9_d La6_d La13_d 83.4(16)
La2 La6_d La13_d 56.5(8)
La8_d La6_d La13_d 84.9(16)
La16_d La6_d La13_d 67.0(12)
La4_d La6_d La13_d 73.3(7)
La11_d La6_d La13_d 55.6(12)
La10_d La6_d La13_d 46.1(7)
La9_d La6_d La3_d 96.4(15)
La2 La6_d La3_d 81.4(7)
La8_d La6_d La3_d 61.3(16)
La16_d La6_d La3_d 41.7(11)
La4_d La6_d La3_d 87.1(6)
La11_d La6_d La3_d 79.0(11)
La10_d La6_d La3_d 21.9(5)
La13_d La6_d La3_d 25.9(6)
La9_d La6_d La7_d 79.1(15)
La2 La6_d La7_d 76.0(7)
La8_d La6_d La7_d 65.2(15)
La16_d La6_d La7_d 49.9(11)
La4_d La6_d La7_d 69.7(6)
La11_d La6_d La7_d 64.3(11)
La10_d La6_d La7_d 28.8(6)
La13_d La6_d La7_d 21.1(7)
La3_d La6_d La7_d 17.4(5)
La9_d La6_d La1 69.0(15)
La2 La6_d La1 85.9(6)
La8_d La6_d La1 56.5(15)
La16_d La6_d La1 46.6(10)
La4_d La6_d La1 60.8(5)
La11_d La6_d La1 65.0(10)
La10_d La6_d La1 28.8(5)
La13_d La6_d La1 35.5(6)
La3_d La6_d La1 29.5(2)
La7_d La6_d La1 15.8(4)
La9_d La6_d La12_d 65.6(16)
La2 La6_d La12_d 58.8(8)
La8_d La6_d La12_d 83.2(16)
La16_d La6_d La12_d 70.2(12)
La4_d La6_d La12_d 55.6(7)
La11_d La6_d La12_d 43.9(12)
La10_d La6_d La12_d 49.3(7)
La13_d La6_d La12_d 18.3(8)
La3_d La6_d La12_d 35.5(6)
La7_d La6_d La12_d 20.6(7)
La1 La6_d La12_d 27.1(6)
La5_d La7_d La1 56.6(16)
La5_d La7_d La3_d 151(3)
La1 La7_d La3_d 117(2)
La5_d La7_d La12_d 40.6(19)
La1 La7_d La12_d 95(2)
La3_d La7_d La12_d 124(2)
La5_d La7_d La13_d 92(2)
La1 La7_d La13_d 131(2)
La3_d La7_d La13_d 71.2(19)
La12_d La7_d La13_d 54(2)
La5_d La7_d La10_d 123(2)
La1 La7_d La10_d 74.4(15)
La3_d La7_d La10_d 42.3(13)
La12_d La7_d La10_d 134(2)
La13_d La7_d La10_d 100(2)
La5_d La7_d La16_d 109(2)
La1 La7_d La16_d 74.7(14)
La3_d La7_d La16_d 46.9(13)
La12_d La7_d La16_d 112(2)
La13_d La7_d La16_d 83.4(18)
La10_d La7_d La16_d 22.6(12)
La5_d La7_d La8_d 96.8(18)
La1 La7_d La8_d 71.5(13)
La3_d La7_d La8_d 56.5(13)
La12_d La7_d La8_d 98.8(19)
La13_d La7_d La8_d 77.4(17)
La10_d La7_d La8_d 35.3(11)
La16_d La7_d La8_d 13.2(9)
La5_d La7_d La11_d 61.5(16)
La1 La7_d La11_d 83.8(14)
La3_d La7_d La11_d 90.0(15)
La12_d La7_d La11_d 47.0(18)
La13_d La7_d La11_d 47.7(16)
La10_d La7_d La11_d 87.1(13)
La16_d La7_d La11_d 64.6(11)
La8_d La7_d La11_d 51.9(9)
La5_d La7_d La4_d 59.0(15)
La1 La7_d La4_d 65.9(12)
La3_d La7_d La4_d 91.7(14)
La12_d La7_d La4_d 59.6(17)
La13_d La7_d La4_d 66.0(16)
La10_d La7_d La4_d 75.7(11)
La16_d La7_d La4_d 54.6(9)
La8_d La7_d La4_d 41.3(7)
La11_d La7_d La4_d 19.4(7)
La5_d La7_d La2 85.4(16)
La1 La7_d La2 92.8(13)
La3_d La7_d La2 65.7(12)
La12_d La7_d La2 68.4(17)
La13_d La7_d La2 44.2(15)
La10_d La7_d La2 67.7(10)
La16_d La7_d La2 45.8(8)
La8_d La7_d La2 35.7(6)
La11_d La7_d La2 24.5(7)
La4_d La7_d La2 30.6(3)
La5_d La7_d La9_d 76.5(16)
La1 La7_d La9_d 74.5(13)
La3_d La7_d La9_d 74.2(13)
La12_d La7_d La9_d 71.9(18)
La13_d La7_d La9_d 61.4(16)
La10_d La7_d La9_d 62.2(11)
La16_d La7_d La9_d 39.8(9)
La8_d La7_d La9_d 26.9(7)
La11_d La7_d La9_d 25.2(7)
La4_d La7_d La9_d 17.5(4)
La2 La7_d La9_d 18.3(4)
La16_d La8_d La6_d 125(4)
La16_d La8_d La9_d 132(4)
La6_d La8_d La9_d 32.2(12)
La16_d La8_d La2 112(4)
La6_d La8_d La2 16.4(8)
La9_d La8_d La2 32.1(10)
La16_d La8_d La10_d 21(3)
La6_d La8_d La10_d 118(2)
La9_d La8_d La10_d 114.4(19)
La2 La8_d La10_d 102.1(15)
La16_d La8_d La4_d 121(3)
La6_d La8_d La4_d 52.8(14)
La9_d La8_d La4_d 21.7(10)
La2 La8_d La4_d 47.9(8)
La10_d La8_d La4_d 100.5(14)
La16_d La8_d La3_d 36(3)
La6_d La8_d La3_d 95.5(18)
La9_d La8_d La3_d 96.8(16)
La2 La8_d La3_d 79.9(10)
La10_d La8_d La3_d 22.6(8)
La4_d La8_d La3_d 88.5(11)
La16_d La8_d La11_d 110(3)
La6_d La8_d La11_d 39.6(14)
La9_d La8_d La11_d 22.0(12)
La2 La8_d La11_d 28.8(8)
La10_d La8_d La11_d 92.7(14)
La4_d La8_d La11_d 22.7(8)
La3_d La8_d La11_d 74.9(11)
La16_d La8_d La1 54(3)
La6_d La8_d La1 103.7(17)
La9_d La8_d La1 86.6(14)
La2 La8_d La1 87.9(10)
La10_d La8_d La1 33.0(8)
La4_d La8_d La1 69.1(8)
La3_d La8_d La1 34.6(4)
La11_d La8_d La1 67.4(10)
La16_d La8_d La13_d 61(3)
La6_d La8_d La13_d 72.2(16)
La9_d La8_d La13_d 71.2(14)
La2 La8_d La13_d 55.9(9)
La10_d La8_d La13_d 46.6(10)
La4_d La8_d La13_d 65.8(10)
La3_d La8_d La13_d 25.8(7)
La11_d La8_d La13_d 49.4(10)
La1 La8_d La13_d 38.7(7)
La16_d La8_d La7_d 49(3)
La6_d La8_d La7_d 94.2(17)
La9_d La8_d La7_d 85.7(15)
La2 La8_d La7_d 77.8(10)
La10_d La8_d La7_d 28.7(9)
La4_d La8_d La7_d 73.0(10)
La3_d La8_d La7_d 19.0(5)
La11_d La8_d La7_d 64.1(11)
La1 La8_d La7_d 17.7(5)
La13_d La8_d La7_d 23.3(7)
La16_d La8_d La5_d 61(3)
La6_d La8_d La5_d 89.8(16)
La9_d La8_d La5_d 75.1(13)
La2 La8_d La5_d 73.9(9)
La10_d La8_d La5_d 40.4(9)
La4_d La8_d La5_d 60.1(8)
La3_d La8_d La5_d 32.8(5)
La11_d La8_d La5_d 54.7(9)
La1 La8_d La5_d 14.0(2)
La13_d La8_d La5_d 27.2(6)
La7_d La8_d La5_d 14.1(4)
La6_d La9_d La4_d 162(3)
La6_d La9_d La2 54.8(15)
La4_d La9_d La2 114(2)
La6_d La9_d La11_d 118(3)
La4_d La9_d La11_d 48.9(17)
La2 La9_d La11_d 65.0(17)
La6_d La9_d La8_d 51.8(18)
La4_d La9_d La8_d 124(2)
La2 La9_d La8_d 98(2)
La11_d La9_d La8_d 135(2)
La6_d La9_d La16_d 53.7(17)
La4_d La9_d La16_d 117.1(17)
La2 La9_d La16_d 90.0(16)
La11_d La9_d La16_d 119(2)
La8_d La9_d La16_d 16.1(14)
La6_d La9_d La13_d 80.8(16)
La4_d La9_d La13_d 81.0(14)
La2 La9_d La13_d 58.0(10)
La11_d La9_d La13_d 55.2(16)
La8_d La9_d La13_d 79.8(15)
La16_d La9_d La13_d 63.7(11)
La6_d La9_d La10_d 68.3(15)
La4_d La9_d La10_d 98.4(14)
La2 La9_d La10_d 86.5(12)
La11_d La9_d La10_d 97.1(17)
La8_d La9_d La10_d 37.8(13)
La16_d La9_d La10_d 22.5(10)
La13_d La9_d La10_d 44.4(7)
La6_d La9_d La12_d 101.0(17)
La4_d La9_d La12_d 60.9(13)
La2 La9_d La12_d 74.2(11)
La11_d La9_d La12_d 46.7(16)
La8_d La9_d La12_d 88.9(15)
La16_d La9_d La12_d 73.3(12)
La13_d La9_d La12_d 20.6(8)
La10_d La9_d La12_d 51.1(8)
La6_d La9_d La3_d 69.1(15)
La4_d La9_d La3_d 94.1(13)
La2 La9_d La3_d 69.9(10)
La11_d La9_d La3_d 79.3(16)
La8_d La9_d La3_d 55.3(13)
La16_d La9_d La3_d 39.3(10)
La13_d La9_d La3_d 24.6(6)
La10_d La9_d La3_d 20.5(5)
La12_d La9_d La3_d 36.5(6)
La6_d La9_d La1 97.4(16)
La4_d La9_d La1 67.8(12)
La2 La9_d La1 94.8(11)
La11_d La9_d La1 73.9(15)
La8_d La9_d La1 65.4(13)
La16_d La9_d La1 52.2(9)
La13_d La9_d La1 37.4(6)
La10_d La9_d La1 30.9(5)
La12_d La9_d La1 29.0(6)
La3_d La9_d La1 30.3(3)
La6_d La9_d La5_d 101.0(16)
La4_d La9_d La5_d 62.0(12)
La2 La9_d La5_d 85.3(10)
La11_d La9_d La5_d 59.4(15)
La8_d La9_d La5_d 78.1(14)
La16_d La9_d La5_d 63.5(10)
La13_d La9_d La5_d 27.7(6)
La10_d La9_d La5_d 41.1(5)
La12_d La9_d La5_d 14.3(6)
La3_d La9_d La5_d 32.1(3)
La1 La9_d La5_d 14.85(19)
La3_d La10_d La16_d 119(2)
La3_d La10_d La7_d 38.4(12)
La16_d La10_d La7_d 128(2)
La3_d La10_d La1 71.3(13)
La16_d La10_d La1 120(2)
La7_d La10_d La1 32.9(9)
La3_d La10_d La8_d 114.7(19)
La16_d La10_d La8_d 13.3(18)
La7_d La10_d La8_d 116.0(17)
La1 La10_d La8_d 106.4(14)
La3_d La10_d La5_d 54.2(11)
La16_d La10_d La5_d 116(2)
La7_d La10_d La5_d 18.0(8)
La1 La10_d La5_d 19.5(4)
La8_d La10_d La5_d 103.5(13)
La3_d La10_d La13_d 27.5(11)
La16_d La10_d La13_d 101(2)
La7_d La10_d La13_d 33.2(11)
La1 La10_d La13_d 59.4(10)
La8_d La10_d La13_d 93.1(15)
La5_d La10_d La13_d 39.8(9)
La3_d La10_d La12_d 44.1(12)
La16_d La10_d La12_d 108(2)
La7_d La10_d La12_d 19.3(11)
La1 La10_d La12_d 35.0(8)
La8_d La10_d La12_d 96.7(14)
La5_d La10_d La12_d 15.8(7)
La13_d La10_d La12_d 24.7(10)
La3_d La10_d La6_d 92.3(14)
La16_d La10_d La6_d 30.5(17)
La7_d La10_d La6_d 97.5(12)
La1 La10_d La6_d 98.1(10)
La8_d La10_d La6_d 22.5(10)
La5_d La10_d La6_d 88.9(8)
La13_d La10_d La6_d 71.1(10)
La12_d La10_d La6_d 78.6(10)
La3_d La10_d La9_d 92.9(14)
La16_d La10_d La9_d 39.9(17)
La7_d La10_d La9_d 88.2(12)
La1 La10_d La9_d 83.3(9)
La8_d La10_d La9_d 27.8(10)
La5_d La10_d La9_d 76.6(8)
La13_d La10_d La9_d 67.7(10)
La12_d La10_d La9_d 68.9(10)
La6_d La10_d La9_d 15.8(4)
La3_d La10_d La2 76.5(13)
La16_d La10_d La2 46.5(17)
La7_d La10_d La2 82.5(11)
La1 La10_d La2 88.9(9)
La8_d La10_d La2 38.7(10)
La5_d La10_d La2 76.3(7)
La13_d La10_d La2 54.8(9)
La12_d La10_d La2 64.2(9)
La6_d La10_d La2 16.3(3)
La9_d La10_d La2 20.0(4)
La3_d La10_d La4_d 89.5(13)
La16_d La10_d La4_d 55.7(18)
La7_d La10_d La4_d 74.9(11)
La1 La10_d La4_d 65.8(7)
La8_d La10_d La4_d 42.6(10)
La5_d La10_d La4_d 61.0(6)
La13_d La10_d La4_d 62.1(9)
La12_d La10_d La4_d 56.1(8)
La6_d La10_d La4_d 33.4(4)
La9_d La10_d La4_d 17.8(5)
La2 La10_d La4_d 31.5(3)
La4_d La11_d La2 89(2)
La4_d La11_d La9_d 44.7(17)
La2 La11_d La9_d 44.3(14)
La4_d La11_d La6_d 65.7(18)
La2 La11_d La6_d 23.8(7)
La9_d La11_d La6_d 21.6(11)
La4_d La11_d La12_d 100(2)
La2 La11_d La12_d 104(2)
La9_d La11_d La12_d 108(2)
La6_d La11_d La12_d 102.4(16)
La4_d La11_d La13_d 109(2)
La2 La11_d La13_d 78.8(17)
La9_d La11_d La13_d 96(2)
La6_d La11_d La13_d 83.2(14)
La12_d La11_d La13_d 26.6(11)
La4_d La11_d La8_d 53.3(17)
La2 La11_d La8_d 43.8(12)
La9_d La11_d La8_d 23.4(13)
La6_d La11_d La8_d 23.1(8)
La12_d La11_d La8_d 85.4(14)
La13_d La11_d La8_d 73.0(13)
La4_d La11_d La5_d 85(2)
La2 La11_d La5_d 100.1(17)
La9_d La11_d La5_d 94.6(18)
La6_d La11_d La5_d 92.9(13)
La12_d La11_d La5_d 15.7(8)
La13_d La11_d La5_d 32.5(8)
La8_d La11_d La5_d 73.1(11)
La4_d La11_d La16_d 61.9(18)
La2 La11_d La16_d 47.5(12)
La9_d La11_d La16_d 37.6(14)
La6_d La11_d La16_d 32.5(9)
La12_d La11_d La16_d 71.9(13)
La13_d La11_d La16_d 59.0(12)
La8_d La11_d La16_d 14.1(8)
La5_d La11_d La16_d 60.7(9)
La4_d La11_d La7_d 88(2)
La2 La11_d La7_d 85.9(16)
La9_d La11_d La7_d 86.9(17)
La6_d La11_d La7_d 81.2(12)
La12_d La11_d La7_d 21.6(9)
La13_d La11_d La7_d 22.1(8)
La8_d La11_d La7_d 63.9(11)
La5_d La11_d La7_d 14.6(5)
La16_d La11_d La7_d 50.4(9)
La4_d La11_d La1 72.1(18)
La2 La11_d La1 92.1(16)
La9_d La11_d La1 80.2(16)
La6_d La11_d La1 80.8(11)
La12_d La11_d La1 30.2(9)
La13_d La11_d La1 39.4(8)
La8_d La11_d La1 59.6(9)
La5_d La11_d La1 14.8(3)
La16_d La11_d La1 48.3(8)
La7_d La11_d La1 17.3(5)
La4_d La11_d La3_d 90(2)
La2 La11_d La3_d 67.5(14)
La9_d La11_d La3_d 75.3(16)
La6_d La11_d La3_d 65.3(10)
La12_d La11_d La3_d 37.7(9)
La13_d La11_d La3_d 21.5(7)
La8_d La11_d La3_d 51.9(9)
La5_d La11_d La3_d 33.1(5)
La16_d La11_d La3_d 37.8(8)
La7_d La11_d La3_d 18.5(5)
La1 La11_d La3_d 30.4(4)
La5_d La12_d La13_d 102(3)
La5_d La12_d La7_d 41(2)
La13_d La12_d La7_d 64(2)
La5_d La12_d La1 12.3(13)
La13_d La12_d La1 92(2)
La7_d La12_d La1 35.6(14)
La5_d La12_d La3_d 63(2)
La13_d La12_d La3_d 39.3(19)
La7_d La12_d La3_d 25.4(13)
La1 La12_d La3_d 54.3(10)
La5_d La12_d La11_d 109(3)
La13_d La12_d La11_d 77(2)
La7_d La12_d La11_d 111(2)
La1 La12_d La11_d 99.9(16)
La3_d La12_d La11_d 94.3(15)
La5_d La12_d La10_d 48(2)
La13_d La12_d La10_d 56(2)
La7_d La12_d La10_d 26.6(14)
La1 La12_d La10_d 36.6(8)
La3_d La12_d La10_d 23.0(7)
La11_d La12_d La10_d 84.9(13)
La5_d La12_d La4_d 88(2)
La13_d La12_d La4_d 86(2)
La7_d La12_d La4_d 98.5(19)
La1 La12_d La4_d 79.5(12)
La3_d La12_d La4_d 88.9(11)
La11_d La12_d La4_d 22.0(9)
La10_d La12_d La4_d 72.8(9)
La5_d La12_d La2 102(2)
La13_d La12_d La2 53(2)
La7_d La12_d La2 89.8(18)
La1 La12_d La2 90.4(12)
La3_d La12_d La2 69.6(9)
La11_d La12_d La2 25.7(9)
La10_d La12_d La2 64.6(8)
La4_d La12_d La2 33.8(4)
La5_d La12_d La9_d 88(2)
La13_d La12_d La9_d 68(2)
La7_d La12_d La9_d 86.6(18)
La1 La12_d La9_d 76.8(12)
La3_d La12_d La9_d 72.7(10)
La11_d La12_d La9_d 25.2(9)
La10_d La12_d La9_d 60.1(9)
La4_d La12_d La9_d 18.1(5)
La2 La12_d La9_d 19.3(4)
La5_d La12_d La16_d 62(2)
La13_d La12_d La16_d 54(2)
La7_d La12_d La16_d 48.1(16)
La1 La12_d La16_d 49.4(10)
La3_d La12_d La16_d 36.8(9)
La11_d La12_d La16_d 63.3(12)
La10_d La12_d La16_d 21.6(8)
La4_d La12_d La16_d 52.8(8)
La2 La12_d La16_d 44.0(7)
La9_d La12_d La16_d 38.6(8)
La5_d La12_d La6_d 88(2)
La13_d La12_d La6_d 55(2)
La7_d La12_d La6_d 78.2(17)
La1 La12_d La6_d 76.1(11)
La3_d La12_d La6_d 61.2(9)
La11_d La12_d La6_d 33.6(9)
La10_d La12_d La6_d 52.1(7)
La4_d La12_d La6_d 31.5(4)
La2 La12_d La6_d 14.3(2)
La9_d La12_d La6_d 13.4(4)
La16_d La12_d La6_d 30.7(7)
La12_d La13_d La7_d 62(2)
La12_d La13_d La3_d 109(3)
La7_d La13_d La3_d 47.2(16)
La12_d La13_d La5_d 31.5(18)
La7_d La13_d La5_d 32.3(13)
La3_d La13_d La5_d 77.4(16)
La12_d La13_d La1 54(2)
La7_d La13_d La1 20.7(12)
La3_d La13_d La1 56.7(11)
La5_d La13_d La1 22.6(6)
La12_d La13_d La10_d 99(2)
La7_d La13_d La10_d 46.7(15)
La3_d La13_d La10_d 22.8(9)
La5_d La13_d La10_d 68.6(12)
La1 La13_d La10_d 45.9(8)
La12_d La13_d La11_d 76(2)
La7_d La13_d La11_d 110(2)
La3_d La13_d La11_d 116.6(18)
La5_d La13_d La11_d 87.2(15)
La1 La13_d La11_d 89.5(12)
La10_d La13_d La11_d 94.5(14)
La12_d La13_d La2 106(2)
La7_d La13_d La2 116.0(18)
La3_d La13_d La2 96.7(15)
La5_d La13_d La2 107.2(14)
La1 La13_d La2 98.7(10)
La10_d La13_d La2 79.6(10)
La11_d La13_d La2 31.7(9)
La12_d La13_d La16_d 107(2)
La7_d La13_d La16_d 70.2(17)
La3_d La13_d La16_d 45.2(12)
La5_d La13_d La16_d 82.7(13)
La1 La13_d La16_d 62.1(10)
La10_d La13_d La16_d 26.8(10)
La11_d La13_d La16_d 72.2(13)
La2 La13_d La16_d 52.9(9)
La12_d La13_d La6_d 107(2)
La7_d La13_d La6_d 100.9(17)
La3_d La13_d La6_d 80.7(13)
La5_d La13_d La6_d 98.5(13)
La1 La13_d La6_d 85.6(9)
La10_d La13_d La6_d 62.8(9)
La11_d La13_d La6_d 41.2(9)
La2 La13_d La6_d 16.8(3)
La16_d La13_d La6_d 36.3(8)
La12_d La13_d La9_d 91(2)
La7_d La13_d La9_d 96.9(17)
La3_d La13_d La9_d 88.7(14)
La5_d La13_d La9_d 87.1(12)
La1 La13_d La9_d 78.6(9)
La10_d La13_d La9_d 67.8(10)
La11_d La13_d La9_d 28.7(9)
La2 La13_d La9_d 20.5(5)
La16_d La13_d La9_d 43.7(9)
La6_d La13_d La9_d 15.8(4)
La12_d La13_d La4_d 72(2)
La7_d La13_d La4_d 91.4(17)
La3_d La13_d La4_d 98.8(14)
La5_d La13_d La4_d 73.2(11)
La1 La13_d La4_d 71.0(8)
La10_d La13_d La4_d 76.1(10)
La11_d La13_d La4_d 20.1(8)
La2 La13_d La4_d 35.5(4)
La16_d La13_d La4_d 57.0(9)
La6_d La13_d La4_d 35.4(5)
La9_d La13_d La4_d 19.5(5)
La8_d La16_d La10_d 145(4)
La8_d La16_d La6_d 33(3)
La10_d La16_d La6_d 128(2)
La8_d La16_d La3_d 131(4)
La10_d La16_d La3_d 28.6(13)
La6_d La16_d La3_d 103.3(16)
La8_d La16_d La9_d 31(3)
La10_d La16_d La9_d 118(2)
La6_d La16_d La9_d 21.5(7)
La3_d La16_d La9_d 99.8(15)
La8_d La16_d La2 50(3)
La10_d La16_d La2 111(2)
La6_d La16_d La2 18.1(5)
La3_d La16_d La2 85.1(12)
La9_d La16_d La2 26.3(7)
La8_d La16_d La1 111(3)
La10_d La16_d La1 34.6(14)
La6_d La16_d La1 102.8(15)
La3_d La16_d La1 41.2(7)
La9_d La16_d La1 86.2(12)
La2 La16_d La1 89.3(11)
La8_d La16_d La7_d 118(4)
La10_d La16_d La7_d 29.8(14)
La6_d La16_d La7_d 98.8(15)
La3_d La16_d La7_d 21.6(7)
La9_d La16_d La7_d 88.2(13)
La2 La16_d La7_d 82.0(11)
La1 La16_d La7_d 20.8(6)
La8_d La16_d La4_d 44(3)
La10_d La16_d La4_d 102(2)
La6_d La16_d La4_d 40.0(9)
La3_d La16_d La4_d 90.0(12)
La9_d La16_d La4_d 19.0(7)
La2 La16_d La4_d 38.5(6)
La1 La16_d La4_d 68.6(8)
La7_d La16_d La4_d 74.2(10)
La8_d La16_d La13_d 104(4)
La10_d La16_d La13_d 52.2(17)
La6_d La16_d La13_d 76.7(13)
La3_d La16_d La13_d 27.4(8)
La9_d La16_d La13_d 72.5(12)
La2 La16_d La13_d 58.8(9)
La1 La16_d La13_d 43.7(8)
La7_d La16_d La13_d 26.4(8)
La4_d La16_d La13_d 65.0(10)
La8_d La16_d La5_d 105(3)
La10_d La16_d La5_d 41.1(15)
La6_d La16_d La5_d 90.5(13)
La3_d La16_d La5_d 35.9(6)
La9_d La16_d La5_d 76.6(11)
La2 La16_d La5_d 75.7(9)
La1 La16_d La5_d 14.8(3)
La7_d La16_d La5_d 14.8(5)
La4_d La16_d La5_d 60.9(7)
La13_d La16_d La5_d 30.1(7)
La8_d La16_d La11_d 55(3)
La10_d La16_d La11_d 95(2)
La6_d La16_d La11_d 35.9(10)
La3_d La16_d La11_d 75.9(12)
La9_d La16_d La11_d 23.9(9)
La2 La16_d La11_d 25.1(7)
La1 La16_d La11_d 66.9(10)
La7_d La16_d La11_d 65.1(11)
La4_d La16_d La11_d 20.2(7)
La13_d La16_d La11_d 48.8(10)
La5_d La16_d La11_d 55.0(9)
N1 C81 N3 126.6(12)
N1 C81 C1 112.9(11)
N3 C81 C1 120.5(11)
C81 N1 N2 116.8(11)
C82 N2 N1 120.3(11)
N2 C82 C83 121.2(12)
N2 C82 C84 112.5(11)
C83 C82 C84 126.3(12)
N3 C83 C82 118.4(12)
N3 C83 C90 116.3(11)
C82 C83 C90 125.3(12)
C83 N3 C81 116.8(11)
C89 C84 C85 118.9(12)
C89 C84 C82 118.9(12)
C85 C84 C82 122.1(12)
C86 C85 C84 119.9(13)
C86 C85 H85 120.1
C84 C85 H85 120.1
C87 C86 C85 120.1(13)
C87 C86 H86 120.0
C85 C86 H86 120.0
C86 C87 C88 119.5(13)
C86 C87 H87 120.2
C88 C87 H87 120.2
C89 C88 C87 121.2(13)
C89 C88 H88 119.4
C87 C88 H88 119.4
C88 C89 C84 120.4(13)
C88 C89 H89 119.8
C84 C89 H89 119.8
C91 C90 C95 118.3(13)
C91 C90 C83 121.4(12)
C95 C90 C83 120.1(12)
C92 C91 C90 121.5(13)
C92 C91 H91 119.2
C90 C91 H91 119.2
C91 C92 C93 120.9(14)
C91 C92 H92 119.5
C93 C92 H92 119.5
C92 C93 C94 119.2(13)
C92 C93 H93 120.4
C94 C93 H93 120.4
C93 C94 C95 121.4(13)
C93 C94 H94 119.3
C95 C94 H94 119.3
C94 C95 C90 118.5(13)
C94 C95 H95 120.7
C90 C95 H95 120.7
S2 C1S S1 174.4(15)

loop_
_geom_bond_atom_site_label_1
_geom_bond_atom_site_label_2
_geom_bond_distance
C1 C81 1.534(17)
C1 C9_1a 1.537(11)
C1 C9_2b 1.541(12)
C1 C5_1a 1.543(11)
C1 C2_2b 1.543(12)
C1 C5_2b 1.544(12)
C1 C2_1a 1.546(11)
C2_1a C12_1a 1.430(7)
C2_1a C3_1a 1.442(7)
C2_1a La1 3.109(15)
C3_1a C15_1a 1.427(7)
C3_1a C4_1a 1.441(7)
C4_1a C18_1a 1.427(7)
C4_1a C5_1a 1.440(7)
C5_1a C6_1a 1.426(7)
C6_1a C20_1a 1.40(2)
C6_1a C7_1a 1.426(7)
C7_1a C23_1a 1.441(7)
C7_1a C8_1a 1.442(7)
C8_1a C9_1a 1.425(7)
C8_1a C25_1a 1.441(7)
C9_1a C10_1a 1.424(7)
C10_1a C11_1a 1.443(7)
C10_1a C27_1a 1.444(7)
C10_1a La1 2.950(16)
C11_1a C12_1a 1.429(7)
C11_1a C29_1a 1.442(7)
C11_1a La1 2.574(18)
C12_1a C13_1a 1.428(7)
C12_1a La1 2.623(19)
C13_1a C14_1a 1.445(7)
C13_1a C31_1a 1.445(7)
C13_1a La1 2.541(18)
C14_1a C15_1a 1.429(7)
C14_1a C33_1a 1.444(7)
C14_1a La1 2.996(17)
C15_1a C16_1a 1.429(7)
C16_1a C17_1a 1.442(7)
C16_1a C35_1a 1.444(7)
C17_1a C18_1a 1.425(7)
C17_1a C37_1a 1.438(7)
C18_1a C19_1a 1.429(7)
C19_1a C20_1a 1.441(7)
C19_1a C39_1a 1.441(7)
C20_1a C21_1a 1.441(7)
C21_1a C22_1a 1.426(7)
C21_1a C40_1a 1.442(7)
C22_1a C43_1a 1.429(7)
C22_1a C23_1a 1.430(7)
C23_1a C24_1a 1.441(7)
C24_1a C45_1a 1.427(7)
C24_1a C25_1a 1.441(7)
C25_1a C26_1a 1.427(7)
C26_1a C47_1a 1.426(7)
C26_1a C27_1a 1.427(7)
C27_1a C28_1a 1.443(7)
C27_1a La1 3.130(18)
C28_1a C49_1a 1.426(7)
C28_1a C29_1a 1.444(7)
C28_1a La1 2.898(18)
C29_1a C30_1a 1.431(7)
C29_1a La1 2.501(18)
C30_1a C51_1a 1.427(7)
C30_1a C31_1a 1.432(7)
C30_1a La1 2.478(17)
C31_1a C32_1a 1.446(7)
C31_1a La1 2.502(17)
C32_1a C53_1a 1.432(7)
C32_1a C33_1a 1.445(7)
C32_1a La1 2.881(17)
C33_1a C34_1a 1.431(7)
C34_1a C55_1a 1.427(7)
C34_1a C35_1a 1.428(7)
C35_1a C36_1a 1.440(7)
C36_1a C57_1a 1.426(7)
C36_1a C37_1a 1.440(7)
C37_1a C38_1a 1.424(7)
C38_1a C59_1a 1.425(7)
C38_1a C39_1a 1.426(7)
C39_1a C40_1a 1.442(7)
C40_1a C41_1a 1.429(7)
C40_1a La2 2.962(19)
C41_1a C42_1a 1.431(7)
C41_1a C60_1a 1.432(7)
C41_1a La2 2.51(2)
C42_1a C43_1a 1.444(7)
C42_1a C63_1a 1.444(7)
C42_1a La2 2.51(2)
C43_1a C44_1a 1.443(7)
C43_1a La2 2.965(18)
C44_1a C45_1a 1.428(7)
C44_1a C64_1a 1.441(7)
C45_1a C46_1a 1.425(7)
C46_1a C66_1a 1.441(7)
C46_1a C47_1a 1.442(7)
C47_1a C48_1a 1.439(7)
C48_1a C49_1a 1.424(7)
C48_1a C67_1a 1.441(7)
C49_1a C50_1a 1.424(7)
C50_1a C69_1a 1.440(7)
C50_1a C51_1a 1.442(7)
C51_1a C52_1a 1.437(7)
C51_1a La1 2.845(16)
C52_1a C53_1a 1.417(7)
C52_1a C70_1a 1.439(7)
C53_1a C54_1a 1.427(7)
C53_1a La1 3.095(17)
C54_1a C72_1a 1.440(7)
C54_1a C55_1a 1.441(7)
C55_1a C56_1a 1.440(7)
C56_1a C57_1a 1.427(7)
C56_1a C73_1a 1.442(7)
C57_1a C58_1a 1.427(7)
C58_1a C59_1a 1.440(7)
C58_1a C75_1a 1.441(7)
C59_1a C60_1a 1.444(7)
C59_1a La2 2.877(19)
C60_1a C61_1a 1.447(7)
C60_1a La2 2.49(2)
C61_1a C62_1a 1.430(7)
C61_1a C75_1a 1.443(7)
C61_1a La2 2.43(2)
C62_1a C77_1a 1.429(7)
C62_1a C63_1a 1.431(7)
C62_1a La2 2.45(2)
C63_1a C64_1a 1.443(7)
C63_1a La2 2.48(2)
C64_1a C65_1a 1.426(7)
C64_1a La2 2.931(18)
C65_1a C78_1a 1.427(7)
C65_1a C66_1a 1.428(7)
C66_1a C67_1a 1.442(7)
C67_1a C68_1a 1.424(7)
C68_1a C69_1a 1.424(7)
C68_1a C79_1a 1.425(7)
C69_1a C70_1a 1.442(7)
C70_1a C71_1a 1.425(7)
C71_1a C72_1a 1.427(7)
C71_1a C80_1a 1.428(7)
C72_1a C73_1a 1.441(7)
C73_1a C74_1a 1.426(7)
C74_1a C76_1a 1.427(7)
C74_1a C75_1a 1.427(7)
C75_1a La2 2.796(19)
C76_1a C80_1a 1.41(3)
C76_1a C77_1a 1.441(7)
C77_1a C78_1a 1.441(7)
C77_1a La2 2.897(17)
C78_1a C79_1a 1.442(7)
C79_1a C80_1a 1.441(7)
C2_2b C12_2b 1.427(7)
C2_2b C3_2b 1.442(7)
C3_2b C15_2b 1.428(7)
C3_2b C4_2b 1.442(7)
C4_2b C18_2b 1.427(7)
C4_2b C5_2b 1.441(7)
C5_2b C6_2b 1.428(7)
C6_2b C7_2b 1.428(7)
C6_2b C20_2b 1.54(8)
C6_2b La1 2.60(7)
C7_2b C23_2b 1.442(7)
C7_2b C8_2b 1.442(7)
C7_2b La1 2.46(8)
C8_2b C9_2b 1.427(7)
C8_2b C25_2b 1.442(7)
C8_2b La1 2.87(6)
C9_2b C10_2b 1.427(7)
C10_2b C11_2b 1.441(7)
C10_2b C27_2b 1.442(7)
C11_2b C12_2b 1.428(7)
C11_2b C29_2b 1.442(7)
C12_2b C13_2b 1.427(7)
C13_2b C14_2b 1.442(7)
C13_2b C31_2b 1.442(7)
C14_2b C15_2b 1.428(7)
C14_2b C33_2b 1.442(7)
C15_2b C16_2b 1.428(7)
C16_2b C17_2b 1.442(7)
C16_2b C35_2b 1.442(7)
C17_2b C18_2b 1.427(7)
C17_2b C37_2b 1.442(7)
C18_2b C19_2b 1.427(7)
C19_2b C20_2b 1.442(7)
C19_2b C39_2b 1.442(7)
C19_2b La1 2.92(6)
C20_2b C21_2b 1.442(7)
C20_2b La1 2.58(7)
C21_2b C22_2b 1.428(7)
C21_2b C40_2b 1.442(7)
C21_2b La1 2.50(6)
C22_2b C43_2b 1.427(7)
C22_2b C23_2b 1.427(7)
C22_2b La1 2.43(6)
C23_2b C24_2b 1.442(7)
C23_2b La1 2.52(6)
C24_2b C45_2b 1.428(7)
C24_2b C25_2b 1.442(7)
C24_2b La1 2.87(6)
C25_2b C26_2b 1.428(7)
C26_2b C27_2b 1.427(7)
C26_2b C47_2b 1.427(7)
C27_2b C28_2b 1.441(7)
C28_2b C49_2b 1.427(7)
C28_2b C29_2b 1.442(7)
C29_2b C30_2b 1.427(7)
C30_2b C31_2b 1.427(7)
C30_2b C51_2b 1.428(7)
C31_2b C32_2b 1.442(7)
C32_2b C53_2b 1.427(7)
C32_2b C33_2b 1.442(7)
C32_2b La2 3.09(6)
C33_2b C34_2b 1.428(7)
C34_2b C35_2b 1.428(7)
C34_2b C55_2b 1.428(7)
C35_2b C36_2b 1.442(7)
C36_2b C57_2b 1.427(7)
C36_2b C37_2b 1.442(7)
C37_2b C38_2b 1.428(7)
C38_2b C39_2b 1.427(7)
C38_2b C59_2b 1.429(7)
C39_2b C40_2b 1.442(7)
C40_2b C41_2b 1.427(7)
C40_2b La1 2.91(6)
C43_2b C44_2b 1.440(7)
C43_2b La1 2.92(5)
C44_2b C45_2b 1.428(7)
C44_2b C64_2b 1.441(7)
C44_2b La1 2.97(6)
C45_2b C46_2b 1.428(7)
C46_2b C66_2b 1.442(7)
C46_2b C47_2b 1.442(7)
C47_2b C48_2b 1.442(7)
C48_2b C49_2b 1.428(7)
C48_2b C67_2b 1.442(7)
C49_2b C50_2b 1.427(7)
C50_2b C69_2b 1.442(7)
C50_2b C51_2b 1.442(7)
C51_2b C52_2b 1.442(7)
C51_2b La2 3.05(6)
C52_2b C53_2b 1.428(7)
C52_2b C70_2b 1.442(7)
C52_2b La2 2.55(8)
C53_2b C54_2b 1.427(7)
C53_2b La2 2.58(7)
C54_2b C55_2b 1.442(7)
C54_2b C72_2b 1.442(7)
C54_2b La2 2.37(7)
C55_2b C56_2b 1.442(7)
C55_2b La2 2.84(6)
C56_2b C57_2b 1.428(7)
C56_2b C73_2b 1.442(7)
C56_2b La2 2.85(7)
C57_2b C58_2b 1.428(7)
C58_2b C75_2b 1.442(7)
C58_2b C59_2b 1.443(7)
C61_2b C62_2b 1.427(7)
C61_2b C75_2b 1.442(7)
C62_2b C63_2b 1.427(7)
C62_2b C77_2b 1.428(7)
C63_2b C64_2b 1.441(7)
C64_2b C65_2b 1.428(7)
C65_2b C66_2b 1.427(7)
C65_2b C78_2b 1.428(7)
C66_2b C67_2b 1.442(7)
C67_2b C68_2b 1.427(7)
C68_2b C69_2b 1.427(7)
C68_2b C79_2b 1.428(7)
C69_2b C70_2b 1.442(7)
C69_2b La2 2.97(7)
C70_2b C71_2b 1.427(7)
C70_2b La2 2.61(8)
C71_2b C80_2b 1.427(7)
C71_2b C72_2b 1.428(7)
C71_2b La2 2.58(8)
C72_2b C73_2b 1.442(7)
C72_2b La2 2.32(8)
C73_2b C74_2b 1.428(7)
C73_2b La2 2.68(6)
C74_2b C76_2b 1.428(7)
C74_2b C75_2b 1.428(7)
C76_2b C80_2b 1.31(10)
C76_2b C77_2b 1.442(7)
C77_2b C78_2b 1.442(7)
C78_2b C79_2b 1.442(7)
C79_2b C80_2b 1.442(7)
C80_2b La2 2.90(7)
La1 La5_d 0.911(11)
La1 La7_d 1.02(2)
La1 La12_d 1.75(4)
La1 La10_d 1.82(2)
La1 La3_d 1.836(12)
La1 La13_d 2.17(3)
La2 La6_d 0.966(12)
La2 La9_d 1.15(2)
La2 La11_d 1.49(4)
La2 La4_d 1.883(12)
La2 La8_d 2.14(3)
La3_d La7_d 1.13(3)
La3_d La10_d 1.23(3)
La3_d La13_d 1.46(3)
La3_d La5_d 1.947(16)
La3_d La12_d 2.18(4)
La3_d La16_d 2.25(4)
La3_d La8_d 2.90(4)
La3_d La6_d 3.296(17)
La3_d La9_d 3.51(2)
La3_d La11_d 3.56(4)
La4_d La9_d 1.10(3)
La4_d La11_d 1.17(4)
La4_d La6_d 1.955(18)
La4_d La8_d 2.44(4)
La4_d La16_d 3.00(4)
La4_d La12_d 3.09(4)
La4_d La5_d 3.176(16)
La4_d La13_d 3.23(3)
La4_d La7_d 3.54(3)
La4_d La10_d 3.55(3)
La5_d La12_d 0.88(4)
La5_d La7_d 0.88(3)
La5_d La13_d 1.65(3)
La5_d La10_d 2.39(3)
La5_d La11_d 3.06(4)
La5_d La16_d 3.26(4)
La5_d La9_d 3.54(2)
La5_d La8_d 3.58(3)
La6_d La9_d 0.88(2)
La6_d La8_d 1.30(4)
La6_d La16_d 1.94(4)
La6_d La11_d 2.12(4)
La6_d La10_d 3.01(3)
La6_d La13_d 3.20(3)
La6_d La7_d 3.70(2)
La6_d La12_d 3.74(4)
La7_d La12_d 1.33(4)
La7_d La13_d 1.36(4)
La7_d La10_d 1.80(3)
La7_d La16_d 2.87(4)
La7_d La8_d 3.37(4)
La7_d La11_d 3.38(4)
La7_d La9_d 3.64(3)
La8_d La16_d 0.88(4)
La8_d La9_d 1.65(4)
La8_d La10_d 2.17(4)
La8_d La11_d 2.96(5)
La8_d La13_d 3.35(4)
La9_d La11_d 1.55(4)
La9_d La16_d 2.33(5)
La9_d La13_d 3.22(4)
La9_d La10_d 3.22(3)
La9_d La12_d 3.47(4)
La10_d La16_d 1.39(4)
La10_d La13_d 2.44(4)
La10_d La12_d 2.89(4)
La11_d La12_d 2.65(5)
La11_d La13_d 2.66(5)
La11_d La16_d 3.36(5)
La12_d La13_d 1.22(5)
La12_d La16_d 3.58(5)
La13_d La16_d 3.03(5)
C81 N1 1.340(17)
C81 N3 1.341(17)
N1 N2 1.346(15)
N2 C82 1.326(17)
C82 C83 1.428(18)
C82 C84 1.490(18)
C83 N3 1.334(17)
C83 C90 1.449(18)
C84 C89 1.401(18)
C84 C85 1.411(19)
C85 C86 1.389(19)
C85 H85 0.9500
C86 C87 1.387(19)
C86 H86 0.9500
C87 C88 1.395(19)
C87 H87 0.9500
C88 C89 1.355(18)
C88 H88 0.9500
C89 H89 0.9500
C90 C91 1.374(19)
C90 C95 1.434(17)
C91 C92 1.36(2)
C91 H91 0.9500
C92 C93 1.375(18)
C92 H92 0.9500
C93 C94 1.38(2)
C93 H93 0.9500
C94 C95 1.383(19)
C94 H94 0.9500
C95 H95 0.9500
C1S S2 1.45(3)
C1S S1 1.61(3)

loop_
_geom_torsion_atom_site_label_1
_geom_torsion_atom_site_label_2
_geom_torsion_atom_site_label_3
_geom_torsion_atom_site_label_4
_geom_torsion
C81 C1 C2_1a C12_1a -96.9(18)
C9_1a C1 C2_1a C12_1a 23(2)
C9_2b C1 C2_1a C12_1a 158(4)
C5_1a C1 C2_1a C12_1a 142.5(16)
C2_2b C1 C2_1a C12_1a 92(3)
C5_2b C1 C2_1a C12_1a 7(3)
C81 C1 C2_1a C3_1a 108.6(13)
C9_1a C1 C2_1a C3_1a -131.6(13)
C9_2b C1 C2_1a C3_1a 3(4)
C5_1a C1 C2_1a C3_1a -12.0(15)
C2_2b C1 C2_1a C3_1a -63(3)
C5_2b C1 C2_1a C3_1a -148(2)
C81 C1 C2_1a La1 -156.2(7)
C9_1a C1 C2_1a La1 -36.5(11)
C9_2b C1 C2_1a La1 98(4)
C5_1a C1 C2_1a La1 83.2(9)
C2_2b C1 C2_1a La1 32(3)
C5_2b C1 C2_1a La1 -53(2)
C12_1a C2_1a C3_1a C15_1a 5(3)
C1 C2_1a C3_1a C15_1a 160.3(14)
La1 C2_1a C3_1a C15_1a 55.4(15)
C12_1a C2_1a C3_1a C4_1a -148(2)
C1 C2_1a C3_1a C4_1a 8(2)
La1 C2_1a C3_1a C4_1a -97(2)
C15_1a C3_1a C4_1a C18_1a -3(4)
C2_1a C3_1a C4_1a C18_1a 150(3)
C15_1a C3_1a C4_1a C5_1a -152.9(19)
C2_1a C3_1a C4_1a C5_1a 0(3)
C18_1a C4_1a C5_1a C6_1a -5(4)
C3_1a C4_1a C5_1a C6_1a 146(2)
C18_1a C4_1a C5_1a C1 -159(2)
C3_1a C4_1a C5_1a C1 -9(3)
C81 C1 C5_1a C6_1a 102(2)
C9_1a C1 C5_1a C6_1a -21(3)
C9_2b C1 C5_1a C6_1a -150(3)
C2_2b C1 C5_1a C6_1a 3(3)
C5_2b C1 C5_1a C6_1a -45(4)
C2_1a C1 C5_1a C6_1a -139(2)
C81 C1 C5_1a C4_1a -106(2)
C9_1a C1 C5_1a C4_1a 131(2)
C9_2b C1 C5_1a C4_1a 2(3)
C2_2b C1 C5_1a C4_1a 155(3)
C5_2b C1 C5_1a C4_1a 107(3)
C2_1a C1 C5_1a C4_1a 13(2)
C4_1a C5_1a C6_1a C20_1a 5(4)
C1 C5_1a C6_1a C20_1a 154.2(19)
C4_1a C5_1a C6_1a C7_1a -141(3)
C1 C5_1a C6_1a C7_1a 8(4)
C20_1a C6_1a C7_1a C23_1a 0(4)
C5_1a C6_1a C7_1a C23_1a 148(2)
C20_1a C6_1a C7_1a C8_1a -145(2)
C5_1a C6_1a C7_1a C8_1a 2(4)
C6_1a C7_1a C8_1a C9_1a 3(4)
C23_1a C7_1a C8_1a C9_1a -147(2)
C6_1a C7_1a C8_1a C25_1a 148(2)
C23_1a C7_1a C8_1a C25_1a -2(2)
C25_1a C8_1a C9_1a C10_1a -1(3)
C7_1a C8_1a C9_1a C10_1a 140(2)
C25_1a C8_1a C9_1a C1 -158.2(17)
C7_1a C8_1a C9_1a C1 -16(3)
C81 C1 C9_1a C10_1a 100.2(15)
C9_2b C1 C9_1a C10_1a -58(3)
C5_1a C1 C9_1a C10_1a -134.2(14)
C2_2b C1 C9_1a C10_1a -157(3)
C5_2b C1 C9_1a C10_1a 13(4)
C2_1a C1 C9_1a C10_1a -20.3(18)
C81 C1 C9_1a C8_1a -102.2(18)
C9_2b C1 C9_1a C8_1a 99(3)
C5_1a C1 C9_1a C8_1a 23(2)
C2_2b C1 C9_1a C8_1a 1(3)
C5_2b C1 C9_1a C8_1a 170(5)
C2_1a C1 C9_1a C8_1a 137.3(17)
C8_1a C9_1a C10_1a C11_1a -147.9(19)
C1 C9_1a C10_1a C11_1a 8(2)
C8_1a C9_1a C10_1a C27_1a 0(3)
C1 C9_1a C10_1a C27_1a 156.3(15)
C8_1a C9_1a C10_1a La1 -87.4(18)
C1 C9_1a C10_1a La1 68.9(14)
C9_1a C10_1a C11_1a C12_1a 6(3)
C27_1a C10_1a C11_1a C12_1a -144.3(17)
La1 C10_1a C11_1a C12_1a -73.9(16)
C9_1a C10_1a C11_1a C29_1a 149.9(16)
C27_1a C10_1a C11_1a C29_1a -1(2)
La1 C10_1a C11_1a C29_1a 69.9(12)
C9_1a C10_1a C11_1a La1 80.0(16)
C27_1a C10_1a C11_1a La1 -70.4(13)
C29_1a C11_1a C12_1a C13_1a 1(3)
C10_1a C11_1a C12_1a C13_1a 138.8(16)
La1 C11_1a C12_1a C13_1a 56.8(15)
C29_1a C11_1a C12_1a C2_1a -142.8(16)
C10_1a C11_1a C12_1a C2_1a -5(3)
La1 C11_1a C12_1a C2_1a -87.3(15)
C29_1a C11_1a C12_1a La1 -55.6(16)
C10_1a C11_1a C12_1a La1 82.0(15)
C3_1a C2_1a C12_1a C13_1a -4(3)
C1 C2_1a C12_1a C13_1a -154.6(15)
La1 C2_1a C12_1a C13_1a -71.4(15)
C3_1a C2_1a C12_1a C11_1a 140.2(16)
C1 C2_1a C12_1a C11_1a -10(3)
La1 C2_1a C12_1a C11_1a 72.8(16)
C3_1a C2_1a C12_1a La1 67.4(15)
C1 C2_1a C12_1a La1 -83.2(15)
C11_1a C12_1a C13_1a C14_1a -143.7(17)
C2_1a C12_1a C13_1a C14_1a 1(3)
La1 C12_1a C13_1a C14_1a -86.2(16)
C11_1a C12_1a C13_1a C31_1a 2(3)
C2_1a C12_1a C13_1a C31_1a 145.9(17)
La1 C12_1a C13_1a C31_1a 59.0(16)
C11_1a C12_1a C13_1a La1 -57.5(16)
C2_1a C12_1a C13_1a La1 86.9(15)
C12_1a C13_1a C14_1a C15_1a 2(3)
C31_1a C13_1a C14_1a C15_1a -146.6(16)
La1 C13_1a C14_1a C15_1a -74.6(16)
C12_1a C13_1a C14_1a C33_1a 148.0(18)
C31_1a C13_1a C14_1a C33_1a -1(2)
La1 C13_1a C14_1a C33_1a 70.9(14)
C12_1a C13_1a C14_1a La1 77.0(16)
C31_1a C13_1a C14_1a La1 -72.0(13)
C4_1a C3_1a C15_1a C14_1a 150(2)
C2_1a C3_1a C15_1a C14_1a -1(2)
C4_1a C3_1a C15_1a C16_1a 0(3)
C2_1a C3_1a C15_1a C16_1a -150.7(16)
C33_1a C14_1a C15_1a C3_1a -142.2(17)
C13_1a C14_1a C15_1a C3_1a -2(2)
La1 C14_1a C15_1a C3_1a -57.2(15)
C33_1a C14_1a C15_1a C16_1a 7(3)
C13_1a C14_1a C15_1a C16_1a 147.5(17)
La1 C14_1a C15_1a C16_1a 92.4(15)
C3_1a C15_1a C16_1a C17_1a 0(3)
C14_1a C15_1a C16_1a C17_1a -148.9(16)
C3_1a C15_1a C16_1a C35_1a 143.6(17)
C14_1a C15_1a C16_1a C35_1a -5(3)
C15_1a C16_1a C17_1a C18_1a 3(3)
C35_1a C16_1a C17_1a C18_1a -143.2(17)
C15_1a C16_1a C17_1a C37_1a 146.9(18)
C35_1a C16_1a C17_1a C37_1a 0(2)
C37_1a C17_1a C18_1a C4_1a -144(2)
C16_1a C17_1a C18_1a C4_1a -6(3)
C37_1a C17_1a C18_1a C19_1a 5(3)
C16_1a C17_1a C18_1a C19_1a 143.5(18)
C5_1a C4_1a C18_1a C17_1a 151(2)
C3_1a C4_1a C18_1a C17_1a 5(4)
C5_1a C4_1a C18_1a C19_1a 2(4)
C3_1a C4_1a C18_1a C19_1a -144(3)
C17_1a C18_1a C19_1a C20_1a -146.2(18)
C4_1a C18_1a C19_1a C20_1a 2(3)
C17_1a C18_1a C19_1a C39_1a -3(3)
C4_1a C18_1a C19_1a C39_1a 145(2)
C5_1a C6_1a C20_1a C19_1a -1(4)
C7_1a C6_1a C20_1a C19_1a 144(2)
C5_1a C6_1a C20_1a C21_1a -143(2)
C7_1a C6_1a C20_1a C21_1a 3(4)
C18_1a C19_1a C20_1a C6_1a -2(3)
C39_1a C19_1a C20_1a C6_1a -149(2)
C18_1a C19_1a C20_1a C21_1a 145(2)
C39_1a C19_1a C20_1a C21_1a -2(2)
C6_1a C20_1a C21_1a C22_1a -2(3)
C19_1a C20_1a C21_1a C22_1a -149(2)
C6_1a C20_1a C21_1a C40_1a 147(2)
C19_1a C20_1a C21_1a C40_1a 0(2)
C20_1a C21_1a C22_1a C43_1a 148.8(19)
C40_1a C21_1a C22_1a C43_1a 3(3)
C20_1a C21_1a C22_1a C23_1a -1(3)
C40_1a C21_1a C22_1a C23_1a -146(2)
C21_1a C22_1a C23_1a C24_1a 144.8(19)
C43_1a C22_1a C23_1a C24_1a -3(3)
C21_1a C22_1a C23_1a C7_1a 4(3)
C43_1a C22_1a C23_1a C7_1a -144.4(18)
C6_1a C7_1a C23_1a C22_1a -3(3)
C8_1a C7_1a C23_1a C22_1a 147(2)
C6_1a C7_1a C23_1a C24_1a -148(2)
C8_1a C7_1a C23_1a C24_1a 2(2)
C22_1a C23_1a C24_1a C45_1a 0(3)
C7_1a C23_1a C24_1a C45_1a 145.6(19)
C22_1a C23_1a C24_1a C25_1a -147.0(17)
C7_1a C23_1a C24_1a C25_1a -1(2)
C45_1a C24_1a C25_1a C26_1a 0(3)
C23_1a C24_1a C25_1a C26_1a 146.5(17)
C45_1a C24_1a C25_1a C8_1a -147(2)
C23_1a C24_1a C25_1a C8_1a 0(2)
C9_1a C8_1a C25_1a C26_1a 2(3)
C7_1a C8_1a C25_1a C26_1a -144.7(17)
C9_1a C8_1a C25_1a C24_1a 148.3(19)
C7_1a C8_1a C25_1a C24_1a 1(2)
C24_1a C25_1a C26_1a C47_1a 5(3)
C8_1a C25_1a C26_1a C47_1a 147(2)
C24_1a C25_1a C26_1a C27_1a -143.6(17)
C8_1a C25_1a C26_1a C27_1a -2(3)
C47_1a C26_1a C27_1a C28_1a 1(3)
C25_1a C26_1a C27_1a C28_1a 150.1(17)
C47_1a C26_1a C27_1a C10_1a -148.8(17)
C25_1a C26_1a C27_1a C10_1a 0(3)
C47_1a C26_1a C27_1a La1 -72.8(15)
C25_1a C26_1a C27_1a La1 76.3(15)
C9_1a C10_1a C27_1a C26_1a 1(3)
C11_1a C10_1a C27_1a C26_1a 153.5(16)
La1 C10_1a C27_1a C26_1a 97.7(16)
C9_1a C10_1a C27_1a C28_1a -153.6(15)
C11_1a C10_1a C27_1a C28_1a -1(2)
La1 C10_1a C27_1a C28_1a -56.5(13)
C9_1a C10_1a C27_1a La1 -97.1(15)
C11_1a C10_1a C27_1a La1 55.8(12)
C26_1a C27_1a C28_1a C49_1a -6(3)
C10_1a C27_1a C28_1a C49_1a 147.0(16)
La1 C27_1a C28_1a C49_1a 89.3(15)
C26_1a C27_1a C28_1a C29_1a -151.7(17)
C10_1a C27_1a C28_1a C29_1a 2(2)
La1 C27_1a C28_1a C29_1a -56.2(12)
C26_1a C27_1a C28_1a La1 -95.5(17)
C10_1a C27_1a C28_1a La1 57.8(13)
C12_1a C11_1a C29_1a C30_1a -2(3)
C10_1a C11_1a C29_1a C30_1a -144.1(16)
La1 C11_1a C29_1a C30_1a -60.1(15)
C12_1a C11_1a C29_1a C28_1a 143.5(17)
C10_1a C11_1a C29_1a C28_1a 1(2)
La1 C11_1a C29_1a C28_1a 85.6(13)
C12_1a C11_1a C29_1a La1 57.9(17)
C10_1a C11_1a C29_1a La1 -84.1(12)
C49_1a C28_1a C29_1a C30_1a 1(3)
C27_1a C28_1a C29_1a C30_1a 143.4(16)
La1 C28_1a C29_1a C30_1a 69.7(15)
C49_1a C28_1a C29_1a C11_1a -144.4(18)
C27_1a C28_1a C29_1a C11_1a -2(2)
La1 C28_1a C29_1a C11_1a -75.6(13)
C49_1a C28_1a C29_1a La1 -68.8(18)
C27_1a C28_1a C29_1a La1 73.7(13)
C11_1a C29_1a C30_1a C51_1a 143.9(16)
C28_1a C29_1a C30_1a C51_1a 2(2)
La1 C29_1a C30_1a C51_1a 81.8(13)
C11_1a C29_1a C30_1a C31_1a 0(2)
C28_1a C29_1a C30_1a C31_1a -141.5(16)
La1 C29_1a C30_1a C31_1a -61.8(14)
C11_1a C29_1a C30_1a La1 62.0(15)
C28_1a C29_1a C30_1a La1 -79.7(16)
C51_1a C30_1a C31_1a C13_1a -140.5(16)
C29_1a C30_1a C31_1a C13_1a 2(2)
La1 C30_1a C31_1a C13_1a -59.3(15)
C51_1a C30_1a C31_1a C32_1a -2(2)
C29_1a C30_1a C31_1a C32_1a 141.2(16)
La1 C30_1a C31_1a C32_1a 79.4(14)
C51_1a C30_1a C31_1a La1 -81.1(14)
C29_1a C30_1a C31_1a La1 61.8(14)
C12_1a C13_1a C31_1a C30_1a -3(3)
C14_1a C13_1a C31_1a C30_1a 145.3(15)
La1 C13_1a C31_1a C30_1a 58.1(14)
C12_1a C13_1a C31_1a C32_1a -145.9(17)
C14_1a C13_1a C31_1a C32_1a 3(2)
La1 C13_1a C31_1a C32_1a -84.4(12)
C12_1a C13_1a C31_1a La1 -61.6(16)
C14_1a C13_1a C31_1a La1 87.2(13)
C30_1a C31_1a C32_1a C53_1a -8(2)
C13_1a C31_1a C32_1a C53_1a 135.3(16)
La1 C31_1a C32_1a C53_1a 61.5(15)
C30_1a C31_1a C32_1a C33_1a -146.7(16)
C13_1a C31_1a C32_1a C33_1a -3(2)
La1 C31_1a C32_1a C33_1a -77.2(13)
C30_1a C31_1a C32_1a La1 -69.5(14)
C13_1a C31_1a C32_1a La1 73.9(12)
C15_1a C14_1a C33_1a C34_1a -5(3)
C13_1a C14_1a C33_1a C34_1a -151.4(19)
La1 C14_1a C33_1a C34_1a -97.6(19)
C15_1a C14_1a C33_1a C32_1a 145.2(16)
C13_1a C14_1a C33_1a C32_1a -1(2)
La1 C14_1a C33_1a C32_1a 52.7(15)
C53_1a C32_1a C33_1a C34_1a 13(3)
C31_1a C32_1a C33_1a C34_1a 153.0(19)
La1 C32_1a C33_1a C34_1a 95(2)
C53_1a C32_1a C33_1a C14_1a -137.4(17)
C31_1a C32_1a C33_1a C14_1a 3(2)
La1 C32_1a C33_1a C14_1a -55.2(15)
C14_1a C33_1a C34_1a C55_1a 148.3(19)
C32_1a C33_1a C34_1a C55_1a 1(3)
C14_1a C33_1a C34_1a C35_1a 0(3)
C32_1a C33_1a C34_1a C35_1a -147.2(19)
C55_1a C34_1a C35_1a C36_1a -6(3)
C33_1a C34_1a C35_1a C36_1a 143.5(19)
C55_1a C34_1a C35_1a C16_1a -147.6(19)
C33_1a C34_1a C35_1a C16_1a 2(3)
C15_1a C16_1a C35_1a C34_1a 0(3)
C17_1a C16_1a C35_1a C34_1a 146.7(19)
C15_1a C16_1a C35_1a C36_1a -147.4(17)
C17_1a C16_1a C35_1a C36_1a -1(2)
C34_1a C35_1a C36_1a C57_1a 0(3)
C16_1a C35_1a C36_1a C57_1a 146.7(18)
C34_1a C35_1a C36_1a C37_1a -146(2)
C16_1a C35_1a C36_1a C37_1a 1(2)
C18_1a C17_1a C37_1a C38_1a -1(3)
C16_1a C17_1a C37_1a C38_1a -146(2)
C18_1a C17_1a C37_1a C36_1a 145.2(17)
C16_1a C17_1a C37_1a C36_1a 0(2)
C57_1a C36_1a C37_1a C38_1a -2(3)
C35_1a C36_1a C37_1a C38_1a 144(2)
C57_1a C36_1a C37_1a C17_1a -147.3(18)
C35_1a C36_1a C37_1a C17_1a -1(3)
C17_1a C37_1a C38_1a C59_1a 147(2)
C36_1a C37_1a C38_1a C59_1a 5(3)
C17_1a C37_1a C38_1a C39_1a -6(4)
C36_1a C37_1a C38_1a C39_1a -147(2)
C37_1a C38_1a C39_1a C19_1a 8(3)
C59_1a C38_1a C39_1a C19_1a -145(2)
C37_1a C38_1a C39_1a C40_1a 143(2)
C59_1a C38_1a C39_1a C40_1a -11(3)
C18_1a C19_1a C39_1a C38_1a -4(3)
C20_1a C19_1a C39_1a C38_1a 142.9(18)
C18_1a C19_1a C39_1a C40_1a -143.5(18)
C20_1a C19_1a C39_1a C40_1a 3(2)
C38_1a C39_1a C40_1a C41_1a 11(3)
C19_1a C39_1a C40_1a C41_1a 150(2)
C38_1a C39_1a C40_1a C21_1a -141.7(19)
C19_1a C39_1a C40_1a C21_1a -3(2)
C38_1a C39_1a C40_1a La2 -44.4(19)
C19_1a C39_1a C40_1a La2 94.5(14)
C22_1a C21_1a C40_1a C41_1a -3(3)
C20_1a C21_1a C40_1a C41_1a -151.4(19)
C22_1a C21_1a C40_1a C39_1a 150.2(19)
C20_1a C21_1a C40_1a C39_1a 2(2)
C22_1a C21_1a C40_1a La2 52(2)
C20_1a C21_1a C40_1a La2 -97.1(16)
C39_1a C40_1a C41_1a C42_1a -147.9(19)
C21_1a C40_1a C41_1a C42_1a 0(3)
La2 C40_1a C41_1a C42_1a -73.2(17)
C39_1a C40_1a C41_1a C60_1a -2(3)
C21_1a C40_1a C41_1a C60_1a 146(2)
La2 C40_1a C41_1a C60_1a 72.7(17)
C39_1a C40_1a C41_1a La2 -74.7(19)
C21_1a C40_1a C41_1a La2 74(2)
C40_1a C41_1a C42_1a C43_1a 1(3)
C60_1a C41_1a C42_1a C43_1a -143.6(19)
La2 C41_1a C42_1a C43_1a -84.4(17)
C40_1a C41_1a C42_1a C63_1a 142.0(19)
C60_1a C41_1a C42_1a C63_1a -3(3)
La2 C41_1a C42_1a C63_1a 56.5(17)
C40_1a C41_1a C42_1a La2 85.6(18)
C60_1a C41_1a C42_1a La2 -59.2(18)
C21_1a C22_1a C43_1a C44_1a -143(2)
C23_1a C22_1a C43_1a C44_1a 5(3)
C21_1a C22_1a C43_1a C42_1a -2(3)
C23_1a C22_1a C43_1a C42_1a 146.6(18)
C21_1a C22_1a C43_1a La2 -56.1(18)
C23_1a C22_1a C43_1a La2 92.3(17)
C41_1a C42_1a C43_1a C22_1a 0(3)
C63_1a C42_1a C43_1a C22_1a -145.7(18)
La2 C42_1a C43_1a C22_1a -73.2(18)
C41_1a C42_1a C43_1a C44_1a 144.3(19)
C63_1a C42_1a C43_1a C44_1a -1(2)
La2 C42_1a C43_1a C44_1a 71.4(15)
C41_1a C42_1a C43_1a La2 72.8(17)
C63_1a C42_1a C43_1a La2 -72.5(14)
C22_1a C43_1a C44_1a C45_1a -3(3)
C42_1a C43_1a C44_1a C45_1a -150(2)
La2 C43_1a C44_1a C45_1a -97(2)
C22_1a C43_1a C44_1a C64_1a 149.3(17)
C42_1a C43_1a C44_1a C64_1a 2(2)
La2 C43_1a C44_1a C64_1a 55.5(15)
C25_1a C24_1a C45_1a C46_1a -5(3)
C23_1a C24_1a C45_1a C46_1a -147.3(19)
C25_1a C24_1a C45_1a C44_1a 144(2)
C23_1a C24_1a C45_1a C44_1a 2(3)
C64_1a C44_1a C45_1a C46_1a 1(4)
C43_1a C44_1a C45_1a C46_1a 149(2)
C64_1a C44_1a C45_1a C24_1a -148(2)
C43_1a C44_1a C45_1a C24_1a 0(4)
C24_1a C45_1a C46_1a C66_1a 145.8(19)
C44_1a C45_1a C46_1a C66_1a -4(3)
C24_1a C45_1a C46_1a C47_1a 5(3)
C44_1a C45_1a C46_1a C47_1a -144(2)
C27_1a C26_1a C47_1a C48_1a 2(3)
C25_1a C26_1a C47_1a C48_1a -146.9(18)
C27_1a C26_1a C47_1a C46_1a 144.4(17)
C25_1a C26_1a C47_1a C46_1a -5(3)
C45_1a C46_1a C47_1a C26_1a 0(3)
C66_1a C46_1a C47_1a C26_1a -145.3(16)
C45_1a C46_1a C47_1a C48_1a 145.5(19)
C66_1a C46_1a C47_1a C48_1a 1(2)
C26_1a C47_1a C48_1a C49_1a 0(3)
C46_1a C47_1a C48_1a C49_1a -146.1(18)
C26_1a C47_1a C48_1a C67_1a 146.0(17)
C46_1a C47_1a C48_1a C67_1a 0(2)
C47_1a C48_1a C49_1a C50_1a 142.2(18)
C67_1a C48_1a C49_1a C50_1a 2(3)
C47_1a C48_1a C49_1a C28_1a -6(3)
C67_1a C48_1a C49_1a C28_1a -146.2(18)
C27_1a C28_1a C49_1a C48_1a 8(3)
C29_1a C28_1a C49_1a C48_1a 147.4(19)
La1 C28_1a C49_1a C48_1a 93.8(18)
C27_1a C28_1a C49_1a C50_1a -140.3(17)
C29_1a C28_1a C49_1a C50_1a -1(3)
La1 C28_1a C49_1a C50_1a -54.8(16)
C48_1a C49_1a C50_1a C69_1a -1(3)
C28_1a C49_1a C50_1a C69_1a 148.0(16)
C48_1a C49_1a C50_1a C51_1a -150.4(17)
C28_1a C49_1a C50_1a C51_1a -1(3)
C29_1a C30_1a C51_1a C52_1a -144.4(16)
C31_1a C30_1a C51_1a C52_1a 0(2)
La1 C30_1a C51_1a C52_1a -72.1(16)
C29_1a C30_1a C51_1a C50_1a -5(2)
C31_1a C30_1a C51_1a C50_1a 139.3(16)
La1 C30_1a C51_1a C50_1a 67.3(15)
C29_1a C30_1a C51_1a La1 -72.3(14)
C31_1a C30_1a C51_1a La1 72.0(14)
C49_1a C50_1a C51_1a C30_1a 5(3)
C69_1a C50_1a C51_1a C30_1a -146.4(15)
C49_1a C50_1a C51_1a C52_1a 152.1(16)
C69_1a C50_1a C51_1a C52_1a 0.9(17)
C49_1a C50_1a C51_1a La1 58.3(16)
C69_1a C50_1a C51_1a La1 -92.9(12)
C30_1a C51_1a C52_1a C53_1a 11(2)
C50_1a C51_1a C52_1a C53_1a -135.6(14)
La1 C51_1a C52_1a C53_1a -44.7(13)
C30_1a C51_1a C52_1a C70_1a 145.2(16)
C50_1a C51_1a C52_1a C70_1a -1.8(17)
La1 C51_1a C52_1a C70_1a 89.1(12)
C51_1a C52_1a C53_1a C54_1a 154.7(16)
C70_1a C52_1a C53_1a C54_1a 20(2)
C51_1a C52_1a C53_1a C32_1a -20(2)
C70_1a C52_1a C53_1a C32_1a -155.5(15)
C51_1a C52_1a C53_1a La1 40.5(12)
C70_1a C52_1a C53_1a La1 -94.6(11)
C33_1a C32_1a C53_1a C52_1a 153.5(16)
C31_1a C32_1a C53_1a C52_1a 20(2)
La1 C32_1a C53_1a C52_1a 69.8(15)
C33_1a C32_1a C53_1a C54_1a -22(2)
C31_1a C32_1a C53_1a C54_1a -155.9(16)
La1 C32_1a C53_1a C54_1a -105.8(15)
C33_1a C32_1a C53_1a La1 83.7(15)
C31_1a C32_1a C53_1a La1 -50.0(14)
C52_1a C53_1a C54_1a C72_1a -19(3)
C32_1a C53_1a C54_1a C72_1a 156.7(16)
La1 C53_1a C54_1a C72_1a 80.7(15)
C52_1a C53_1a C54_1a C55_1a -155.8(17)
C32_1a C53_1a C54_1a C55_1a 20(3)
La1 C53_1a C54_1a C55_1a -56.5(19)
C35_1a C34_1a C55_1a C56_1a 9(3)
C33_1a C34_1a C55_1a C56_1a -140(2)
C35_1a C34_1a C55_1a C54_1a 144.5(19)
C33_1a C34_1a C55_1a C54_1a -4(3)
C53_1a C54_1a C55_1a C34_1a -6(3)
C72_1a C54_1a C55_1a C34_1a -146.7(18)
C53_1a C54_1a C55_1a C56_1a 134.9(17)
C72_1a C54_1a C55_1a C56_1a -6(2)
C34_1a C55_1a C56_1a C57_1a -5(3)
C54_1a C55_1a C56_1a C57_1a -143.6(18)
C34_1a C55_1a C56_1a C73_1a 144(2)
C54_1a C55_1a C56_1a C73_1a 5(2)
C35_1a C36_1a C57_1a C56_1a 5(3)
C37_1a C36_1a C57_1a C56_1a 147.6(19)
C35_1a C36_1a C57_1a C58_1a -146.0(18)
C37_1a C36_1a C57_1a C58_1a -3(3)
C55_1a C56_1a C57_1a C36_1a -2(3)
C73_1a C56_1a C57_1a C36_1a -147(2)
C55_1a C56_1a C57_1a C58_1a 148.5(18)
C73_1a C56_1a C57_1a C58_1a 4(3)
C36_1a C57_1a C58_1a C59_1a 6(3)
C56_1a C57_1a C58_1a C59_1a -144.3(18)
C36_1a C57_1a C58_1a C75_1a 142.9(19)
C56_1a C57_1a C58_1a C75_1a -7(3)
C37_1a C38_1a C59_1a C58_1a -3(3)
C39_1a C38_1a C59_1a C58_1a 151.3(19)
C37_1a C38_1a C59_1a C60_1a -151(2)
C39_1a C38_1a C59_1a C60_1a 3(3)
C37_1a C38_1a C59_1a La2 -93(2)
C39_1a C38_1a C59_1a La2 61.1(19)
C57_1a C58_1a C59_1a C38_1a -2(3)
C75_1a C58_1a C59_1a C38_1a -145.4(19)
C57_1a C58_1a C59_1a C60_1a 150.2(18)
C75_1a C58_1a C59_1a C60_1a 7(2)
C57_1a C58_1a C59_1a La2 93.4(17)
C75_1a C58_1a C59_1a La2 -49.5(15)
C40_1a C41_1a C60_1a C59_1a -6(3)
C42_1a C41_1a C60_1a C59_1a 139.7(19)
La2 C41_1a C60_1a C59_1a 80.2(18)
C40_1a C41_1a C60_1a C61_1a -142(2)
C42_1a C41_1a C60_1a C61_1a 3(3)
La2 C41_1a C60_1a C61_1a -56.5(18)
C40_1a C41_1a C60_1a La2 -85.9(17)
C42_1a C41_1a C60_1a La2 59.5(17)
C38_1a C59_1a C60_1a C41_1a 5(3)
C58_1a C59_1a C60_1a C41_1a -146.0(19)
La2 C59_1a C60_1a C41_1a -71.2(18)
C38_1a C59_1a C60_1a C61_1a 146(2)
C58_1a C59_1a C60_1a C61_1a -5(2)
La2 C59_1a C60_1a C61_1a 69.4(15)
C38_1a C59_1a C60_1a La2 77(2)
C58_1a C59_1a C60_1a La2 -74.8(15)
C41_1a C60_1a C61_1a C62_1a 0(3)
C59_1a C60_1a C61_1a C62_1a -141(2)
La2 C60_1a C61_1a C62_1a -58(2)
C41_1a C60_1a C61_1a C75_1a 142.4(19)
C59_1a C60_1a C61_1a C75_1a 1(2)
La2 C60_1a C61_1a C75_1a 84.3(16)
C41_1a C60_1a C61_1a La2 58.2(18)
C59_1a C60_1a C61_1a La2 -83.1(15)
C75_1a C61_1a C62_1a C77_1a 4(3)
C60_1a C61_1a C62_1a C77_1a 142(2)
La2 C61_1a C62_1a C77_1a 83.3(18)
C75_1a C61_1a C62_1a C63_1a -141.6(19)
C60_1a C61_1a C62_1a C63_1a -3(3)
La2 C61_1a C62_1a C63_1a -62.1(17)
C75_1a C61_1a C62_1a La2 -79.6(18)
C60_1a C61_1a C62_1a La2 59(2)
C77_1a C62_1a C63_1a C64_1a -2(3)
C61_1a C62_1a C63_1a C64_1a 143(2)
La2 C62_1a C63_1a C64_1a 82.3(17)
C77_1a C62_1a C63_1a C42_1a -142.1(19)
C61_1a C62_1a C63_1a C42_1a 4(3)
La2 C62_1a C63_1a C42_1a -57.2(17)
C77_1a C62_1a C63_1a La2 -84.8(18)
C61_1a C62_1a C63_1a La2 60.8(18)
C41_1a C42_1a C63_1a C62_1a -1(3)
C43_1a C42_1a C63_1a C62_1a 143.9(19)
La2 C42_1a C63_1a C62_1a 56.3(18)
C41_1a C42_1a C63_1a C64_1a -145.1(18)
C43_1a C42_1a C63_1a C64_1a -1(2)
La2 C42_1a C63_1a C64_1a -88.1(14)
C41_1a C42_1a C63_1a La2 -57.0(17)
C43_1a C42_1a C63_1a La2 87.6(14)
C45_1a C44_1a C64_1a C65_1a 5(3)
C43_1a C44_1a C64_1a C65_1a -147.7(17)
C45_1a C44_1a C64_1a C63_1a 150(2)
C43_1a C44_1a C64_1a C63_1a -2(2)
C45_1a C44_1a C64_1a La2 96(2)
C43_1a C44_1a C64_1a La2 -56.4(15)
C62_1a C63_1a C64_1a C65_1a 0(3)
C42_1a C63_1a C64_1a C65_1a 145.3(17)
La2 C63_1a C64_1a C65_1a 71.2(16)
C62_1a C63_1a C64_1a C44_1a -143.0(19)
C42_1a C63_1a C64_1a C44_1a 2(2)
La2 C63_1a C64_1a C44_1a -72.3(15)
C62_1a C63_1a C64_1a La2 -70.7(18)
C42_1a C63_1a C64_1a La2 74.2(14)
C44_1a C64_1a C65_1a C78_1a 143.4(17)
C63_1a C64_1a C65_1a C78_1a 3(3)
La2 C64_1a C65_1a C78_1a 56.1(15)
C44_1a C64_1a C65_1a C66_1a -8(3)
C63_1a C64_1a C65_1a C66_1a -148.6(17)
La2 C64_1a C65_1a C66_1a -95.3(15)
C64_1a C65_1a C66_1a C46_1a 6(3)
C78_1a C65_1a C66_1a C46_1a -145.4(16)
C64_1a C65_1a C66_1a C67_1a 146.5(16)
C78_1a C65_1a C66_1a C67_1a -5(2)
C45_1a C46_1a C66_1a C65_1a 0(3)
C47_1a C46_1a C66_1a C65_1a 145.1(16)
C45_1a C46_1a C66_1a C67_1a -145.8(18)
C47_1a C46_1a C66_1a C67_1a -0.8(19)
C49_1a C48_1a C67_1a C68_1a 1(3)
C47_1a C48_1a C67_1a C68_1a -144.8(16)
C49_1a C48_1a C67_1a C66_1a 145.7(19)
C47_1a C48_1a C67_1a C66_1a 0(2)
C65_1a C66_1a C67_1a C68_1a 0(2)
C46_1a C66_1a C67_1a C68_1a 145.9(15)
C65_1a C66_1a C67_1a C48_1a -144.8(17)
C46_1a C66_1a C67_1a C48_1a 1(2)
C48_1a C67_1a C68_1a C69_1a -4(2)
C66_1a C67_1a C68_1a C69_1a -145.7(15)
C48_1a C67_1a C68_1a C79_1a 147(2)
C66_1a C67_1a C68_1a C79_1a 5(3)
C67_1a C68_1a C69_1a C50_1a 5(2)
C79_1a C68_1a C69_1a C50_1a -147.0(17)
C67_1a C68_1a C69_1a C70_1a 149.3(15)
C79_1a C68_1a C69_1a C70_1a -3(2)
C49_1a C50_1a C69_1a C68_1a -2(2)
C51_1a C50_1a C69_1a C68_1a 149.2(15)
C49_1a C50_1a C69_1a C70_1a -151.3(15)
C51_1a C50_1a C69_1a C70_1a 0.2(18)
C53_1a C52_1a C70_1a C71_1a -8(3)
C51_1a C52_1a C70_1a C71_1a -143(2)
C53_1a C52_1a C70_1a C69_1a 137.5(13)
C51_1a C52_1a C70_1a C69_1a 2.0(18)
C68_1a C69_1a C70_1a C71_1a -3(3)
C50_1a C69_1a C70_1a C71_1a 146.6(18)
C68_1a C69_1a C70_1a C52_1a -150.6(14)
C50_1a C69_1a C70_1a C52_1a -1.2(17)
C52_1a C70_1a C71_1a C72_1a -4(3)
C69_1a C70_1a C71_1a C72_1a -144.6(19)
C52_1a C70_1a C71_1a C80_1a 146.3(18)
C69_1a C70_1a C71_1a C80_1a 6(3)
C70_1a C71_1a C72_1a C54_1a 6(3)
C80_1a C71_1a C72_1a C54_1a -144.8(19)
C70_1a C71_1a C72_1a C73_1a 145(2)
C80_1a C71_1a C72_1a C73_1a -5(3)
C53_1a C54_1a C72_1a C71_1a 4(3)
C55_1a C54_1a C72_1a C71_1a 148(2)
C53_1a C54_1a C72_1a C73_1a -138.9(18)
C55_1a C54_1a C72_1a C73_1a 5(2)
C71_1a C72_1a C73_1a C74_1a 0(3)
C54_1a C72_1a C73_1a C74_1a 144(2)
C71_1a C72_1a C73_1a C56_1a -146(2)
C54_1a C72_1a C73_1a C56_1a -2(3)
C57_1a C56_1a C73_1a C74_1a 1(3)
C55_1a C56_1a C73_1a C74_1a -149(2)
C57_1a C56_1a C73_1a C72_1a 147.6(18)
C55_1a C56_1a C73_1a C72_1a -2(3)
C72_1a C73_1a C74_1a C76_1a 6(3)
C56_1a C73_1a C74_1a C76_1a 148(2)
C72_1a C73_1a C74_1a C75_1a -145(2)
C56_1a C73_1a C74_1a C75_1a -3(3)
C73_1a C74_1a C75_1a C58_1a 0(3)
C76_1a C74_1a C75_1a C58_1a -150(2)
C73_1a C74_1a C75_1a C61_1a 150(2)
C76_1a C74_1a C75_1a C61_1a 0(3)
C73_1a C74_1a C75_1a La2 93.1(19)
C76_1a C74_1a C75_1a La2 -57(2)
C57_1a C58_1a C75_1a C74_1a 5(3)
C59_1a C58_1a C75_1a C74_1a 147.7(18)
C57_1a C58_1a C75_1a C61_1a -149.4(19)
C59_1a C58_1a C75_1a C61_1a -7(2)
C57_1a C58_1a C75_1a La2 -91.4(17)
C59_1a C58_1a C75_1a La2 51.4(15)
C62_1a C61_1a C75_1a C74_1a -4(3)
C60_1a C61_1a C75_1a C74_1a -149.4(19)
La2 C61_1a C75_1a C74_1a -75.0(19)
C62_1a C61_1a C75_1a C58_1a 149(2)
C60_1a C61_1a C75_1a C58_1a 3(2)
La2 C61_1a C75_1a C58_1a 77.8(16)
C62_1a C61_1a C75_1a La2 71.0(19)
C60_1a C61_1a C75_1a La2 -74.3(15)
C73_1a C74_1a C76_1a C80_1a -6(4)
C75_1a C74_1a C76_1a C80_1a 145(2)
C73_1a C74_1a C76_1a C77_1a -147(2)
C75_1a C74_1a C76_1a C77_1a 4(4)
C61_1a C62_1a C77_1a C78_1a -143.4(19)
C63_1a C62_1a C77_1a C78_1a 1(3)
La2 C62_1a C77_1a C78_1a -72.3(16)
C61_1a C62_1a C77_1a C76_1a 0(3)
C63_1a C62_1a C77_1a C76_1a 145(2)
La2 C62_1a C77_1a C76_1a 71(2)
C61_1a C62_1a C77_1a La2 -71.0(19)
C63_1a C62_1a C77_1a La2 73.7(17)
C80_1a C76_1a C77_1a C62_1a -149.5(19)
C74_1a C76_1a C77_1a C62_1a -4(4)
C80_1a C76_1a C77_1a C78_1a -1(3)
C74_1a C76_1a C77_1a C78_1a 144(2)
C80_1a C76_1a C77_1a La2 -96.1(19)
C74_1a C76_1a C77_1a La2 49(3)
C64_1a C65_1a C78_1a C77_1a -4(2)
C66_1a C65_1a C78_1a C77_1a 148.1(16)
C64_1a C65_1a C78_1a C79_1a -148.1(19)
C66_1a C65_1a C78_1a C79_1a 4(3)
C62_1a C77_1a C78_1a C65_1a 2(3)
C76_1a C77_1a C78_1a C65_1a -146.6(19)
La2 C77_1a C78_1a C65_1a -51.9(16)
C62_1a C77_1a C78_1a C79_1a 150.3(19)
C76_1a C77_1a C78_1a C79_1a 2(2)
La2 C77_1a C78_1a C79_1a 96.5(15)
C69_1a C68_1a C79_1a C80_1a 5(3)
C67_1a C68_1a C79_1a C80_1a -145.8(19)
C69_1a C68_1a C79_1a C78_1a 144.9(18)
C67_1a C68_1a C79_1a C78_1a -6(3)
C65_1a C78_1a C79_1a C68_1a 1(3)
C77_1a C78_1a C79_1a C68_1a -146.8(19)
C65_1a C78_1a C79_1a C80_1a 146.7(17)
C77_1a C78_1a C79_1a C80_1a -1(2)
C74_1a C76_1a C80_1a C71_1a 1(4)
C77_1a C76_1a C80_1a C71_1a 146(2)
C74_1a C76_1a C80_1a C79_1a -144(2)
C77_1a C76_1a C80_1a C79_1a 1(3)
C70_1a C71_1a C80_1a C76_1a -145(2)
C72_1a C71_1a C80_1a C76_1a 5(3)
C70_1a C71_1a C80_1a C79_1a -3(3)
C72_1a C71_1a C80_1a C79_1a 147(2)
C68_1a C79_1a C80_1a C76_1a 144(2)
C78_1a C79_1a C80_1a C76_1a 1(3)
C68_1a C79_1a C80_1a C71_1a -2(3)
C78_1a C79_1a C80_1a C71_1a -146(2)
C81 C1 C2_2b C12_2b -107(7)
C9_1a C1 C2_2b C12_2b 152(8)
C9_2b C1 C2_2b C12_2b 24(8)
C5_1a C1 C2_2b C12_2b -3(6)
C5_2b C1 C2_2b C12_2b 146(7)
C2_1a C1 C2_2b C12_2b 64(7)
C81 C1 C2_2b C3_2b 106(6)
C9_1a C1 C2_2b C3_2b 5(5)
C9_2b C1 C2_2b C3_2b -123(6)
C5_1a C1 C2_2b C3_2b -150(7)
C5_2b C1 C2_2b C3_2b -1(6)
C2_1a C1 C2_2b C3_2b -83(6)
C12_2b C2_2b C3_2b C15_2b 8(11)
C1 C2_2b C3_2b C15_2b 158(6)
C12_2b C2_2b C3_2b C4_2b -151(8)
C1 C2_2b C3_2b C4_2b -1(9)
C15_2b C3_2b C4_2b C18_2b -1(13)
C2_2b C3_2b C4_2b C18_2b 154(6)
C15_2b C3_2b C4_2b C5_2b -154(8)
C2_2b C3_2b C4_2b C5_2b 2(8)
C18_2b C4_2b C5_2b C6_2b -3(9)
C3_2b C4_2b C5_2b C6_2b 144(6)
C18_2b C4_2b C5_2b C1 -149(6)
C3_2b C4_2b C5_2b C1 -2(7)
C81 C1 C5_2b C6_2b 106(5)
C9_1a C1 C5_2b C6_2b -152(8)
C9_2b C1 C5_2b C6_2b -23(6)
C5_1a C1 C5_2b C6_2b -105(5)
C2_2b C1 C5_2b C6_2b -143(5)
C2_1a C1 C5_2b C6_2b -3(5)
C81 C1 C5_2b C4_2b -109(5)
C9_1a C1 C5_2b C4_2b -7(3)
C9_2b C1 C5_2b C4_2b 121(5)
C5_1a C1 C5_2b C4_2b 40(6)
C2_2b C1 C5_2b C4_2b 2(5)
C2_1a C1 C5_2b C4_2b 142(5)
C4_2b C5_2b C6_2b C7_2b -140(7)
C1 C5_2b C6_2b C7_2b 7(10)
C4_2b C5_2b C6_2b C20_2b 9(9)
C1 C5_2b C6_2b C20_2b 156(5)
C4_2b C5_2b C6_2b La1 -68(5)
C1 C5_2b C6_2b La1 80(4)
C5_2b C6_2b C7_2b C23_2b 148(7)
C20_2b C6_2b C7_2b C23_2b -6(11)
La1 C6_2b C7_2b C23_2b 57(8)
C5_2b C6_2b C7_2b C8_2b 5(10)
C20_2b C6_2b C7_2b C8_2b -149(6)
La1 C6_2b C7_2b C8_2b -86(6)
C5_2b C6_2b C7_2b La1 91(7)
C20_2b C6_2b C7_2b La1 -63(4)
C6_2b C7_2b C8_2b C9_2b -2(11)
C23_2b C7_2b C8_2b C9_2b -155(6)
La1 C7_2b C8_2b C9_2b -80(7)
C6_2b C7_2b C8_2b C25_2b 155(6)
C23_2b C7_2b C8_2b C25_2b 2(8)
La1 C7_2b C8_2b C25_2b 77(5)
C6_2b C7_2b C8_2b La1 78(6)
C23_2b C7_2b C8_2b La1 -75(5)
C25_2b C8_2b C9_2b C10_2b -17(12)
C7_2b C8_2b C9_2b C10_2b 139(10)
La1 C8_2b C9_2b C10_2b 79(9)
C25_2b C8_2b C9_2b C1 -169(5)
C7_2b C8_2b C9_2b C1 -13(9)
La1 C8_2b C9_2b C1 -73(4)
C81 C1 C9_2b C10_2b 102(8)
C9_1a C1 C9_2b C10_2b -100(7)
C5_1a C1 C9_2b C10_2b -3(7)
C2_2b C1 C9_2b C10_2b -27(8)
C5_2b C1 C9_2b C10_2b -133(7)
C2_1a C1 C9_2b C10_2b -166(10)
C81 C1 C9_2b C8_2b -101(4)
C9_1a C1 C9_2b C8_2b 57(5)
C5_1a C1 C9_2b C8_2b 155(5)
C2_2b C1 C9_2b C8_2b 130(4)
C5_2b C1 C9_2b C8_2b 24(6)
C2_1a C1 C9_2b C8_2b -9(3)
C8_2b C9_2b C10_2b C11_2b -135(8)
C1 C9_2b C10_2b C11_2b 16(15)
C8_2b C9_2b C10_2b C27_2b 16(15)
C1 C9_2b C10_2b C27_2b 167(7)
C9_2b C10_2b C11_2b C12_2b 1(16)
C27_2b C10_2b C11_2b C12_2b -147(10)
C9_2b C10_2b C11_2b C29_2b 150(11)
C27_2b C10_2b C11_2b C29_2b 2(12)
C3_2b C2_2b C12_2b C13_2b 1(13)
C1 C2_2b C12_2b C13_2b -147(7)
C3_2b C2_2b C12_2b C11_2b 140(8)
C1 C2_2b C12_2b C11_2b -8(12)
C10_2b C11_2b C12_2b C2_2b -5(13)
C29_2b C11_2b C12_2b C2_2b -143(8)
C10_2b C11_2b C12_2b C13_2b 141(9)
C29_2b C11_2b C12_2b C13_2b 3(13)
C2_2b C12_2b C13_2b C14_2b -3(14)
C11_2b C12_2b C13_2b C14_2b -145(7)
C2_2b C12_2b C13_2b C31_2b 148(9)
C11_2b C12_2b C13_2b C31_2b 6(12)
C12_2b C13_2b C14_2b C15_2b -3(11)
C31_2b C13_2b C14_2b C15_2b -159(6)
C12_2b C13_2b C14_2b C33_2b 151(8)
C31_2b C13_2b C14_2b C33_2b -4(9)
C4_2b C3_2b C15_2b C14_2b 136(8)
C2_2b C3_2b C15_2b C14_2b -17(13)
C4_2b C3_2b C15_2b C16_2b -3(12)
C2_2b C3_2b C15_2b C16_2b -156(7)
C13_2b C14_2b C15_2b C3_2b 14(11)
C33_2b C14_2b C15_2b C3_2b -134(9)
C13_2b C14_2b C15_2b C16_2b 153(6)
C33_2b C14_2b C15_2b C16_2b 5(11)
C3_2b C15_2b C16_2b C17_2b 0(10)
C14_2b C15_2b C16_2b C17_2b -148(6)
C3_2b C15_2b C16_2b C35_2b 142(8)
C14_2b C15_2b C16_2b C35_2b -6(10)
C15_2b C16_2b C17_2b C18_2b 7(10)
C35_2b C16_2b C17_2b C18_2b -142(6)
C15_2b C16_2b C17_2b C37_2b 143(6)
C35_2b C16_2b C17_2b C37_2b -5(8)
C5_2b C4_2b C18_2b C17_2b 151(6)
C3_2b C4_2b C18_2b C17_2b 8(9)
C5_2b C4_2b C18_2b C19_2b -1(9)
C3_2b C4_2b C18_2b C19_2b -144(6)
C16_2b C17_2b C18_2b C4_2b -11(9)
C37_2b C17_2b C18_2b C4_2b -147(6)
C16_2b C17_2b C18_2b C19_2b 134(6)
C37_2b C17_2b C18_2b C19_2b -2(9)
C4_2b C18_2b C19_2b C20_2b -1(10)
C17_2b C18_2b C19_2b C20_2b -148(7)
C4_2b C18_2b C19_2b C39_2b 150(6)
C17_2b C18_2b C19_2b C39_2b 3(10)
C4_2b C18_2b C19_2b La1 60(5)
C17_2b C18_2b C19_2b La1 -87(6)
C18_2b C19_2b C20_2b C21_2b 147(7)
C39_2b C19_2b C20_2b C21_2b -5(8)
La1 C19_2b C20_2b C21_2b 69(4)
C18_2b C19_2b C20_2b C6_2b 6(10)
C39_2b C19_2b C20_2b C6_2b -146(6)
La1 C19_2b C20_2b C6_2b -72(5)
C18_2b C19_2b C20_2b La1 78(7)
C39_2b C19_2b C20_2b La1 -74(5)
C7_2b C6_2b C20_2b C19_2b 143(6)
C5_2b C6_2b C20_2b C19_2b -10(9)
La1 C6_2b C20_2b C19_2b 83(5)
C7_2b C6_2b C20_2b C21_2b 12(9)
C5_2b C6_2b C20_2b C21_2b -142(6)
La1 C6_2b C20_2b C21_2b -49(6)
C7_2b C6_2b C20_2b La1 61(5)
C5_2b C6_2b C20_2b La1 -93(6)
C19_2b C20_2b C21_2b C22_2b -143(6)
C6_2b C20_2b C21_2b C22_2b -11(9)
La1 C20_2b C21_2b C22_2b -61(5)
C19_2b C20_2b C21_2b C40_2b 5(7)
C6_2b C20_2b C21_2b C40_2b 137(6)
La1 C20_2b C21_2b C40_2b 87(4)
C19_2b C20_2b C21_2b La1 -82(5)
C6_2b C20_2b C21_2b La1 50(6)
C20_2b C21_2b C22_2b C43_2b 154(5)
C40_2b C21_2b C22_2b C43_2b 15(9)
La1 C21_2b C22_2b C43_2b 90(4)
C20_2b C21_2b C22_2b C23_2b 2(9)
C40_2b C21_2b C22_2b C23_2b -137(6)
La1 C21_2b C22_2b C23_2b -62(6)
C20_2b C21_2b C22_2b La1 64(5)
C40_2b C21_2b C22_2b La1 -75(6)
C43_2b C22_2b C23_2b C7_2b -147(5)
C21_2b C22_2b C23_2b C7_2b 3(9)
La1 C22_2b C23_2b C7_2b -59(5)
C43_2b C22_2b C23_2b C24_2b -13(9)
C21_2b C22_2b C23_2b C24_2b 137(6)
La1 C22_2b C23_2b C24_2b 75(5)
C43_2b C22_2b C23_2b La1 -88(5)
C21_2b C22_2b C23_2b La1 61(6)
C6_2b C7_2b C23_2b C22_2b 0(11)
C8_2b C7_2b C23_2b C22_2b 145(6)
La1 C7_2b C23_2b C22_2b 58(5)
C6_2b C7_2b C23_2b C24_2b -138(8)
C8_2b C7_2b C23_2b C24_2b 7(8)
La1 C7_2b C23_2b C24_2b -80(5)
C6_2b C7_2b C23_2b La1 -58(8)
C8_2b C7_2b C23_2b La1 87(5)
C22_2b C23_2b C24_2b C45_2b 6(10)
C7_2b C23_2b C24_2b C45_2b 139(7)
La1 C23_2b C24_2b C45_2b 71(6)
C22_2b C23_2b C24_2b C25_2b -146(6)
C7_2b C23_2b C24_2b C25_2b -13(7)
La1 C23_2b C24_2b C25_2b -81(4)
C22_2b C23_2b C24_2b La1 -65(5)
C7_2b C23_2b C24_2b La1 69(5)
C9_2b C8_2b C25_2b C26_2b 10(8)
C7_2b C8_2b C25_2b C26_2b -151(6)
La1 C8_2b C25_2b C26_2b -95(5)
C9_2b C8_2b C25_2b C24_2b 152(5)
C7_2b C8_2b C25_2b C24_2b -9(7)
La1 C8_2b C25_2b C24_2b 47(5)
C45_2b C24_2b C25_2b C26_2b 3(10)
C23_2b C24_2b C25_2b C26_2b 154(6)
La1 C24_2b C25_2b C26_2b 94(6)
C45_2b C24_2b C25_2b C8_2b -138(6)
C23_2b C24_2b C25_2b C8_2b 13(7)
La1 C24_2b C25_2b C8_2b -47(5)
C8_2b C25_2b C26_2b C27_2b -6(9)
C24_2b C25_2b C26_2b C27_2b -143(6)
C8_2b C25_2b C26_2b C47_2b 142(6)
C24_2b C25_2b C26_2b C47_2b 5(9)
C47_2b C26_2b C27_2b C28_2b -6(9)
C25_2b C26_2b C27_2b C28_2b 143(6)
C47_2b C26_2b C27_2b C10_2b -143(9)
C25_2b C26_2b C27_2b C10_2b 6(12)
C9_2b C10_2b C27_2b C26_2b -9(14)
C11_2b C10_2b C27_2b C26_2b 142(8)
C9_2b C10_2b C27_2b C28_2b -155(9)
C11_2b C10_2b C27_2b C28_2b -3(12)
C26_2b C27_2b C28_2b C49_2b -6(10)
C10_2b C27_2b C28_2b C49_2b 139(8)
C26_2b C27_2b C28_2b C29_2b -142(6)
C10_2b C27_2b C28_2b C29_2b 2(9)
C12_2b C11_2b C29_2b C30_2b 5(12)
C10_2b C11_2b C29_2b C30_2b -141(8)
C12_2b C11_2b C29_2b C28_2b 146(8)
C10_2b C11_2b C29_2b C28_2b 0(9)
C49_2b C28_2b C29_2b C30_2b 2(10)
C27_2b C28_2b C29_2b C30_2b 139(6)
C49_2b C28_2b C29_2b C11_2b -139(7)
C27_2b C28_2b C29_2b C11_2b -1(9)
C11_2b C29_2b C30_2b C31_2b -20(10)
C28_2b C29_2b C30_2b C31_2b -161(7)
C11_2b C29_2b C30_2b C51_2b 157(7)
C28_2b C29_2b C30_2b C51_2b 17(12)
C29_2b C30_2b C31_2b C13_2b 29(10)
C51_2b C30_2b C31_2b C13_2b -149(6)
C29_2b C30_2b C31_2b C32_2b 159(7)
C51_2b C30_2b C31_2b C32_2b -19(10)
C12_2b C13_2b C31_2b C30_2b -22(12)
C14_2b C13_2b C31_2b C30_2b 132(7)
C12_2b C13_2b C31_2b C32_2b -157(8)
C14_2b C13_2b C31_2b C32_2b -3(8)
C30_2b C31_2b C32_2b C53_2b 3(11)
C13_2b C31_2b C32_2b C53_2b 139(7)
C30_2b C31_2b C32_2b C33_2b -126(7)
C13_2b C31_2b C32_2b C33_2b 9(9)
C30_2b C31_2b C32_2b La2 -46(7)
C13_2b C31_2b C32_2b La2 89(6)
C53_2b C32_2b C33_2b C34_2b 7(14)
C31_2b C32_2b C33_2b C34_2b 148(10)
La2 C32_2b C33_2b C34_2b 58(11)
C53_2b C32_2b C33_2b C14_2b -151(6)
C31_2b C32_2b C33_2b C14_2b -11(8)
La2 C32_2b C33_2b C14_2b -101(5)
C15_2b C14_2b C33_2b C34_2b -10(12)
C13_2b C14_2b C33_2b C34_2b -157(7)
C15_2b C14_2b C33_2b C32_2b 157(8)
C13_2b C14_2b C33_2b C32_2b 9(8)
C32_2b C33_2b C34_2b C35_2b -141(10)
C14_2b C33_2b C34_2b C35_2b 16(11)
C32_2b C33_2b C34_2b C55_2b -7(14)
C14_2b C33_2b C34_2b C55_2b 151(6)
C33_2b C34_2b C35_2b C36_2b 139(8)
C55_2b C34_2b C35_2b C36_2b 13(13)
C33_2b C34_2b C35_2b C16_2b -19(12)
C55_2b C34_2b C35_2b C16_2b -144(7)
C15_2b C16_2b C35_2b C34_2b 13(12)
C17_2b C16_2b C35_2b C34_2b 162(8)
C15_2b C16_2b C35_2b C36_2b -147(7)
C17_2b C16_2b C35_2b C36_2b 2(9)
C34_2b C35_2b C36_2b C57_2b -14(11)
C16_2b C35_2b C36_2b C57_2b 145(7)
C34_2b C35_2b C36_2b C37_2b -156(8)
C16_2b C35_2b C36_2b C37_2b 2(9)
C18_2b C17_2b C37_2b C38_2b 6(10)
C16_2b C17_2b C37_2b C38_2b -134(7)
C18_2b C17_2b C37_2b C36_2b 148(5)
C16_2b C17_2b C37_2b C36_2b 7(8)
C57_2b C36_2b C37_2b C38_2b 8(10)
C35_2b C36_2b C37_2b C38_2b 142(7)
C57_2b C36_2b C37_2b C17_2b -139(6)
C35_2b C36_2b C37_2b C17_2b -5(8)
C17_2b C37_2b C38_2b C39_2b -11(11)
C36_2b C37_2b C38_2b C39_2b -151(6)
C17_2b C37_2b C38_2b C59_2b 137(7)
C36_2b C37_2b C38_2b C59_2b -3(11)
C37_2b C38_2b C39_2b C40_2b 155(6)
C59_2b C38_2b C39_2b C40_2b 2(11)
C37_2b C38_2b C39_2b C19_2b 13(11)
C59_2b C38_2b C39_2b C19_2b -140(7)
C18_2b C19_2b C39_2b C38_2b -9(10)
C20_2b C19_2b C39_2b C38_2b 148(7)
La1 C19_2b C39_2b C38_2b 90(7)
C18_2b C19_2b C39_2b C40_2b -155(6)
C20_2b C19_2b C39_2b C40_2b 3(8)
La1 C19_2b C39_2b C40_2b -55(5)
C38_2b C39_2b C40_2b C41_2b 1(11)
C19_2b C39_2b C40_2b C41_2b 150(6)
C38_2b C39_2b C40_2b C21_2b -149(7)
C19_2b C39_2b C40_2b C21_2b 0(8)
C38_2b C39_2b C40_2b La1 -93(7)
C19_2b C39_2b C40_2b La1 56(5)
C22_2b C21_2b C40_2b C41_2b -16(9)
C20_2b C21_2b C40_2b C41_2b -158(5)
La1 C21_2b C40_2b C41_2b -82(4)
C22_2b C21_2b C40_2b C39_2b 139(6)
C20_2b C21_2b C40_2b C39_2b -3(7)
La1 C21_2b C40_2b C39_2b 73(5)
C22_2b C21_2b C40_2b La1 66(6)
C20_2b C21_2b C40_2b La1 -76(4)
C23_2b C22_2b C43_2b C44_2b 23(7)
C21_2b C22_2b C43_2b C44_2b -132(5)
La1 C22_2b C43_2b C44_2b -55(4)
C23_2b C22_2b C43_2b La1 78(5)
C21_2b C22_2b C43_2b La1 -77(4)
C22_2b C43_2b C44_2b C45_2b -29(9)
La1 C43_2b C44_2b C45_2b -73(6)
C22_2b C43_2b C44_2b C64_2b 161(5)
La1 C43_2b C44_2b C64_2b 117(5)
C22_2b C43_2b C44_2b La1 44(4)
C43_2b C44_2b C45_2b C24_2b 21(10)
C64_2b C44_2b C45_2b C24_2b -169(6)
La1 C44_2b C45_2b C24_2b -46(5)
C43_2b C44_2b C45_2b C46_2b 159(7)
C64_2b C44_2b C45_2b C46_2b -31(10)
La1 C44_2b C45_2b C46_2b 92(7)
C25_2b C24_2b C45_2b C44_2b 138(6)
C23_2b C24_2b C45_2b C44_2b -8(9)
La1 C24_2b C45_2b C44_2b 48(5)
C25_2b C24_2b C45_2b C46_2b -7(10)
C23_2b C24_2b C45_2b C46_2b -153(7)
La1 C24_2b C45_2b C46_2b -97(6)
C44_2b C45_2b C46_2b C66_2b 18(12)
C24_2b C45_2b C46_2b C66_2b 155(6)
C44_2b C45_2b C46_2b C47_2b -134(8)
C24_2b C45_2b C46_2b C47_2b 4(12)
C27_2b C26_2b C47_2b C48_2b 11(9)
C25_2b C26_2b C47_2b C48_2b -140(6)
C27_2b C26_2b C47_2b C46_2b 143(6)
C25_2b C26_2b C47_2b C46_2b -8(10)
C45_2b C46_2b C47_2b C26_2b 3(12)
C66_2b C46_2b C47_2b C26_2b -148(6)
C45_2b C46_2b C47_2b C48_2b 143(8)
C66_2b C46_2b C47_2b C48_2b -9(9)
C26_2b C47_2b C48_2b C49_2b -2(11)
C46_2b C47_2b C48_2b C49_2b -139(8)
C26_2b C47_2b C48_2b C67_2b 139(6)
C46_2b C47_2b C48_2b C67_2b 2(8)
C27_2b C28_2b C49_2b C50_2b -146(8)
C29_2b C28_2b C49_2b C50_2b -13(12)
C27_2b C28_2b C49_2b C48_2b 14(11)
C29_2b C28_2b C49_2b C48_2b 147(7)
C47_2b C48_2b C49_2b C28_2b -10(12)
C67_2b C48_2b C49_2b C28_2b -147(7)
C47_2b C48_2b C49_2b C50_2b 150(7)
C67_2b C48_2b C49_2b C50_2b 14(12)
C28_2b C49_2b C50_2b C69_2b 151(8)
C48_2b C49_2b C50_2b C69_2b -9(13)
C28_2b C49_2b C50_2b C51_2b 8(14)
C48_2b C49_2b C50_2b C51_2b -152(7)
C31_2b C30_2b C51_2b C50_2b 156(7)
C29_2b C30_2b C51_2b C50_2b -21(10)
C31_2b C30_2b C51_2b C52_2b 24(10)
C29_2b C30_2b C51_2b C52_2b -154(7)
C31_2b C30_2b C51_2b La2 72(6)
C29_2b C30_2b C51_2b La2 -106(8)
C49_2b C50_2b C51_2b C30_2b 8(11)
C69_2b C50_2b C51_2b C30_2b -139(6)
C49_2b C50_2b C51_2b C52_2b 144(8)
C69_2b C50_2b C51_2b C52_2b -3(9)
C49_2b C50_2b C51_2b La2 94(8)
C69_2b C50_2b C51_2b La2 -53(6)
C30_2b C51_2b C52_2b C53_2b -12(11)
C50_2b C51_2b C52_2b C53_2b -144(7)
La2 C51_2b C52_2b C53_2b -76(7)
C30_2b C51_2b C52_2b C70_2b 140(6)
C50_2b C51_2b C52_2b C70_2b 8(8)
La2 C51_2b C52_2b C70_2b 77(5)
C30_2b C51_2b C52_2b La2 63(6)
C50_2b C51_2b C52_2b La2 -68(6)
C33_2b C32_2b C53_2b C54_2b 2(9)
C31_2b C32_2b C53_2b C54_2b -130(7)
La2 C32_2b C53_2b C54_2b -64(6)
C33_2b C32_2b C53_2b C52_2b 141(6)
C31_2b C32_2b C53_2b C52_2b 8(10)
La2 C32_2b C53_2b C52_2b 74(6)
C33_2b C32_2b C53_2b La2 66(5)
C31_2b C32_2b C53_2b La2 -66(7)
C70_2b C52_2b C53_2b C32_2b -148(7)
C51_2b C52_2b C53_2b C32_2b -4(10)
La2 C52_2b C53_2b C32_2b -90(5)
C70_2b C52_2b C53_2b C54_2b -3(11)
C51_2b C52_2b C53_2b C54_2b 141(7)
La2 C52_2b C53_2b C54_2b 54(5)
C70_2b C52_2b C53_2b La2 -58(7)
C51_2b C52_2b C53_2b La2 87(7)
C32_2b C53_2b C54_2b C55_2b -9(10)
C52_2b C53_2b C54_2b C55_2b -148(6)
La2 C53_2b C54_2b C55_2b -89(6)
C32_2b C53_2b C54_2b C72_2b 142(7)
C52_2b C53_2b C54_2b C72_2b 3(10)
La2 C53_2b C54_2b C72_2b 62(6)
C32_2b C53_2b C54_2b La2 80(7)
C52_2b C53_2b C54_2b La2 -59(5)
C33_2b C34_2b C55_2b C56_2b -136(6)
C35_2b C34_2b C55_2b C56_2b 0(10)
C33_2b C34_2b C55_2b C54_2b -4(10)
C35_2b C34_2b C55_2b C54_2b 132(8)
C33_2b C34_2b C55_2b La2 -57(5)
C35_2b C34_2b C55_2b La2 78(7)
C53_2b C54_2b C55_2b C34_2b 11(11)
C72_2b C54_2b C55_2b C34_2b -140(8)
La2 C54_2b C55_2b C34_2b -72(8)
C53_2b C54_2b C55_2b C56_2b 148(6)
C72_2b C54_2b C55_2b C56_2b -3(8)
La2 C54_2b C55_2b C56_2b 66(4)
C53_2b C54_2b C55_2b La2 82(6)
C72_2b C54_2b C55_2b La2 -69(6)
C34_2b C55_2b C56_2b C57_2b -12(9)
C54_2b C55_2b C56_2b C57_2b -156(6)
La2 C55_2b C56_2b C57_2b -105(6)
C34_2b C55_2b C56_2b C73_2b 153(6)
C54_2b C55_2b C56_2b C73_2b 8(7)
La2 C55_2b C56_2b C73_2b 60(5)
C34_2b C55_2b C56_2b La2 93(6)
C54_2b C55_2b C56_2b La2 -52(4)
C35_2b C36_2b C57_2b C58_2b -141(6)
C37_2b C36_2b C57_2b C58_2b -10(9)
C35_2b C36_2b C57_2b C56_2b 1(10)
C37_2b C36_2b C57_2b C56_2b 132(7)
C55_2b C56_2b C57_2b C36_2b 11(10)
C73_2b C56_2b C57_2b C36_2b -150(7)
La2 C56_2b C57_2b C36_2b -72(7)
C55_2b C56_2b C57_2b C58_2b 150(6)
C73_2b C56_2b C57_2b C58_2b -12(10)
La2 C56_2b C57_2b C58_2b 66(6)
C36_2b C57_2b C58_2b C75_2b 160(6)
C56_2b C57_2b C58_2b C75_2b 15(9)
C36_2b C57_2b C58_2b C59_2b 9(10)
C56_2b C57_2b C58_2b C59_2b -136(7)
C39_2b C38_2b C59_2b C58_2b 149(6)
C37_2b C38_2b C59_2b C58_2b 1(10)
C57_2b C58_2b C59_2b C38_2b -6(10)
C75_2b C58_2b C59_2b C38_2b -159(6)
C75_2b C61_2b C62_2b C63_2b -153(7)
C75_2b C61_2b C62_2b C77_2b -5(12)
C61_2b C62_2b C63_2b C64_2b 155(6)
C77_2b C62_2b C63_2b C64_2b 7(13)
C45_2b C44_2b C64_2b C65_2b 38(7)
C43_2b C44_2b C64_2b C65_2b -152(5)
La1 C44_2b C64_2b C65_2b -64(5)
C45_2b C44_2b C64_2b C63_2b 153(6)
C43_2b C44_2b C64_2b C63_2b -37(6)
La1 C44_2b C64_2b C63_2b 51(4)
C62_2b C63_2b C64_2b C65_2b -19(9)
C62_2b C63_2b C64_2b C44_2b -136(8)
C44_2b C64_2b C65_2b C66_2b -37(8)
C63_2b C64_2b C65_2b C66_2b -143(6)
C44_2b C64_2b C65_2b C78_2b 128(7)
C63_2b C64_2b C65_2b C78_2b 22(9)
C78_2b C65_2b C66_2b C46_2b -143(7)
C64_2b C65_2b C66_2b C46_2b 24(10)
C78_2b C65_2b C66_2b C67_2b -18(9)
C64_2b C65_2b C66_2b C67_2b 149(6)
C45_2b C46_2b C66_2b C65_2b -12(10)
C47_2b C46_2b C66_2b C65_2b 144(6)
C45_2b C46_2b C66_2b C67_2b -145(7)
C47_2b C46_2b C66_2b C67_2b 12(8)
C65_2b C66_2b C67_2b C68_2b 16(10)
C46_2b C66_2b C67_2b C68_2b 149(7)
C65_2b C66_2b C67_2b C48_2b -143(6)
C46_2b C66_2b C67_2b C48_2b -10(8)
C49_2b C48_2b C67_2b C68_2b -11(10)
C47_2b C48_2b C67_2b C68_2b -154(6)
C49_2b C48_2b C67_2b C66_2b 148(7)
C47_2b C48_2b C67_2b C66_2b 5(8)
C66_2b C67_2b C68_2b C69_2b -153(6)
C48_2b C67_2b C68_2b C69_2b 4(10)
C66_2b C67_2b C68_2b C79_2b -9(10)
C48_2b C67_2b C68_2b C79_2b 149(6)
C67_2b C68_2b C69_2b C50_2b 1(10)
C79_2b C68_2b C69_2b C50_2b -146(7)
C67_2b C68_2b C69_2b C70_2b 148(7)
C79_2b C68_2b C69_2b C70_2b 2(11)
C67_2b C68_2b C69_2b La2 92(6)
C79_2b C68_2b C69_2b La2 -55(6)
C49_2b C50_2b C69_2b C68_2b 1(12)
C51_2b C50_2b C69_2b C68_2b 149(7)
C49_2b C50_2b C69_2b C70_2b -153(8)
C51_2b C50_2b C69_2b C70_2b -5(8)
C49_2b C50_2b C69_2b La2 -93(8)
C51_2b C50_2b C69_2b La2 55(6)
C53_2b C52_2b C70_2b C71_2b 3(13)
C51_2b C52_2b C70_2b C71_2b -147(7)
La2 C52_2b C70_2b C71_2b -54(7)
C53_2b C52_2b C70_2b C69_2b 138(7)
C51_2b C52_2b C70_2b C69_2b -12(8)
La2 C52_2b C70_2b C69_2b 81(6)
C53_2b C52_2b C70_2b La2 57(7)
C51_2b C52_2b C70_2b La2 -93(5)
C68_2b C69_2b C70_2b C71_2b 1(11)
C50_2b C69_2b C70_2b C71_2b 152(7)
La2 C69_2b C70_2b C71_2b 72(6)
C68_2b C69_2b C70_2b C52_2b -140(7)
C50_2b C69_2b C70_2b C52_2b 11(9)
La2 C69_2b C70_2b C52_2b -70(6)
C68_2b C69_2b C70_2b La2 -71(8)
C50_2b C69_2b C70_2b La2 81(5)
C52_2b C70_2b C71_2b C80_2b 128(8)
C69_2b C70_2b C71_2b C80_2b -9(11)
La2 C70_2b C71_2b C80_2b 74(8)
C52_2b C70_2b C71_2b C72_2b -2(11)
C69_2b C70_2b C71_2b C72_2b -139(7)
La2 C70_2b C71_2b C72_2b -56(6)
C52_2b C70_2b C71_2b La2 54(7)
C69_2b C70_2b C71_2b La2 -83(5)
C80_2b C71_2b C72_2b C73_2b 4(11)
C70_2b C71_2b C72_2b C73_2b 146(7)
La2 C71_2b C72_2b C73_2b 83(7)
C80_2b C71_2b C72_2b C54_2b -140(8)
C70_2b C71_2b C72_2b C54_2b 2(13)
La2 C71_2b C72_2b C54_2b -61(9)
C80_2b C71_2b C72_2b La2 -79(5)
C70_2b C71_2b C72_2b La2 63(6)
C53_2b C54_2b C72_2b C71_2b -3(13)
C55_2b C54_2b C72_2b C71_2b 147(9)
La2 C54_2b C72_2b C71_2b 65(9)
C53_2b C54_2b C72_2b C73_2b -153(6)
C55_2b C54_2b C72_2b C73_2b -3(9)
La2 C54_2b C72_2b C73_2b -85(5)
C53_2b C54_2b C72_2b La2 -68(6)
C55_2b C54_2b C72_2b La2 82(6)
C71_2b C72_2b C73_2b C74_2b -6(12)
C54_2b C72_2b C73_2b C74_2b 148(6)
La2 C72_2b C73_2b C74_2b 75(6)
C71_2b C72_2b C73_2b C56_2b -146(7)
C54_2b C72_2b C73_2b C56_2b 8(8)
La2 C72_2b C73_2b C56_2b -65(5)
C71_2b C72_2b C73_2b La2 -81(8)
C54_2b C72_2b C73_2b La2 74(5)
C57_2b C56_2b C73_2b C74_2b 5(10)
C55_2b C56_2b C73_2b C74_2b -159(6)
La2 C56_2b C73_2b C74_2b -95(5)
C57_2b C56_2b C73_2b C72_2b 152(7)
C55_2b C56_2b C73_2b C72_2b -11(8)
La2 C56_2b C73_2b C72_2b 53(5)
C57_2b C56_2b C73_2b La2 99(7)
C55_2b C56_2b C73_2b La2 -64(5)
C72_2b C73_2b C74_2b C76_2b 6(10)
C56_2b C73_2b C74_2b C76_2b 147(7)
La2 C73_2b C74_2b C76_2b 63(6)
C72_2b C73_2b C74_2b C75_2b -142(8)
C56_2b C73_2b C74_2b C75_2b -1(10)
La2 C73_2b C74_2b C75_2b -85(7)
C73_2b C74_2b C75_2b C61_2b 135(7)
C76_2b C74_2b C75_2b C61_2b -9(12)
C73_2b C74_2b C75_2b C58_2b 5(12)
C76_2b C74_2b C75_2b C58_2b -139(8)
C62_2b C61_2b C75_2b C74_2b 9(12)
C62_2b C61_2b C75_2b C58_2b 147(7)
C57_2b C58_2b C75_2b C74_2b -12(11)
C59_2b C58_2b C75_2b C74_2b 148(7)
C57_2b C58_2b C75_2b C61_2b -150(6)
C59_2b C58_2b C75_2b C61_2b 10(8)
C73_2b C74_2b C76_2b C80_2b -5(13)
C75_2b C74_2b C76_2b C80_2b 145(9)
C73_2b C74_2b C76_2b C77_2b -146(8)
C75_2b C74_2b C76_2b C77_2b 5(13)
C63_2b C62_2b C77_2b C78_2b 3(12)
C61_2b C62_2b C77_2b C78_2b -143(8)
C63_2b C62_2b C77_2b C76_2b 146(8)
C61_2b C62_2b C77_2b C76_2b 0(13)
C80_2b C76_2b C77_2b C62_2b -147(8)
C74_2b C76_2b C77_2b C62_2b 0(14)
C80_2b C76_2b C77_2b C78_2b -4(11)
C74_2b C76_2b C77_2b C78_2b 143(9)
C66_2b C65_2b C78_2b C77_2b 152(7)
C64_2b C65_2b C78_2b C77_2b -15(12)
C66_2b C65_2b C78_2b C79_2b 14(12)
C64_2b C65_2b C78_2b C79_2b -153(7)
C62_2b C77_2b C78_2b C65_2b 1(12)
C76_2b C77_2b C78_2b C65_2b -145(8)
C62_2b C77_2b C78_2b C79_2b 149(7)
C76_2b C77_2b C78_2b C79_2b 3(9)
C69_2b C68_2b C79_2b C80_2b 3(10)
C67_2b C68_2b C79_2b C80_2b -144(7)
C69_2b C68_2b C79_2b C78_2b 150(7)
C67_2b C68_2b C79_2b C78_2b 3(10)
C65_2b C78_2b C79_2b C68_2b -6(12)
C77_2b C78_2b C79_2b C68_2b -152(6)
C65_2b C78_2b C79_2b C80_2b 145(8)
C77_2b C78_2b C79_2b C80_2b -1(8)
C74_2b C76_2b C80_2b C71_2b 6(16)
C77_2b C76_2b C80_2b C71_2b 151(8)
C74_2b C76_2b C80_2b C79_2b -142(9)
C77_2b C76_2b C80_2b C79_2b 3(10)
C74_2b C76_2b C80_2b La2 -48(10)
C77_2b C76_2b C80_2b La2 97(7)
C70_2b C71_2b C80_2b C76_2b -134(10)
C72_2b C71_2b C80_2b C76_2b -4(13)
La2 C71_2b C80_2b C76_2b -66(10)
C70_2b C71_2b C80_2b C79_2b 13(11)
C72_2b C71_2b C80_2b C79_2b 143(7)
La2 C71_2b C80_2b C79_2b 81(5)
C70_2b C71_2b C80_2b La2 -69(8)
C72_2b C71_2b C80_2b La2 61(6)
C68_2b C79_2b C80_2b C76_2b 146(8)
C78_2b C79_2b C80_2b C76_2b -2(10)
C68_2b C79_2b C80_2b C71_2b -9(10)
C78_2b C79_2b C80_2b C71_2b -156(7)
C68_2b C79_2b C80_2b La2 53(7)
C78_2b C79_2b C80_2b La2 -95(6)
La5_d La1 La3_d La7_d 26(2)
La12_d La1 La3_d La7_d 35(3)
La10_d La1 La3_d La7_d -177(3)
La13_d La1 La3_d La7_d 45(3)
C22_2b La1 La3_d La7_d -65(3)
C7_2b La1 La3_d La7_d -119(3)
C30_1a La1 La3_d La7_d -50(2)
C29_1a La1 La3_d La7_d -44(3)
C21_2b La1 La3_d La7_d -39(3)
C31_1a La1 La3_d La7_d -79(2)
La5_d La1 La3_d La10_d -156.4(15)
La7_d La1 La3_d La10_d 177(3)
La12_d La1 La3_d La10_d -147.5(18)
La13_d La1 La3_d La10_d -138.2(19)
C22_2b La1 La3_d La10_d 112.2(17)
C7_2b La1 La3_d La10_d 58.2(18)
C30_1a La1 La3_d La10_d 127.2(13)
C29_1a La1 La3_d La10_d 132.7(14)
C21_2b La1 La3_d La10_d 138.1(17)
C31_1a La1 La3_d La10_d 98.4(14)
La5_d La1 La3_d La13_d -18.2(14)
La7_d La1 La3_d La13_d -45(3)
La12_d La1 La3_d La13_d -9.3(18)
La10_d La1 La3_d La13_d 138.2(19)
C22_2b La1 La3_d La13_d -109.6(16)
C7_2b La1 La3_d La13_d -163.6(17)
C30_1a La1 La3_d La13_d -94.7(13)
C29_1a La1 La3_d La13_d -89.2(14)
C21_2b La1 La3_d La13_d -83.7(17)
C31_1a La1 La3_d La13_d -123.4(13)
La7_d La1 La3_d La5_d -26(2)
La12_d La1 La3_d La5_d 8.9(14)
La10_d La1 La3_d La5_d 156.4(15)
La13_d La1 La3_d La5_d 18.2(14)
C22_2b La1 La3_d La5_d -91.4(12)
C7_2b La1 La3_d La5_d -145.4(13)
C30_1a La1 La3_d La5_d -76.4(7)
C29_1a La1 La3_d La5_d -70.9(8)
C21_2b La1 La3_d La5_d -65.5(12)
C31_1a La1 La3_d La5_d -105.2(7)
La5_d La1 La3_d La12_d -8.9(14)
La7_d La1 La3_d La12_d -35(3)
La10_d La1 La3_d La12_d 147.5(18)
La13_d La1 La3_d La12_d 9.3(18)
C22_2b La1 La3_d La12_d -100.3(16)
C7_2b La1 La3_d La12_d -154.3(17)
C30_1a La1 La3_d La12_d -85.3(12)
C29_1a La1 La3_d La12_d -79.8(13)
C21_2b La1 La3_d La12_d -74.4(16)
C31_1a La1 La3_d La12_d -114.1(12)
La5_d La1 La3_d La16_d -126.6(12)
La7_d La1 La3_d La16_d -153(3)
La12_d La1 La3_d La16_d -117.7(16)
La10_d La1 La3_d La16_d 29.8(16)
La13_d La1 La3_d La16_d -108.4(17)
C22_2b La1 La3_d La16_d 142.0(14)
C7_2b La1 La3_d La16_d 88.0(16)
C30_1a La1 La3_d La16_d 156.9(10)
C29_1a La1 La3_d La16_d 162.5(11)
C21_2b La1 La3_d La16_d 167.9(14)
C31_1a La1 La3_d La16_d 128.2(11)
La5_d La1 La3_d La8_d -113.9(9)
La7_d La1 La3_d La8_d -140(3)
La12_d La1 La3_d La8_d -105.0(14)
La10_d La1 La3_d La8_d 42.5(15)
La13_d La1 La3_d La8_d -95.7(15)
C22_2b La1 La3_d La8_d 154.7(12)
C7_2b La1 La3_d La8_d 100.7(14)
C30_1a La1 La3_d La8_d 169.7(8)
C29_1a La1 La3_d La8_d 175.2(9)
C21_2b La1 La3_d La8_d -179.4(13)
C31_1a La1 La3_d La8_d 140.9(8)
La5_d La1 La3_d La2 -74.9(6)
La7_d La1 La3_d La2 -101(2)
La12_d La1 La3_d La2 -66.0(12)
La10_d La1 La3_d La2 81.5(13)
La13_d La1 La3_d La2 -56.7(13)
C22_2b La1 La3_d La2 -166.3(10)
C7_2b La1 La3_d La2 139.7(12)
C30_1a La1 La3_d La2 -151.4(3)
C29_1a La1 La3_d La2 -145.9(5)
C21_2b La1 La3_d La2 -140.4(11)
C31_1a La1 La3_d La2 179.9(4)
La5_d La1 La3_d La6_d -91.7(7)
La7_d La1 La3_d La6_d -118(2)
La12_d La1 La3_d La6_d -82.8(12)
La10_d La1 La3_d La6_d 64.7(13)
La13_d La1 La3_d La6_d -73.4(13)
C22_2b La1 La3_d La6_d 177.0(10)
C7_2b La1 La3_d La6_d 123.0(12)
C30_1a La1 La3_d La6_d -168.1(4)
C29_1a La1 La3_d La6_d -162.6(5)
C21_2b La1 La3_d La6_d -157.1(11)
C31_1a La1 La3_d La6_d 163.2(4)
La5_d La1 La3_d La9_d -86.2(7)
La7_d La1 La3_d La9_d -113(2)
La12_d La1 La3_d La9_d -77.3(13)
La10_d La1 La3_d La9_d 70.2(14)
La13_d La1 La3_d La9_d -68.0(13)
C22_2b La1 La3_d La9_d -177.6(11)
C7_2b La1 La3_d La9_d 128.4(13)
C30_1a La1 La3_d La9_d -162.6(5)
C29_1a La1 La3_d La9_d -157.1(7)
C21_2b La1 La3_d La9_d -151.7(11)
C31_1a La1 La3_d La9_d 168.7(5)
La5_d La1 La3_d La11_d -60.0(9)
La7_d La1 La3_d La11_d -86(2)
La12_d La1 La3_d La11_d -51.1(14)
La10_d La1 La3_d La11_d 96.4(15)
La13_d La1 La3_d La11_d -41.7(14)
C22_2b La1 La3_d La11_d -151.4(12)
C7_2b La1 La3_d La11_d 154.6(14)
C30_1a La1 La3_d La11_d -136.4(7)
C29_1a La1 La3_d La11_d -130.9(9)
C21_2b La1 La3_d La11_d -125.4(12)
C31_1a La1 La3_d La11_d -165.1(7)
La6_d La2 La4_d La9_d -13(2)
La11_d La2 La4_d La9_d 177(3)
La8_d La2 La4_d La9_d -35(2)
C72_2b La2 La4_d La9_d 118(3)
C54_2b La2 La4_d La9_d 100(2)
C61_1a La2 La4_d La9_d 91(2)
C62_1a La2 La4_d La9_d 129(2)
C63_1a La2 La4_d La9_d 114(2)
C60_1a La2 La4_d La9_d 44(2)
C41_1a La2 La4_d La9_d 53(2)
La6_d La2 La4_d La11_d 170(2)
La9_d La2 La4_d La11_d -177(3)
La8_d La2 La4_d La11_d 148(3)
C72_2b La2 La4_d La11_d -59(3)
C54_2b La2 La4_d La11_d -77(3)
C61_1a La2 La4_d La11_d -86(3)
C62_1a La2 La4_d La11_d -49(2)
C63_1a La2 La4_d La11_d -63(2)
C60_1a La2 La4_d La11_d -133(2)
C41_1a La2 La4_d La11_d -124(2)
La9_d La2 La4_d La6_d 13(2)
La11_d La2 La4_d La6_d -170(2)
La8_d La2 La4_d La6_d -22.4(11)
C72_2b La2 La4_d La6_d 130.2(17)
C54_2b La2 La4_d La6_d 112.4(14)
C61_1a La2 La4_d La6_d 103.3(13)
C62_1a La2 La4_d La6_d 141.1(8)
C63_1a La2 La4_d La6_d 126.2(7)
C60_1a La2 La4_d La6_d 56.4(9)
C41_1a La2 La4_d La6_d 65.2(7)
La6_d La2 La4_d La8_d 22.4(11)
La9_d La2 La4_d La8_d 35(2)
La11_d La2 La4_d La8_d -148(3)
C72_2b La2 La4_d La8_d 152.6(18)
C54_2b La2 La4_d La8_d 134.8(15)
C61_1a La2 La4_d La8_d 125.7(14)
C62_1a La2 La4_d La8_d 163.5(11)
C63_1a La2 La4_d La8_d 148.6(10)
C60_1a La2 La4_d La8_d 78.8(11)
C41_1a La2 La4_d La8_d 87.6(10)
La6_d La2 La4_d La16_d 39.2(10)
La9_d La2 La4_d La16_d 52(2)
La11_d La2 La4_d La16_d -131(3)
La8_d La2 La4_d La16_d 16.8(11)
C72_2b La2 La4_d La16_d 169.4(18)
C54_2b La2 La4_d La16_d 151.6(14)
C61_1a La2 La4_d La16_d 142.5(13)
C62_1a La2 La4_d La16_d -179.7(9)
C63_1a La2 La4_d La16_d 165.5(9)
C60_1a La2 La4_d La16_d 95.6(10)
C41_1a La2 La4_d La16_d 104.5(9)
La6_d La2 La4_d La12_d 114.0(10)
La9_d La2 La4_d La12_d 126(2)
La11_d La2 La4_d La12_d -56(2)
La8_d La2 La4_d La12_d 91.6(12)
C72_2b La2 La4_d La12_d -115.9(17)
C54_2b La2 La4_d La12_d -133.6(14)
C61_1a La2 La4_d La12_d -142.8(12)
C62_1a La2 La4_d La12_d -104.9(9)
C63_1a La2 La4_d La12_d -119.8(8)
C60_1a La2 La4_d La12_d 170.3(8)
C41_1a La2 La4_d La12_d 179.2(8)
La6_d La2 La4_d La5_d 99.6(7)
La9_d La2 La4_d La5_d 112(2)
La11_d La2 La4_d La5_d -71(2)
La8_d La2 La4_d La5_d 77.2(10)
C72_2b La2 La4_d La5_d -130.2(16)
C54_2b La2 La4_d La5_d -148.0(12)
C61_1a La2 La4_d La5_d -157.1(10)
C62_1a La2 La4_d La5_d -119.3(6)
C63_1a La2 La4_d La5_d -134.2(4)
C60_1a La2 La4_d La5_d 156.0(5)
C41_1a La2 La4_d La5_d 164.8(4)
La6_d La2 La4_d La13_d 107.9(9)
La9_d La2 La4_d La13_d 120(2)
La11_d La2 La4_d La13_d -62(2)
La8_d La2 La4_d La13_d 85.5(11)
C72_2b La2 La4_d La13_d -121.9(17)
C54_2b La2 La4_d La13_d -139.7(14)
C61_1a La2 La4_d La13_d -148.8(13)
C62_1a La2 La4_d La13_d -111.0(8)
C63_1a La2 La4_d La13_d -125.8(7)
C60_1a La2 La4_d La13_d 164.3(9)
C41_1a La2 La4_d La13_d 173.2(7)
La6_d La2 La4_d La1 83.6(7)
La9_d La2 La4_d La1 96(2)
La11_d La2 La4_d La1 -87(2)
La8_d La2 La4_d La1 61.2(10)
C72_2b La2 La4_d La1 -146.2(16)
C54_2b La2 La4_d La1 -164.0(12)
C61_1a La2 La4_d La1 -173.1(10)
C62_1a La2 La4_d La1 -135.3(5)
C63_1a La2 La4_d La1 -150.1(4)
C60_1a La2 La4_d La1 140.0(5)
C41_1a La2 La4_d La1 148.9(4)
La6_d La2 La4_d La7_d 92.0(8)
La9_d La2 La4_d La7_d 105(2)
La11_d La2 La4_d La7_d -78(2)
La8_d La2 La4_d La7_d 69.6(10)
C72_2b La2 La4_d La7_d -137.8(16)
C54_2b La2 La4_d La7_d -155.6(13)
C61_1a La2 La4_d La7_d -164.7(11)
C62_1a La2 La4_d La7_d -126.9(6)
C63_1a La2 La4_d La7_d -141.7(5)
C60_1a La2 La4_d La7_d 148.4(7)
C41_1a La2 La4_d La7_d 157.3(5)
La6_d La2 La4_d La10_d 62.2(8)
La9_d La2 La4_d La10_d 75(2)
La11_d La2 La4_d La10_d -108(2)
La8_d La2 La4_d La10_d 39.8(10)
C72_2b La2 La4_d La10_d -167.6(16)
C54_2b La2 La4_d La10_d 174.6(13)
C61_1a La2 La4_d La10_d 165.5(11)
C62_1a La2 La4_d La10_d -156.7(6)
C63_1a La2 La4_d La10_d -171.5(5)
C60_1a La2 La4_d La10_d 118.6(7)
C41_1a La2 La4_d La10_d 127.5(5)
La7_d La1 La5_d La12_d 65(7)
La10_d La1 La5_d La12_d 30(7)
La3_d La1 La5_d La12_d 47(7)
La13_d La1 La5_d La12_d 30(7)
C22_2b La1 La5_d La12_d 140(7)
C7_2b La1 La5_d La12_d 179(6)
C30_1a La1 La5_d La12_d 153(7)
C29_1a La1 La5_d La12_d -173(7)
C21_2b La1 La5_d La12_d 167(7)
C31_1a La1 La5_d La12_d 132(7)
La12_d La1 La5_d La7_d -65(7)
La10_d La1 La5_d La7_d -34.6(19)
La3_d La1 La5_d La7_d -17.7(17)
La13_d La1 La5_d La7_d -35(2)
C22_2b La1 La5_d La7_d 75.4(19)
C7_2b La1 La5_d La7_d 114(2)
C30_1a La1 La5_d La7_d 88.3(17)
C29_1a La1 La5_d La7_d 122.0(17)
C21_2b La1 La5_d La7_d 103(2)
C31_1a La1 La5_d La7_d 67.0(17)
La7_d La1 La5_d La13_d 35(2)
La12_d La1 La5_d La13_d -30(7)
La10_d La1 La5_d La13_d 0.6(18)
La3_d La1 La5_d La13_d 17.4(14)
C22_2b La1 La5_d La13_d 110.5(17)
C7_2b La1 La5_d La13_d 149(2)
C30_1a La1 La5_d La13_d 123.5(14)
C29_1a La1 La5_d La13_d 157.1(14)
C21_2b La1 La5_d La13_d 137.8(19)
C31_1a La1 La5_d La13_d 102.1(14)
La7_d La1 La5_d La3_d 17.7(17)
La12_d La1 La5_d La3_d -47(7)
La10_d La1 La5_d La3_d -16.8(10)
La13_d La1 La5_d La3_d -17.4(14)
C22_2b La1 La5_d La3_d 93.1(10)
C7_2b La1 La5_d La3_d 131.7(18)
C30_1a La1 La5_d La3_d 106.1(5)
C29_1a La1 La5_d La3_d 139.7(5)
C21_2b La1 La5_d La3_d 120.4(13)
C31_1a La1 La5_d La3_d 84.7(5)
La7_d La1 La5_d La10_d 34.6(19)
La12_d La1 La5_d La10_d -30(7)
La3_d La1 La5_d La10_d 16.8(10)
La13_d La1 La5_d La10_d -0.6(18)
C22_2b La1 La5_d La10_d 109.9(13)
C7_2b La1 La5_d La10_d 149(2)
C30_1a La1 La5_d La10_d 122.9(10)
C29_1a La1 La5_d La10_d 156.5(10)
C21_2b La1 La5_d La10_d 137.2(15)
C31_1a La1 La5_d La10_d 101.5(10)
La7_d La1 La5_d La11_d 99.2(18)
La12_d La1 La5_d La11_d 35(7)
La10_d La1 La5_d La11_d 64.6(13)
La3_d La1 La5_d La11_d 81.4(9)
La13_d La1 La5_d La11_d 64.0(15)
C22_2b La1 La5_d La11_d 174.6(13)
C7_2b La1 La5_d La11_d -146.9(18)
C30_1a La1 La5_d La11_d -172.5(10)
C29_1a La1 La5_d La11_d -138.8(9)
C21_2b La1 La5_d La11_d -158.2(15)
C31_1a La1 La5_d La11_d 166.2(8)
La7_d La1 La5_d La4_d 109.7(17)
La12_d La1 La5_d La4_d 45(7)
La10_d La1 La5_d La4_d 75.1(10)
La3_d La1 La5_d La4_d 91.9(5)
La13_d La1 La5_d La4_d 74.5(14)
C22_2b La1 La5_d La4_d -174.9(10)
C7_2b La1 La5_d La4_d -136.4(17)
C30_1a La1 La5_d La4_d -162.0(5)
C29_1a La1 La5_d La4_d -128.3(4)
C21_2b La1 La5_d La4_d -147.7(12)
C31_1a La1 La5_d La4_d 176.7(4)
La7_d La1 La5_d La16_d 62.9(19)
La12_d La1 La5_d La16_d -2(7)
La10_d La1 La5_d La16_d 28.3(12)
La3_d La1 La5_d La16_d 45.1(10)
La13_d La1 La5_d La16_d 27.7(17)
C22_2b La1 La5_d La16_d 138.2(13)
C7_2b La1 La5_d La16_d 177(2)
C30_1a La1 La5_d La16_d 151.2(10)
C29_1a La1 La5_d La16_d -175.1(10)
C21_2b La1 La5_d La16_d 165.5(15)
C31_1a La1 La5_d La16_d 129.8(10)
La7_d La1 La5_d La9_d 93.0(17)
La12_d La1 La5_d La9_d 28(7)
La10_d La1 La5_d La9_d 58.4(10)
La3_d La1 La5_d La9_d 75.3(6)
La13_d La1 La5_d La9_d 57.8(14)
C22_2b La1 La5_d La9_d 168.4(10)
C7_2b La1 La5_d La9_d -153.1(18)
C30_1a La1 La5_d La9_d -178.7(5)
C29_1a La1 La5_d La9_d -145.0(5)
C21_2b La1 La5_d La9_d -164.3(13)
C31_1a La1 La5_d La9_d 160.0(5)
La7_d La1 La5_d La8_d 77.4(18)
La12_d La1 La5_d La8_d 13(7)
La10_d La1 La5_d La8_d 42.8(11)
La3_d La1 La5_d La8_d 59.7(8)
La13_d La1 La5_d La8_d 42.2(16)
C22_2b La1 La5_d La8_d 152.8(12)
C7_2b La1 La5_d La8_d -169(2)
C30_1a La1 La5_d La8_d 165.7(8)
C29_1a La1 La5_d La8_d -160.6(8)
C21_2b La1 La5_d La8_d -179.9(13)
C31_1a La1 La5_d La8_d 144.4(9)
La7_d La1 La5_d La2 79.0(16)
La12_d La1 La5_d La2 14(7)
La10_d La1 La5_d La2 44.4(10)
La3_d La1 La5_d La2 61.2(5)
La13_d La1 La5_d La2 43.8(13)
C22_2b La1 La5_d La2 154.4(10)
C7_2b La1 La5_d La2 -167.1(17)
C30_1a La1 La5_d La2 167.3(5)
C29_1a La1 La5_d La2 -159.0(4)
C21_2b La1 La5_d La2 -178.4(12)
C31_1a La1 La5_d La2 145.9(3)
La11_d La2 La6_d La9_d 16(2)
La4_d La2 La6_d La9_d 8.9(15)
La8_d La2 La6_d La9_d 83(3)
C72_2b La2 La6_d La9_d -121(2)
C54_2b La2 La6_d La9_d -82.4(19)
C61_1a La2 La6_d La9_d -144.7(15)
C62_1a La2 La6_d La9_d -126.4(16)
C63_1a La2 La6_d La9_d -82.5(16)
C60_1a La2 La6_d La9_d -131.3(16)
C41_1a La2 La6_d La9_d -96.4(16)
La9_d La2 La6_d La8_d -83(3)
La11_d La2 La6_d La8_d -67(4)
La4_d La2 La6_d La8_d -74(3)
C72_2b La2 La6_d La8_d 156(3)
C54_2b La2 La6_d La8_d -165(3)
C61_1a La2 La6_d La8_d 132(3)
C62_1a La2 La6_d La8_d 151(3)
C63_1a La2 La6_d La8_d -166(3)
C60_1a La2 La6_d La8_d 146(3)
C41_1a La2 La6_d La8_d -180(3)
La9_d La2 La6_d La16_d -99(2)
La11_d La2 La6_d La16_d -84(2)
La4_d La2 La6_d La16_d -90.4(16)
La8_d La2 La6_d La16_d -16(3)
C72_2b La2 La6_d La16_d 140(2)
C54_2b La2 La6_d La16_d 178.4(19)
C61_1a La2 La6_d La16_d 116.0(16)
C62_1a La2 La6_d La16_d 134.4(15)
C63_1a La2 La6_d La16_d 178.3(14)
C60_1a La2 La6_d La16_d 129.5(17)
C41_1a La2 La6_d La16_d 164.3(18)
La9_d La2 La6_d La4_d -8.9(15)
La11_d La2 La6_d La4_d 6.7(18)
La8_d La2 La6_d La4_d 74(3)
C72_2b La2 La6_d La4_d -129.4(17)
C54_2b La2 La6_d La4_d -91.3(13)
C61_1a La2 La6_d La4_d -153.6(6)
C62_1a La2 La6_d La4_d -135.2(10)
C63_1a La2 La6_d La4_d -91.3(8)
C60_1a La2 La6_d La4_d -140.1(6)
C41_1a La2 La6_d La4_d -105.3(7)
La9_d La2 La6_d La11_d -16(2)
La4_d La2 La6_d La11_d -6.7(18)
La8_d La2 La6_d La11_d 67(4)
C72_2b La2 La6_d La11_d -136(2)
C54_2b La2 La6_d La11_d -98(2)
C61_1a La2 La6_d La11_d -160.3(18)
C62_1a La2 La6_d La11_d -142(2)
C63_1a La2 La6_d La11_d -98.1(19)
C60_1a La2 La6_d La11_d -146.9(17)
C41_1a La2 La6_d La11_d -112.0(17)
La9_d La2 La6_d La10_d -93.1(16)
La11_d La2 La6_d La10_d -77.5(18)
La4_d La2 La6_d La10_d -84.3(7)
La8_d La2 La6_d La10_d -10(3)
C72_2b La2 La6_d La10_d 146.3(17)
C54_2b La2 La6_d La10_d -175.5(13)
C61_1a La2 La6_d La10_d 122.1(7)
C62_1a La2 La6_d La10_d 140.5(8)
C63_1a La2 La6_d La10_d -175.6(6)
C60_1a La2 La6_d La10_d 135.6(8)
C41_1a La2 La6_d La10_d 170.4(9)
La9_d La2 La6_d La13_d -90.8(16)
La11_d La2 La6_d La13_d -75.2(18)
La4_d La2 La6_d La13_d -81.9(8)
La8_d La2 La6_d La13_d -8(3)
C72_2b La2 La6_d La13_d 148.7(19)
C54_2b La2 La6_d La13_d -173.2(15)
C61_1a La2 La6_d La13_d 124.5(9)
C62_1a La2 La6_d La13_d 142.9(13)
C63_1a La2 La6_d La13_d -173.2(11)
C60_1a La2 La6_d La13_d 138.0(8)
C41_1a La2 La6_d La13_d 172.8(7)
La9_d La2 La6_d La3_d -98.7(15)
La11_d La2 La6_d La3_d -83.1(17)
La4_d La2 La6_d La3_d -89.9(5)
La8_d La2 La6_d La3_d -16(3)
C72_2b La2 La6_d La3_d 140.7(17)
C54_2b La2 La6_d La3_d 178.9(13)
C61_1a La2 La6_d La3_d 116.5(5)
C62_1a La2 La6_d La3_d 134.9(9)
C63_1a La2 La6_d La3_d 178.8(7)
C60_1a La2 La6_d La3_d 130.0(5)
C41_1a La2 La6_d La3_d 164.8(6)
La9_d La2 La6_d La7_d -81.8(15)
La11_d La2 La6_d La7_d -66.3(17)
La4_d La2 La6_d La7_d -73.0(6)
La8_d La2 La6_d La7_d 1(3)
C72_2b La2 La6_d La7_d 157.6(17)
C54_2b La2 La6_d La7_d -164.3(13)
C61_1a La2 La6_d La7_d 133.4(6)
C62_1a La2 La6_d La7_d 151.8(10)
C63_1a La2 La6_d La7_d -164.3(8)
C60_1a La2 La6_d La7_d 146.9(6)
C41_1a La2 La6_d La7_d -178.3(6)
La9_d La2 La6_d La1 -69.4(14)
La11_d La2 La6_d La1 -53.8(17)
La4_d La2 La6_d La1 -60.5(4)
La8_d La2 La6_d La1 14(3)
C72_2b La2 La6_d La1 170.1(17)
C54_2b La2 La6_d La1 -151.8(13)
C61_1a La2 La6_d La1 145.9(4)
C62_1a La2 La6_d La1 164.2(8)
C63_1a La2 La6_d La1 -151.9(6)
C60_1a La2 La6_d La1 159.3(5)
C41_1a La2 La6_d La1 -165.8(6)
La9_d La2 La6_d La12_d -69.3(16)
La11_d La2 La6_d La12_d -53.7(18)
La4_d La2 La6_d La12_d -60.4(8)
La8_d La2 La6_d La12_d 14(3)
C72_2b La2 La6_d La12_d 170.2(19)
C54_2b La2 La6_d La12_d -151.7(15)
C61_1a La2 La6_d La12_d 146.0(8)
C62_1a La2 La6_d La12_d 164.3(13)
C63_1a La2 La6_d La12_d -151.8(11)
C60_1a La2 La6_d La12_d 159.4(7)
C41_1a La2 La6_d La12_d -165.7(7)
La12_d La5_d La7_d La1 -158(3)
La13_d La5_d La7_d La1 -140(2)
La3_d La5_d La7_d La1 -86(5)
La10_d La5_d La7_d La1 -36.6(19)
La11_d La5_d La7_d La1 -102.1(11)
La4_d La5_d La7_d La1 -80.0(9)
La16_d La5_d La7_d La1 -56.3(13)
La9_d La5_d La7_d La1 -80.2(7)
La8_d La5_d La7_d La1 -62.5(9)
La2 La5_d La7_d La1 -96.4(7)
La12_d La5_d La7_d La3_d -72(6)
La1 La5_d La7_d La3_d 86(5)
La13_d La5_d La7_d La3_d -54(5)
La10_d La5_d La7_d La3_d 49(5)
La11_d La5_d La7_d La3_d -16(6)
La4_d La5_d La7_d La3_d 6(6)
La16_d La5_d La7_d La3_d 30(5)
La9_d La5_d La7_d La3_d 6(5)
La8_d La5_d La7_d La3_d 23(5)
La2 La5_d La7_d La3_d -11(5)
La1 La5_d La7_d La12_d 158(3)
La13_d La5_d La7_d La12_d 18(3)
La3_d La5_d La7_d La12_d 72(6)
La10_d La5_d La7_d La12_d 122(3)
La11_d La5_d La7_d La12_d 56(2)
La4_d La5_d La7_d La12_d 78(2)
La16_d La5_d La7_d La12_d 102(3)
La9_d La5_d La7_d La12_d 78(2)
La8_d La5_d La7_d La12_d 96(3)
La2 La5_d La7_d La12_d 62(2)
La12_d La5_d La7_d La13_d -18(3)
La1 La5_d La7_d La13_d 140(2)
La3_d La5_d La7_d La13_d 54(5)
La10_d La5_d La7_d La13_d 104(3)
La11_d La5_d La7_d La13_d 38(2)
La4_d La5_d La7_d La13_d 60.1(19)
La16_d La5_d La7_d La13_d 84(2)
La9_d La5_d La7_d La13_d 59.8(17)
La8_d La5_d La7_d La13_d 77.5(17)
La2 La5_d La7_d La13_d 43.7(15)
La12_d La5_d La7_d La10_d -122(3)
La1 La5_d La7_d La10_d 36.6(19)
La13_d La5_d La7_d La10_d -104(3)
La3_d La5_d La7_d La10_d -49(5)
La11_d La5_d La7_d La10_d -66(2)
La4_d La5_d La7_d La10_d -43(2)
La16_d La5_d La7_d La10_d -19.7(15)
La9_d La5_d La7_d La10_d -44(2)
La8_d La5_d La7_d La10_d -26.0(17)
La2 La5_d La7_d La10_d -60(2)
La12_d La5_d La7_d La16_d -102(3)
La1 La5_d La7_d La16_d 56.3(13)
La13_d La5_d La7_d La16_d -84(2)
La3_d La5_d La7_d La16_d -30(5)
La10_d La5_d La7_d La16_d 19.7(15)
La11_d La5_d La7_d La16_d -45.8(17)
La4_d La5_d La7_d La16_d -23.7(18)
La9_d La5_d La7_d La16_d -23.9(14)
La8_d La5_d La7_d La16_d -6.2(11)
La2 La5_d La7_d La16_d -40.1(11)
La12_d La5_d La7_d La8_d -96(3)
La1 La5_d La7_d La8_d 62.5(9)
La13_d La5_d La7_d La8_d -77.5(17)
La3_d La5_d La7_d La8_d -23(5)
La10_d La5_d La7_d La8_d 26.0(17)
La11_d La5_d La7_d La8_d -39.6(14)
La4_d La5_d La7_d La8_d -17.4(13)
La16_d La5_d La7_d La8_d 6.2(11)
La9_d La5_d La7_d La8_d -17.7(9)
La2 La5_d La7_d La8_d -33.9(7)
La12_d La5_d La7_d La11_d -56(2)
La1 La5_d La7_d La11_d 102.1(11)
La13_d La5_d La7_d La11_d -38(2)
La3_d La5_d La7_d La11_d 16(6)
La10_d La5_d La7_d La11_d 66(2)
La4_d La5_d La7_d La11_d 22.1(8)
La16_d La5_d La7_d La11_d 45.8(17)
La9_d La5_d La7_d La11_d 21.9(9)
La8_d La5_d La7_d La11_d 39.6(14)
La2 La5_d La7_d La11_d 5.7(10)
La12_d La5_d La7_d La4_d -78(2)
La1 La5_d La7_d La4_d 80.0(9)
La13_d La5_d La7_d La4_d -60.1(19)
La3_d La5_d La7_d La4_d -6(6)
La10_d La5_d La7_d La4_d 43(2)
La11_d La5_d La7_d La4_d -22.1(8)
La16_d La5_d La7_d La4_d 23.7(18)
La9_d La5_d La7_d La4_d -0.3(7)
La8_d La5_d La7_d La4_d 17.4(13)
La2 La5_d La7_d La4_d -16.4(8)
La12_d La5_d La7_d La2 -62(2)
La1 La5_d La7_d La2 96.4(7)
La13_d La5_d La7_d La2 -43.7(15)
La3_d La5_d La7_d La2 11(5)
La10_d La5_d La7_d La2 60(2)
La11_d La5_d La7_d La2 -5.7(10)
La4_d La5_d La7_d La2 16.4(8)
La16_d La5_d La7_d La2 40.1(11)
La9_d La5_d La7_d La2 16.2(5)
La8_d La5_d La7_d La2 33.9(7)
La12_d La5_d La7_d La9_d -78(2)
La1 La5_d La7_d La9_d 80.2(7)
La13_d La5_d La7_d La9_d -59.8(17)
La3_d La5_d La7_d La9_d -6(5)
La10_d La5_d La7_d La9_d 44(2)
La11_d La5_d La7_d La9_d -21.9(9)
La4_d La5_d La7_d La9_d 0.3(7)
La16_d La5_d La7_d La9_d 23.9(14)
La8_d La5_d La7_d La9_d 17.7(9)
La2 La5_d La7_d La9_d -16.2(5)
La12_d La1 La7_d La5_d 14.1(17)
La10_d La1 La7_d La5_d 148.6(17)
La3_d La1 La7_d La5_d 147(3)
La13_d La1 La7_d La5_d 59(3)
C22_2b La1 La7_d La5_d -100.2(16)
C7_2b La1 La7_d La5_d -127.6(18)
C30_1a La1 La7_d La5_d -81.9(12)
C29_1a La1 La7_d La5_d -63.7(14)
C21_2b La1 La7_d La5_d -67.8(15)
C31_1a La1 La7_d La5_d -115.6(13)
La5_d La1 La7_d La3_d -147(3)
La12_d La1 La7_d La3_d -133(3)
La10_d La1 La7_d La3_d 1.9(19)
La13_d La1 La7_d La3_d -88(4)
C22_2b La1 La7_d La3_d 113(2)
C7_2b La1 La7_d La3_d 86(3)
C30_1a La1 La7_d La3_d 131(2)
C29_1a La1 La7_d La3_d 149.6(17)
C21_2b La1 La7_d La3_d 146(2)
C31_1a La1 La7_d La3_d 98(2)
La5_d La1 La7_d La12_d -14.1(17)
La10_d La1 La7_d La12_d 135(2)
La3_d La1 La7_d La12_d 133(3)
La13_d La1 La7_d La12_d 45(3)
C22_2b La1 La7_d La12_d -114(2)
C7_2b La1 La7_d La12_d -142(2)
C30_1a La1 La7_d La12_d -95.9(19)
C29_1a La1 La7_d La12_d -78(2)
C21_2b La1 La7_d La12_d -82(2)
C31_1a La1 La7_d La12_d -130(2)
La5_d La1 La7_d La13_d -59(3)
La12_d La1 La7_d La13_d -45(3)
La10_d La1 La7_d La13_d 90(3)
La3_d La1 La7_d La13_d 88(4)
C22_2b La1 La7_d La13_d -159(4)
C7_2b La1 La7_d La13_d 174(3)
C30_1a La1 La7_d La13_d -141(3)
C29_1a La1 La7_d La13_d -123(3)
C21_2b La1 La7_d La13_d -127(3)
C31_1a La1 La7_d La13_d -174(3)
La5_d La1 La7_d La10_d -148.6(17)
La12_d La1 La7_d La10_d -135(2)
La3_d La1 La7_d La10_d -1.9(19)
La13_d La1 La7_d La10_d -90(3)
C22_2b La1 La7_d La10_d 111.2(15)
C7_2b La1 La7_d La10_d 84(2)
C30_1a La1 La7_d La10_d 129.5(10)
C29_1a La1 La7_d La10_d 147.7(9)
C21_2b La1 La7_d La10_d 143.6(13)
C31_1a La1 La7_d La10_d 95.8(10)
La5_d La1 La7_d La16_d -125.2(15)
La12_d La1 La7_d La16_d -111(2)
La10_d La1 La7_d La16_d 23.4(12)
La3_d La1 La7_d La16_d 22(2)
La13_d La1 La7_d La16_d -66(3)
C22_2b La1 La7_d La16_d 134.6(14)
C7_2b La1 La7_d La16_d 107.2(19)
C30_1a La1 La7_d La16_d 153.0(9)
C29_1a La1 La7_d La16_d 171.1(10)
C21_2b La1 La7_d La16_d 167.1(13)
C31_1a La1 La7_d La16_d 119.2(9)
La5_d La1 La7_d La8_d -111.7(13)
La12_d La1 La7_d La8_d -97.7(19)
La10_d La1 La7_d La8_d 36.9(11)
La3_d La1 La7_d La8_d 35(2)
La13_d La1 La7_d La8_d -53(3)
C22_2b La1 La7_d La8_d 148.0(13)
C7_2b La1 La7_d La8_d 120.7(19)
C30_1a La1 La7_d La8_d 166.4(7)
C29_1a La1 La7_d La8_d -175.5(9)
C21_2b La1 La7_d La8_d -179.5(12)
C31_1a La1 La7_d La8_d 132.6(7)
La5_d La1 La7_d La11_d -59.9(13)
La12_d La1 La7_d La11_d -45.8(19)
La10_d La1 La7_d La11_d 88.7(11)
La3_d La1 La7_d La11_d 87(2)
La13_d La1 La7_d La11_d -1(3)
C22_2b La1 La7_d La11_d -160.1(13)
C7_2b La1 La7_d La11_d 172.5(17)
C30_1a La1 La7_d La11_d -141.7(8)
C29_1a La1 La7_d La11_d -123.6(8)
C21_2b La1 La7_d La11_d -127.6(12)
C31_1a La1 La7_d La11_d -175.5(9)
La5_d La1 La7_d La4_d -67.6(13)
La12_d La1 La7_d La4_d -53.5(19)
La10_d La1 La7_d La4_d 81.0(10)
La3_d La1 La7_d La4_d 79(2)
La13_d La1 La7_d La4_d -9(3)
C22_2b La1 La7_d La4_d -167.8(11)
C7_2b La1 La7_d La4_d 164.8(19)
C30_1a La1 La7_d La4_d -149.4(4)
C29_1a La1 La7_d La4_d -131.3(8)
C21_2b La1 La7_d La4_d -135.4(10)
C31_1a La1 La7_d La4_d 176.8(4)
La5_d La1 La7_d La2 -82.7(12)
La12_d La1 La7_d La2 -68.6(18)
La10_d La1 La7_d La2 65.9(9)
La3_d La1 La7_d La2 64.1(19)
La13_d La1 La7_d La2 -24(3)
C22_2b La1 La7_d La2 177.1(13)
C7_2b La1 La7_d La2 149.7(15)
C30_1a La1 La7_d La2 -164.5(7)
C29_1a La1 La7_d La2 -146.4(4)
C21_2b La1 La7_d La2 -150.4(11)
C31_1a La1 La7_d La2 161.7(8)
La5_d La1 La7_d La9_d -83.8(12)
La12_d La1 La7_d La9_d -69.7(19)
La10_d La1 La7_d La9_d 64.8(10)
La3_d La1 La7_d La9_d 63(2)
La13_d La1 La7_d La9_d -25(3)
C22_2b La1 La7_d La9_d 176.0(12)
C7_2b La1 La7_d La9_d 148.6(18)
C30_1a La1 La7_d La9_d -165.6(5)
C29_1a La1 La7_d La9_d -147.5(7)
C21_2b La1 La7_d La9_d -151.6(10)
C31_1a La1 La7_d La9_d 160.6(5)
La10_d La3_d La7_d La5_d -72(6)
La13_d La3_d La7_d La5_d 59(5)
La1 La3_d La7_d La5_d -69(5)
La12_d La3_d La7_d La5_d 49(5)
La16_d La3_d La7_d La5_d -40(6)
La8_d La3_d La7_d La5_d -28(6)
La2 La3_d La7_d La5_d 12(6)
La6_d La3_d La7_d La5_d -4(6)
La9_d La3_d La7_d La5_d -6(5)
La11_d La3_d La7_d La5_d 14(5)
La10_d La3_d La7_d La1 -3(3)
La13_d La3_d La7_d La1 128(3)
La5_d La3_d La7_d La1 69(5)
La12_d La3_d La7_d La1 117(4)
La16_d La3_d La7_d La1 29(3)
La8_d La3_d La7_d La1 41(2)
La2 La3_d La7_d La1 80(2)
La6_d La3_d La7_d La1 64(2)
La9_d La3_d La7_d La1 63(2)
La11_d La3_d La7_d La1 83(2)
La10_d La3_d La7_d La12_d -120(3)
La13_d La3_d La7_d La12_d 10(3)
La1 La3_d La7_d La12_d -117(4)
La5_d La3_d La7_d La12_d -49(5)
La16_d La3_d La7_d La12_d -88(3)
La8_d La3_d La7_d La12_d -77(3)
La2 La3_d La7_d La12_d -37(3)
La6_d La3_d La7_d La12_d -53(3)
La9_d La3_d La7_d La12_d -54(3)
La11_d La3_d La7_d La12_d -34(3)
La10_d La3_d La7_d La13_d -130(2)
La1 La3_d La7_d La13_d -128(3)
La5_d La3_d La7_d La13_d -59(5)
La12_d La3_d La7_d La13_d -10(3)
La16_d La3_d La7_d La13_d -98.7(19)
La8_d La3_d La7_d La13_d -87.0(17)
La2 La3_d La7_d La13_d -47.3(15)
La6_d La3_d La7_d La13_d -63.3(16)
La9_d La3_d La7_d La13_d -64.6(15)
La11_d La3_d La7_d La13_d -44.6(15)
La13_d La3_d La7_d La10_d 130(2)
La1 La3_d La7_d La10_d 3(3)
La5_d La3_d La7_d La10_d 72(6)
La12_d La3_d La7_d La10_d 120(3)
La16_d La3_d La7_d La10_d 31.7(16)
La8_d La3_d La7_d La10_d 43.4(15)
La2 La3_d La7_d La10_d 83.0(14)
La6_d La3_d La7_d La10_d 67.1(14)
La9_d La3_d La7_d La10_d 65.8(14)
La11_d La3_d La7_d La10_d 85.7(16)
La10_d La3_d La7_d La16_d -31.7(16)
La13_d La3_d La7_d La16_d 98.7(19)
La1 La3_d La7_d La16_d -29(3)
La5_d La3_d La7_d La16_d 40(6)
La12_d La3_d La7_d La16_d 88(3)
La8_d La3_d La7_d La16_d 11.7(12)
La2 La3_d La7_d La16_d 51.3(12)
La6_d La3_d La7_d La16_d 35.4(12)
La9_d La3_d La7_d La16_d 34.1(13)
La11_d La3_d La7_d La16_d 54.0(15)
La10_d La3_d La7_d La8_d -43.4(15)
La13_d La3_d La7_d La8_d 87.0(17)
La1 La3_d La7_d La8_d -41(2)
La5_d La3_d La7_d La8_d 28(6)
La12_d La3_d La7_d La8_d 77(3)
La16_d La3_d La7_d La8_d -11.7(12)
La2 La3_d La7_d La8_d 39.7(8)
La6_d La3_d La7_d La8_d 23.7(8)
La9_d La3_d La7_d La8_d 22.4(9)
La11_d La3_d La7_d La8_d 42.4(12)
La10_d La3_d La7_d La11_d -85.7(16)
La13_d La3_d La7_d La11_d 44.6(15)
La1 La3_d La7_d La11_d -83(2)
La5_d La3_d La7_d La11_d -14(5)
La12_d La3_d La7_d La11_d 34(3)
La16_d La3_d La7_d La11_d -54.0(15)
La8_d La3_d La7_d La11_d -42.4(12)
La2 La3_d La7_d La11_d -2.7(9)
La6_d La3_d La7_d La11_d -18.6(10)
La9_d La3_d La7_d La11_d -19.9(8)
La10_d La3_d La7_d La4_d -66.4(15)
La13_d La3_d La7_d La4_d 63.9(15)
La1 La3_d La7_d La4_d -63.8(19)
La5_d La3_d La7_d La4_d 5(5)
La12_d La3_d La7_d La4_d 54(3)
La16_d La3_d La7_d La4_d -34.7(15)
La8_d La3_d La7_d La4_d -23.1(11)
La2 La3_d La7_d La4_d 16.6(6)
La6_d La3_d La7_d La4_d 0.6(8)
La9_d La3_d La7_d La4_d -0.6(6)
La11_d La3_d La7_d La4_d 19.3(7)
La10_d La3_d La7_d La2 -83.0(14)
La13_d La3_d La7_d La2 47.3(15)
La1 La3_d La7_d La2 -80(2)
La5_d La3_d La7_d La2 -12(6)
La12_d La3_d La7_d La2 37(3)
La16_d La3_d La7_d La2 -51.3(12)
La8_d La3_d La7_d La2 -39.7(8)
La6_d La3_d La7_d La2 -15.9(3)
La9_d La3_d La7_d La2 -17.2(4)
La11_d La3_d La7_d La2 2.7(9)
La10_d La3_d La7_d La9_d -65.8(14)
La13_d La3_d La7_d La9_d 64.6(15)
La1 La3_d La7_d La9_d -63(2)
La5_d La3_d La7_d La9_d 6(5)
La12_d La3_d La7_d La9_d 54(3)
La16_d La3_d La7_d La9_d -34.1(13)
La8_d La3_d La7_d La9_d -22.4(9)
La2 La3_d La7_d La9_d 17.2(4)
La6_d La3_d La7_d La9_d 1.3(5)
La11_d La3_d La7_d La9_d 19.9(8)
La9_d La6_d La8_d La16_d -116(5)
La2 La6_d La8_d La16_d -39(7)
La4_d La6_d La8_d La16_d -106(5)
La11_d La6_d La8_d La16_d -80(5)
La10_d La6_d La8_d La16_d -24(4)
La13_d La6_d La8_d La16_d -33(5)
La3_d La6_d La8_d La16_d -22(4)
La7_d La6_d La8_d La16_d -41(4)
La1 La6_d La8_d La16_d -56(4)
La12_d La6_d La8_d La16_d -51(5)
La2 La6_d La8_d La9_d 76(3)
La16_d La6_d La8_d La9_d 116(5)
La4_d La6_d La8_d La9_d 10.1(14)
La11_d La6_d La8_d La9_d 35.9(19)
La10_d La6_d La8_d La9_d 92(3)
La13_d La6_d La8_d La9_d 82.8(16)
La3_d La6_d La8_d La9_d 94.0(18)
La7_d La6_d La8_d La9_d 75.0(18)
La1 La6_d La8_d La9_d 60(2)
La12_d La6_d La8_d La9_d 64.5(16)
La9_d La6_d La8_d La2 -76(3)
La16_d La6_d La8_d La2 39(7)
La4_d La6_d La8_d La2 -66(3)
La11_d La6_d La8_d La2 -40(2)
La10_d La6_d La8_d La2 16(4)
La13_d La6_d La8_d La2 6(3)
La3_d La6_d La8_d La2 18(3)
La7_d La6_d La8_d La2 -1(3)
La1 La6_d La8_d La2 -16(4)
La12_d La6_d La8_d La2 -12(3)
La9_d La6_d La8_d La10_d -92(3)
La2 La6_d La8_d La10_d -16(4)
La16_d La6_d La8_d La10_d 24(4)
La4_d La6_d La8_d La10_d -82(2)
La11_d La6_d La8_d La10_d -56(3)
La13_d La6_d La8_d La10_d -9(2)
La3_d La6_d La8_d La10_d 2.2(13)
La7_d La6_d La8_d La10_d -16.8(15)
La1 La6_d La8_d La10_d -32.0(13)
La12_d La6_d La8_d La10_d -27.4(19)
La9_d La6_d La8_d La4_d -10.1(14)
La2 La6_d La8_d La4_d 66(3)
La16_d La6_d La8_d La4_d 106(5)
La11_d La6_d La8_d La4_d 25.8(14)
La10_d La6_d La8_d La4_d 82(2)
La13_d La6_d La8_d La4_d 72.7(8)
La3_d La6_d La8_d La4_d 83.9(11)
La7_d La6_d La8_d La4_d 64.9(11)
La1 La6_d La8_d La4_d 49.8(13)
La12_d La6_d La8_d La4_d 54.4(8)
La9_d La6_d La8_d La3_d -94.0(18)
La2 La6_d La8_d La3_d -18(3)
La16_d La6_d La8_d La3_d 22(4)
La4_d La6_d La8_d La3_d -83.9(11)
La11_d La6_d La8_d La3_d -58(2)
La10_d La6_d La8_d La3_d -2.2(13)
La13_d La6_d La8_d La3_d -11.3(9)
La7_d La6_d La8_d La3_d -19.0(6)
La1 La6_d La8_d La3_d -34.1(6)
La12_d La6_d La8_d La3_d -29.5(9)
La9_d La6_d La8_d La11_d -35.9(19)
La2 La6_d La8_d La11_d 40(2)
La16_d La6_d La8_d La11_d 80(5)
La4_d La6_d La8_d La11_d -25.8(14)
La10_d La6_d La8_d La11_d 56(3)
La13_d La6_d La8_d La11_d 46.9(16)
La3_d La6_d La8_d La11_d 58(2)
La7_d La6_d La8_d La11_d 39(2)
La1 La6_d La8_d La11_d 24(2)
La12_d La6_d La8_d La11_d 28.6(17)
La9_d La6_d La8_d La1 -60(2)
La2 La6_d La8_d La1 16(4)
La16_d La6_d La8_d La1 56(4)
La4_d La6_d La8_d La1 -49.8(13)
La11_d La6_d La8_d La1 -24(2)
La10_d La6_d La8_d La1 32.0(13)
La13_d La6_d La8_d La1 22.9(11)
La3_d La6_d La8_d La1 34.1(6)
La7_d La6_d La8_d La1 15.1(6)
La12_d La6_d La8_d La1 4.6(11)
La9_d La6_d La8_d La13_d -82.8(16)
La2 La6_d La8_d La13_d -6(3)
La16_d La6_d La8_d La13_d 33(5)
La4_d La6_d La8_d La13_d -72.7(8)
La11_d La6_d La8_d La13_d -46.9(16)
La10_d La6_d La8_d La13_d 9(2)
La3_d La6_d La8_d La13_d 11.3(10)
La7_d La6_d La8_d La13_d -7.7(10)
La1 La6_d La8_d La13_d -22.9(11)
La12_d La6_d La8_d La13_d -18.3(8)
La9_d La6_d La8_d La7_d -75.0(18)
La2 La6_d La8_d La7_d 1(3)
La16_d La6_d La8_d La7_d 41(4)
La4_d La6_d La8_d La7_d -64.9(11)
La11_d La6_d La8_d La7_d -39(2)
La10_d La6_d La8_d La7_d 16.8(15)
La13_d La6_d La8_d La7_d 7.7(9)
La3_d La6_d La8_d La7_d 19.0(6)
La1 La6_d La8_d La7_d -15.1(6)
La12_d La6_d La8_d La7_d -10.5(9)
La9_d La6_d La8_d La5_d -61.6(17)
La2 La6_d La8_d La5_d 15(3)
La16_d La6_d La8_d La5_d 54(4)
La4_d La6_d La8_d La5_d -51.5(9)
La11_d La6_d La8_d La5_d -25.8(19)
La10_d La6_d La8_d La5_d 30.2(16)
La13_d La6_d La8_d La5_d 21.1(8)
La3_d La6_d La8_d La5_d 32.4(5)
La7_d La6_d La8_d La5_d 13.4(5)
La1 La6_d La8_d La5_d -1.8(5)
La12_d La6_d La8_d La5_d 2.8(7)
La2 La6_d La9_d La4_d -56(9)
La8_d La6_d La9_d La4_d 85(9)
La16_d La6_d La9_d La4_d 65(9)
La11_d La6_d La9_d La4_d -41(8)
La10_d La6_d La9_d La4_d 45(9)
La13_d La6_d La9_d La4_d 1(9)
La3_d La6_d La9_d La4_d 23(9)
La7_d La6_d La9_d La4_d 22(8)
La1 La6_d La9_d La4_d 34(8)
La12_d La6_d La9_d La4_d 5(8)
La8_d La6_d La9_d La2 141.3(18)
La16_d La6_d La9_d La2 121.2(14)
La4_d La6_d La9_d La2 56(9)
La11_d La6_d La9_d La2 15(2)
La10_d La6_d La9_d La2 101.5(8)
La13_d La6_d La9_d La2 57.1(7)
La3_d La6_d La9_d La2 79.5(7)
La7_d La6_d La9_d La2 78.0(7)
La1 La6_d La9_d La2 90.7(8)
La12_d La6_d La9_d La2 61.5(10)
La2 La6_d La9_d La11_d -15(2)
La8_d La6_d La9_d La11_d 126(3)
La16_d La6_d La9_d La11_d 106(3)
La4_d La6_d La9_d La11_d 41(8)
La10_d La6_d La9_d La11_d 86(2)
La13_d La6_d La9_d La11_d 42(2)
La3_d La6_d La9_d La11_d 64(2)
La7_d La6_d La9_d La11_d 63(2)
La1 La6_d La9_d La11_d 76(2)
La12_d La6_d La9_d La11_d 46(2)
La2 La6_d La9_d La8_d -141.3(18)
La16_d La6_d La9_d La8_d -20.1(18)
La4_d La6_d La9_d La8_d -85(9)
La11_d La6_d La9_d La8_d -126(3)
La10_d La6_d La9_d La8_d -39.7(16)
La13_d La6_d La9_d La8_d -84.2(17)
La3_d La6_d La9_d La8_d -61.7(16)
La7_d La6_d La9_d La8_d -63.3(16)
La1 La6_d La9_d La8_d -50.5(17)
La12_d La6_d La9_d La8_d -79.7(18)
La2 La6_d La9_d La16_d -121.2(14)
La8_d La6_d La9_d La16_d 20.1(18)
La4_d La6_d La9_d La16_d -65(9)
La11_d La6_d La9_d La16_d -106(3)
La10_d La6_d La9_d La16_d -19.6(12)
La13_d La6_d La9_d La16_d -64.1(14)
La3_d La6_d La9_d La16_d -41.6(12)
La7_d La6_d La9_d La16_d -43.2(14)
La1 La6_d La9_d La16_d -30.4(15)
La12_d La6_d La9_d La16_d -59.6(17)
La2 La6_d La9_d La13_d -57.1(7)
La8_d La6_d La9_d La13_d 84.2(17)
La16_d La6_d La9_d La13_d 64.1(14)
La4_d La6_d La9_d La13_d -1(9)
La11_d La6_d La9_d La13_d -42(2)
La10_d La6_d La9_d La13_d 44.4(8)
La3_d La6_d La9_d La13_d 22.5(7)
La7_d La6_d La9_d La13_d 20.9(7)
La1 La6_d La9_d La13_d 33.6(7)
La12_d La6_d La9_d La13_d 4.4(10)
La2 La6_d La9_d La10_d -101.5(8)
La8_d La6_d La9_d La10_d 39.7(16)
La16_d La6_d La9_d La10_d 19.6(12)
La4_d La6_d La9_d La10_d -45(9)
La11_d La6_d La9_d La10_d -86(2)
La13_d La6_d La9_d La10_d -44.4(8)
La3_d La6_d La9_d La10_d -22.0(5)
La7_d La6_d La9_d La10_d -23.5(7)
La1 La6_d La9_d La10_d -10.8(9)
La12_d La6_d La9_d La10_d -40.0(12)
La2 La6_d La9_d La12_d -61.5(10)
La8_d La6_d La9_d La12_d 79.7(18)
La16_d La6_d La9_d La12_d 59.6(17)
La4_d La6_d La9_d La12_d -5(8)
La11_d La6_d La9_d La12_d -46(2)
La10_d La6_d La9_d La12_d 40.0(12)
La13_d La6_d La9_d La12_d -4.4(10)
La3_d La6_d La9_d La12_d 18.0(11)
La7_d La6_d La9_d La12_d 16.5(8)
La1 La6_d La9_d La12_d 29.2(7)
La2 La6_d La9_d La3_d -79.5(7)
La8_d La6_d La9_d La3_d 61.7(16)
La16_d La6_d La9_d La3_d 41.6(12)
La4_d La6_d La9_d La3_d -23(9)
La11_d La6_d La9_d La3_d -64(2)
La10_d La6_d La9_d La3_d 22.0(5)
La13_d La6_d La9_d La3_d -22.5(7)
La7_d La6_d La9_d La3_d -1.6(7)
La1 La6_d La9_d La3_d 11.2(8)
La12_d La6_d La9_d La3_d -18.0(11)
La2 La6_d La9_d La1 -90.7(8)
La8_d La6_d La9_d La1 50.5(17)
La16_d La6_d La9_d La1 30.4(15)
La4_d La6_d La9_d La1 -34(8)
La11_d La6_d La9_d La1 -76(2)
La10_d La6_d La9_d La1 10.8(9)
La13_d La6_d La9_d La1 -33.6(7)
La3_d La6_d La9_d La1 -11.2(8)
La7_d La6_d La9_d La1 -12.7(5)
La12_d La6_d La9_d La1 -29.2(7)
La2 La6_d La9_d La5_d -76.1(9)
La8_d La6_d La9_d La5_d 65.1(18)
La16_d La6_d La9_d La5_d 45.0(16)
La4_d La6_d La9_d La5_d -20(8)
La11_d La6_d La9_d La5_d -61(2)
La10_d La6_d La9_d La5_d 25.4(10)
La13_d La6_d La9_d La5_d -19.0(8)
La3_d La6_d La9_d La5_d 3.4(10)
La7_d La6_d La9_d La5_d 1.9(6)
La1 La6_d La9_d La5_d 14.6(3)
La12_d La6_d La9_d La5_d -14.6(6)
La11_d La4_d La9_d La6_d 50(9)
La2 La4_d La9_d La6_d 48(8)
La8_d La4_d La9_d La6_d -72(8)
La16_d La4_d La9_d La6_d -55(8)
La12_d La4_d La9_d La6_d -6(9)
La5_d La4_d La9_d La6_d -22(9)
La13_d La4_d La9_d La6_d -1(9)
La1 La4_d La9_d La6_d -37(9)
La7_d La4_d La9_d La6_d -22(9)
La10_d La4_d La9_d La6_d -42(8)
La11_d La4_d La9_d La2 2(3)
La6_d La4_d La9_d La2 -48(8)
La8_d La4_d La9_d La2 -120(3)
La16_d La4_d La9_d La2 -103(2)
La12_d La4_d La9_d La2 -54(2)
La5_d La4_d La9_d La2 -70.2(18)
La13_d La4_d La9_d La2 -48.8(16)
La1 La4_d La9_d La2 -85.3(17)
La7_d La4_d La9_d La2 -70.4(17)
La10_d La4_d La9_d La2 -89.9(18)
La2 La4_d La9_d La11_d -2(3)
La6_d La4_d La9_d La11_d -50(9)
La8_d La4_d La9_d La11_d -122(3)
La16_d La4_d La9_d La11_d -105(2)
La12_d La4_d La9_d La11_d -56(2)
La5_d La4_d La9_d La11_d -73(2)
La13_d La4_d La9_d La11_d -51(2)
La1 La4_d La9_d La11_d -88(2)
La7_d La4_d La9_d La11_d -73(2)
La10_d La4_d La9_d La11_d -92(2)
La11_d La4_d La9_d La8_d 122(3)
La2 La4_d La9_d La8_d 120(3)
La6_d La4_d La9_d La8_d 72(8)
La16_d La4_d La9_d La8_d 16.7(18)
La12_d La4_d La9_d La8_d 66(3)
La5_d La4_d La9_d La8_d 50(2)
La13_d La4_d La9_d La8_d 71(2)
La1 La4_d La9_d La8_d 34(2)
La7_d La4_d La9_d La8_d 49(2)
La10_d La4_d La9_d La8_d 30(2)
La11_d La4_d La9_d La16_d 105(2)
La2 La4_d La9_d La16_d 103(2)
La6_d La4_d La9_d La16_d 55(8)
La8_d La4_d La9_d La16_d -16.7(18)
La12_d La4_d La9_d La16_d 49.2(19)
La5_d La4_d La9_d La16_d 32.9(18)
La13_d La4_d La9_d La16_d 54.2(16)
La1 La4_d La9_d La16_d 17.8(17)
La7_d La4_d La9_d La16_d 32.7(16)
La10_d La4_d La9_d La16_d 13.2(13)
La11_d La4_d La9_d La13_d 51(2)
La2 La4_d La9_d La13_d 48.8(16)
La6_d La4_d La9_d La13_d 1(9)
La8_d La4_d La9_d La13_d -71(2)
La16_d La4_d La9_d La13_d -54.2(16)
La12_d La4_d La9_d La13_d -5.1(10)
La5_d La4_d La9_d La13_d -21.4(8)
La1 La4_d La9_d La13_d -36.5(7)
La7_d La4_d La9_d La13_d -21.6(7)
La10_d La4_d La9_d La13_d -41.0(8)
La11_d La4_d La9_d La10_d 92(2)
La2 La4_d La9_d La10_d 89.9(18)
La6_d La4_d La9_d La10_d 42(8)
La8_d La4_d La9_d La10_d -30(2)
La16_d La4_d La9_d La10_d -13.2(13)
La12_d La4_d La9_d La10_d 36.0(12)
La5_d La4_d La9_d La10_d 19.7(10)
La13_d La4_d La9_d La10_d 41.0(8)
La1 La4_d La9_d La10_d 4.6(8)
La7_d La4_d La9_d La10_d 19.5(8)
La11_d La4_d La9_d La12_d 56(2)
La2 La4_d La9_d La12_d 54(2)
La6_d La4_d La9_d La12_d 6(9)
La8_d La4_d La9_d La12_d -66(3)
La16_d La4_d La9_d La12_d -49.2(19)
La5_d La4_d La9_d La12_d -16.3(7)
La13_d La4_d La9_d La12_d 5.1(10)
La1 La4_d La9_d La12_d -31.4(7)
La7_d La4_d La9_d La12_d -16.5(9)
La10_d La4_d La9_d La12_d -36.0(12)
La11_d La4_d La9_d La3_d 72(2)
La2 La4_d La9_d La3_d 69.7(16)
La6_d La4_d La9_d La3_d 22(8)
La8_d La4_d La9_d La3_d -50(2)
La16_d La4_d La9_d La3_d -33.3(14)
La12_d La4_d La9_d La3_d 15.8(11)
La5_d La4_d La9_d La3_d -0.5(8)
La13_d La4_d La9_d La3_d 20.9(7)
La1 La4_d La9_d La3_d -15.6(6)
La7_d La4_d La9_d La3_d -0.7(6)
La10_d La4_d La9_d La3_d -20.1(5)
La11_d La4_d La9_d La1 88(2)
La2 La4_d La9_d La1 85.3(17)
La6_d La4_d La9_d La1 37(9)
La8_d La4_d La9_d La1 -34(2)
La16_d La4_d La9_d La1 -17.8(17)
La12_d La4_d La9_d La1 31.4(7)
La5_d La4_d La9_d La1 15.1(3)
La13_d La4_d La9_d La1 36.5(7)
La7_d La4_d La9_d La1 14.9(4)
La10_d La4_d La9_d La1 -4.6(8)
La11_d La4_d La9_d La5_d 73(2)
La2 La4_d La9_d La5_d 70.2(18)
La6_d La4_d La9_d La5_d 22(9)
La8_d La4_d La9_d La5_d -50(2)
La16_d La4_d La9_d La5_d -32.9(18)
La12_d La4_d La9_d La5_d 16.3(7)
La13_d La4_d La9_d La5_d 21.4(8)
La1 La4_d La9_d La5_d -15.1(3)
La7_d La4_d La9_d La5_d -0.2(5)
La10_d La4_d La9_d La5_d -19.7(10)
La11_d La2 La9_d La6_d -165(2)
La4_d La2 La9_d La6_d -163(3)
La8_d La2 La9_d La6_d -29.8(15)
C72_2b La2 La9_d La6_d 106(2)
C54_2b La2 La9_d La6_d 112.2(17)
C61_1a La2 La9_d La6_d 60(2)
C62_1a La2 La9_d La6_d 114.6(17)
C63_1a La2 La9_d La6_d 123.2(12)
C60_1a La2 La9_d La6_d 48.8(15)
C41_1a La2 La9_d La6_d 69.2(12)
La6_d La2 La9_d La4_d 163(3)
La11_d La2 La9_d La4_d -2(2)
La8_d La2 La9_d La4_d 134(3)
C72_2b La2 La9_d La4_d -91(3)
C54_2b La2 La9_d La4_d -84(2)
C61_1a La2 La9_d La4_d -137.0(14)
C62_1a La2 La9_d La4_d -82(2)
C63_1a La2 La9_d La4_d -73.4(19)
C60_1a La2 La9_d La4_d -147.7(16)
C41_1a La2 La9_d La4_d -127(2)
La6_d La2 La9_d La11_d 165(2)
La4_d La2 La9_d La11_d 2(2)
La8_d La2 La9_d La11_d 136(2)
C72_2b La2 La9_d La11_d -89(3)
C54_2b La2 La9_d La11_d -82(2)
C61_1a La2 La9_d La11_d -135(2)
C62_1a La2 La9_d La11_d -80(2)
C63_1a La2 La9_d La11_d -71.5(17)
C60_1a La2 La9_d La11_d -145.8(16)
C41_1a La2 La9_d La11_d -125.4(17)
La6_d La2 La9_d La8_d 29.8(15)
La11_d La2 La9_d La8_d -136(2)
La4_d La2 La9_d La8_d -134(3)
C72_2b La2 La9_d La8_d 136(2)
C54_2b La2 La9_d La8_d 142.0(18)
C61_1a La2 La9_d La8_d 89(2)
C62_1a La2 La9_d La8_d 144.4(15)
C63_1a La2 La9_d La8_d 153.0(13)
C60_1a La2 La9_d La8_d 78.6(15)
C41_1a La2 La9_d La8_d 99.0(15)
La6_d La2 La9_d La16_d 43.6(14)
La11_d La2 La9_d La16_d -121.8(19)
La4_d La2 La9_d La16_d -120(2)
La8_d La2 La9_d La16_d 13.8(14)
C72_2b La2 La9_d La16_d 150(2)
C54_2b La2 La9_d La16_d 155.8(15)
C61_1a La2 La9_d La16_d 103.2(16)
C62_1a La2 La9_d La16_d 158.2(14)
C63_1a La2 La9_d La16_d 166.8(9)
C60_1a La2 La9_d La16_d 92.4(11)
C41_1a La2 La9_d La16_d 112.8(11)
La6_d La2 La9_d La13_d 102.2(14)
La11_d La2 La9_d La13_d -63.2(17)
La4_d La2 La9_d La13_d -61(2)
La8_d La2 La9_d La13_d 72.4(16)
C72_2b La2 La9_d La13_d -152(2)
C54_2b La2 La9_d La13_d -145.7(14)
C61_1a La2 La9_d La13_d 161.7(18)
C62_1a La2 La9_d La13_d -143.3(18)
C63_1a La2 La9_d La13_d -134.7(9)
C60_1a La2 La9_d La13_d 151.0(9)
C41_1a La2 La9_d La13_d 171.4(7)
La6_d La2 La9_d La10_d 65.8(13)
La11_d La2 La9_d La10_d -99.6(17)
La4_d La2 La9_d La10_d -97.6(19)
La8_d La2 La9_d La10_d 36.0(14)
C72_2b La2 La9_d La10_d 171.8(19)
C54_2b La2 La9_d La10_d 178.0(13)
C61_1a La2 La9_d La10_d 125.4(14)
C62_1a La2 La9_d La10_d -179.6(13)
C63_1a La2 La9_d La10_d -171.0(6)
C60_1a La2 La9_d La10_d 114.7(6)
C41_1a La2 La9_d La10_d 135.1(7)
La6_d La2 La9_d La12_d 116.2(14)
La11_d La2 La9_d La12_d -49.1(17)
La4_d La2 La9_d La12_d -47.2(19)
La8_d La2 La9_d La12_d 86.4(15)
C72_2b La2 La9_d La12_d -138(2)
C54_2b La2 La9_d La12_d -131.6(13)
C61_1a La2 La9_d La12_d 175.8(16)
C62_1a La2 La9_d La12_d -129.2(16)
C63_1a La2 La9_d La12_d -120.6(8)
C60_1a La2 La9_d La12_d 165.1(8)
C41_1a La2 La9_d La12_d -174.5(8)
La6_d La2 La9_d La3_d 78.1(13)
La11_d La2 La9_d La3_d -87.3(16)
La4_d La2 La9_d La3_d -85.4(18)
La8_d La2 La9_d La3_d 48.3(15)
C72_2b La2 La9_d La3_d -176(2)
C54_2b La2 La9_d La3_d -169.8(12)
C61_1a La2 La9_d La3_d 137.6(15)
C62_1a La2 La9_d La3_d -167.4(15)
C63_1a La2 La9_d La3_d -158.8(6)
C60_1a La2 La9_d La3_d 126.9(6)
C41_1a La2 La9_d La3_d 147.3(4)
La6_d La2 La9_d La1 95.6(14)
La11_d La2 La9_d La1 -69.7(16)
La4_d La2 La9_d La1 -67.8(17)
La8_d La2 La9_d La1 65.8(14)
C72_2b La2 La9_d La1 -158.4(18)
C54_2b La2 La9_d La1 -152.2(12)
C61_1a La2 La9_d La1 155.2(11)
C62_1a La2 La9_d La1 -149.8(11)
C63_1a La2 La9_d La1 -141.2(5)
C60_1a La2 La9_d La1 144.5(5)
C41_1a La2 La9_d La1 164.9(8)
La6_d La2 La9_d La5_d 107.0(13)
La11_d La2 La9_d La5_d -58.4(16)
La4_d La2 La9_d La5_d -56.5(17)
La8_d La2 La9_d La5_d 77.2(14)
C72_2b La2 La9_d La5_d -147.1(19)
C54_2b La2 La9_d La5_d -140.8(12)
C61_1a La2 La9_d La5_d 166.6(12)
C62_1a La2 La9_d La5_d -138.4(13)
C63_1a La2 La9_d La5_d -129.8(5)
C60_1a La2 La9_d La5_d 155.8(4)
C41_1a La2 La9_d La5_d 176.2(6)
La16_d La8_d La9_d La6_d 91(6)
La2 La8_d La9_d La6_d 31.1(15)
La10_d La8_d La9_d La6_d 104(3)
La4_d La8_d La9_d La6_d 158(3)
La3_d La8_d La9_d La6_d 89.5(19)
La11_d La8_d La9_d La6_d 94(4)
La1 La8_d La9_d La6_d 123(2)
La13_d La8_d La9_d La6_d 86.3(18)
La7_d La8_d La9_d La6_d 105.0(19)
La5_d La8_d La9_d La6_d 114.4(19)
La16_d La8_d La9_d La4_d -67(6)
La6_d La8_d La9_d La4_d -158(3)
La2 La8_d La9_d La4_d -127(3)
La10_d La8_d La9_d La4_d -53(3)
La3_d La8_d La9_d La4_d -68(3)
La11_d La8_d La9_d La4_d -64(3)
La1 La8_d La9_d La4_d -35(2)
La13_d La8_d La9_d La4_d -71(2)
La7_d La8_d La9_d La4_d -53(2)
La5_d La8_d La9_d La4_d -43(2)
La16_d La8_d La9_d La2 59(6)
La6_d La8_d La9_d La2 -31.1(15)
La10_d La8_d La9_d La2 73(2)
La4_d La8_d La9_d La2 127(3)
La3_d La8_d La9_d La2 58.4(15)
La11_d La8_d La9_d La2 63(3)
La1 La8_d La9_d La2 91.5(13)
La13_d La8_d La9_d La2 55.2(12)
La7_d La8_d La9_d La2 73.8(13)
La5_d La8_d La9_d La2 83.3(12)
La16_d La8_d La9_d La11_d -3(7)
La6_d La8_d La9_d La11_d -94(4)
La2 La8_d La9_d La11_d -63(3)
La10_d La8_d La9_d La11_d 10(4)
La4_d La8_d La9_d La11_d 64(3)
La3_d La8_d La9_d La11_d -5(3)
La1 La8_d La9_d La11_d 29(3)
La13_d La8_d La9_d La11_d -8(3)
La7_d La8_d La9_d La11_d 11(3)
La5_d La8_d La9_d La11_d 20(3)
La6_d La8_d La9_d La16_d -91(6)
La2 La8_d La9_d La16_d -59(6)
La10_d La8_d La9_d La16_d 14(4)
La4_d La8_d La9_d La16_d 67(6)
La3_d La8_d La9_d La16_d -1(5)
La11_d La8_d La9_d La16_d 3(7)
La1 La8_d La9_d La16_d 32(5)
La13_d La8_d La9_d La16_d -4(5)
La7_d La8_d La9_d La16_d 14(5)
La5_d La8_d La9_d La16_d 24(5)
La16_d La8_d La9_d La13_d 4(5)
La6_d La8_d La9_d La13_d -86.3(18)
La2 La8_d La9_d La13_d -55.2(12)
La10_d La8_d La9_d La13_d 18.0(17)
La4_d La8_d La9_d La13_d 71(2)
La3_d La8_d La9_d La13_d 3.2(9)
La11_d La8_d La9_d La13_d 8(3)
La1 La8_d La9_d La13_d 36.3(7)
La7_d La8_d La9_d La13_d 18.7(8)
La5_d La8_d La9_d La13_d 28.1(6)
La16_d La8_d La9_d La10_d -14(4)
La6_d La8_d La9_d La10_d -104(3)
La2 La8_d La9_d La10_d -73(2)
La4_d La8_d La9_d La10_d 53(3)
La3_d La8_d La9_d La10_d -14.8(11)
La11_d La8_d La9_d La10_d -10(4)
La1 La8_d La9_d La10_d 18.3(13)
La13_d La8_d La9_d La10_d -18.0(17)
La7_d La8_d La9_d La10_d 0.6(14)
La5_d La8_d La9_d La10_d 10.1(16)
La16_d La8_d La9_d La12_d -14(5)
La6_d La8_d La9_d La12_d -104.9(19)
La2 La8_d La9_d La12_d -73.8(12)
La10_d La8_d La9_d La12_d -0.6(19)
La4_d La8_d La9_d La12_d 53(2)
La3_d La8_d La9_d La12_d -15.4(11)
La11_d La8_d La9_d La12_d -11(3)
La1 La8_d La9_d La12_d 17.7(9)
La13_d La8_d La9_d La12_d -18.6(8)
La7_d La8_d La9_d La12_d 0.0(9)
La5_d La8_d La9_d La12_d 9.5(7)
La16_d La8_d La9_d La3_d 1(5)
La6_d La8_d La9_d La3_d -89.5(19)
La2 La8_d La9_d La3_d -58.4(15)
La10_d La8_d La9_d La3_d 14.8(11)
La4_d La8_d La9_d La3_d 68(3)
La11_d La8_d La9_d La3_d 5(3)
La1 La8_d La9_d La3_d 33.1(5)
La13_d La8_d La9_d La3_d -3.2(9)
La7_d La8_d La9_d La3_d 15.4(6)
La5_d La8_d La9_d La3_d 24.9(7)
La16_d La8_d La9_d La1 -32(5)
La6_d La8_d La9_d La1 -123(2)
La2 La8_d La9_d La1 -91.5(13)
La10_d La8_d La9_d La1 -18.3(13)
La4_d La8_d La9_d La1 35(2)
La3_d La8_d La9_d La1 -33.1(5)
La11_d La8_d La9_d La1 -29(3)
La13_d La8_d La9_d La1 -36.3(7)
La7_d La8_d La9_d La1 -17.7(5)
La5_d La8_d La9_d La1 -8.2(4)
La16_d La8_d La9_d La5_d -24(5)
La6_d La8_d La9_d La5_d -114.4(19)
La2 La8_d La9_d La5_d -83.3(12)
La10_d La8_d La9_d La5_d -10.1(16)
La4_d La8_d La9_d La5_d 43(2)
La3_d La8_d La9_d La5_d -24.9(7)
La11_d La8_d La9_d La5_d -20(3)
La1 La8_d La9_d La5_d 8.2(4)
La13_d La8_d La9_d La5_d -28.1(6)
La7_d La8_d La9_d La5_d -9.5(5)
La7_d La3_d La10_d La16_d 116(3)
La13_d La3_d La10_d La16_d 55(4)
La1 La3_d La10_d La16_d 114(3)
La5_d La3_d La10_d La16_d 103(3)
La12_d La3_d La10_d La16_d 87(3)
La8_d La3_d La10_d La16_d 14(2)
La2 La3_d La10_d La16_d 21(2)
La6_d La3_d La10_d La16_d 16(2)
La9_d La3_d La10_d La16_d 32(2)
La11_d La3_d La10_d La16_d 45(3)
La13_d La3_d La10_d La7_d -61(2)
La1 La3_d La10_d La7_d -1.4(14)
La5_d La3_d La10_d La7_d -12.2(12)
La12_d La3_d La10_d La7_d -28.3(16)
La16_d La3_d La10_d La7_d -116(3)
La8_d La3_d La10_d La7_d -101(2)
La2 La3_d La10_d La7_d -94.9(14)
La6_d La3_d La10_d La7_d -99.2(15)
La9_d La3_d La10_d La7_d -83.4(15)
La11_d La3_d La10_d La7_d -71.0(15)
La7_d La3_d La10_d La1 1.4(14)
La13_d La3_d La10_d La1 -59(2)
La5_d La3_d La10_d La1 -10.8(7)
La12_d La3_d La10_d La1 -26.8(15)
La16_d La3_d La10_d La1 -114(3)
La8_d La3_d La10_d La1 -99.9(17)
La2 La3_d La10_d La1 -93.5(5)
La6_d La3_d La10_d La1 -97.8(8)
La9_d La3_d La10_d La1 -81.9(8)
La11_d La3_d La10_d La1 -69.6(8)
La7_d La3_d La10_d La8_d 101(2)
La13_d La3_d La10_d La8_d 41(3)
La1 La3_d La10_d La8_d 99.9(17)
La5_d La3_d La10_d La8_d 89.2(17)
La12_d La3_d La10_d La8_d 73(2)
La16_d La3_d La10_d La8_d -14(2)
La2 La3_d La10_d La8_d 6.4(15)
La6_d La3_d La10_d La8_d 2.1(13)
La9_d La3_d La10_d La8_d 18.0(13)
La11_d La3_d La10_d La8_d 30.3(17)
La7_d La3_d La10_d La5_d 12.2(12)
La13_d La3_d La10_d La5_d -48(2)
La1 La3_d La10_d La5_d 10.8(7)
La12_d La3_d La10_d La5_d -16.1(12)
La16_d La3_d La10_d La5_d -103(3)
La8_d La3_d La10_d La5_d -89.2(17)
La2 La3_d La10_d La5_d -82.7(6)
La6_d La3_d La10_d La5_d -87.0(8)
La9_d La3_d La10_d La5_d -71.2(9)
La11_d La3_d La10_d La5_d -58.8(8)
La7_d La3_d La10_d La13_d 61(2)
La1 La3_d La10_d La13_d 59(2)
La5_d La3_d La10_d La13_d 48(2)
La12_d La3_d La10_d La13_d 32(2)
La16_d La3_d La10_d La13_d -55(4)
La8_d La3_d La10_d La13_d -41(3)
La2 La3_d La10_d La13_d -34(2)
La6_d La3_d La10_d La13_d -39(2)
La9_d La3_d La10_d La13_d -23(3)
La11_d La3_d La10_d La13_d -11(2)
La7_d La3_d La10_d La12_d 28.3(16)
La13_d La3_d La10_d La12_d -32(2)
La1 La3_d La10_d La12_d 26.8(15)
La5_d La3_d La10_d La12_d 16.1(12)
La16_d La3_d La10_d La12_d -87(3)
La8_d La3_d La10_d La12_d -73(2)
La2 La3_d La10_d La12_d -66.7(13)
La6_d La3_d La10_d La12_d -71.0(15)
La9_d La3_d La10_d La12_d -55.1(16)
La11_d La3_d La10_d La12_d -42.8(14)
La7_d La3_d La10_d La6_d 99.2(15)
La13_d La3_d La10_d La6_d 39(2)
La1 La3_d La10_d La6_d 97.8(8)
La5_d La3_d La10_d La6_d 87.0(8)
La12_d La3_d La10_d La6_d 71.0(15)
La16_d La3_d La10_d La6_d -16(2)
La8_d La3_d La10_d La6_d -2.1(13)
La2 La3_d La10_d La6_d 4.3(5)
La9_d La3_d La10_d La6_d 15.9(4)
La11_d La3_d La10_d La6_d 28.2(8)
La7_d La3_d La10_d La9_d 83.4(15)
La13_d La3_d La10_d La9_d 23(3)
La1 La3_d La10_d La9_d 81.9(8)
La5_d La3_d La10_d La9_d 71.2(9)
La12_d La3_d La10_d La9_d 55.1(16)
La16_d La3_d La10_d La9_d -32(2)
La8_d La3_d La10_d La9_d -18.0(13)
La2 La3_d La10_d La9_d -11.6(6)
La6_d La3_d La10_d La9_d -15.9(4)
La11_d La3_d La10_d La9_d 12.3(9)
La7_d La3_d La10_d La2 94.9(14)
La13_d La3_d La10_d La2 34(2)
La1 La3_d La10_d La2 93.5(5)
La5_d La3_d La10_d La2 82.7(6)
La12_d La3_d La10_d La2 66.7(13)
La16_d La3_d La10_d La2 -21(2)
La8_d La3_d La10_d La2 -6.4(15)
La6_d La3_d La10_d La2 -4.3(5)
La9_d La3_d La10_d La2 11.6(6)
La11_d La3_d La10_d La2 23.9(6)
La7_d La3_d La10_d La4_d 65.9(15)
La13_d La3_d La10_d La4_d 5(2)
La1 La3_d La10_d La4_d 64.5(5)
La5_d La3_d La10_d La4_d 53.7(7)
La12_d La3_d La10_d La4_d 37.7(15)
La16_d La3_d La10_d La4_d -50(2)
La8_d La3_d La10_d La4_d -35.4(14)
La2 La3_d La10_d La4_d -29.0(4)
La6_d La3_d La10_d La4_d -33.3(4)
La9_d La3_d La10_d La4_d -17.4(5)
La11_d La3_d La10_d La4_d -5.1(8)
La5_d La7_d La10_d La3_d 146(3)
La1 La7_d La10_d La3_d 177(2)
La12_d La7_d La10_d La3_d 96(3)
La13_d La7_d La10_d La3_d 47(2)
La16_d La7_d La10_d La3_d 90(3)
La8_d La7_d La10_d La3_d 98(2)
La11_d La7_d La10_d La3_d 93.2(17)
La4_d La7_d La10_d La3_d 109.0(17)
La2 La7_d La10_d La3_d 77.8(16)
La9_d La7_d La10_d La3_d 97.0(17)
La5_d La7_d La10_d La16_d 56(4)
La1 La7_d La10_d La16_d 88(3)
La3_d La7_d La10_d La16_d -90(3)
La12_d La7_d La10_d La16_d 6(5)
La13_d La7_d La10_d La16_d -43(3)
La8_d La7_d La10_d La16_d 8(2)
La11_d La7_d La10_d La16_d 3(3)
La4_d La7_d La10_d La16_d 19(3)
La2 La7_d La10_d La16_d -12(3)
La9_d La7_d La10_d La16_d 7(2)
La5_d La7_d La10_d La1 -31.1(18)
La3_d La7_d La10_d La1 -177(2)
La12_d La7_d La10_d La1 -82(3)
La13_d La7_d La10_d La1 -130(2)
La16_d La7_d La10_d La1 -88(3)
La8_d La7_d La10_d La1 -79.9(19)
La11_d La7_d La10_d La1 -84.3(13)
La4_d La7_d La10_d La1 -68.5(11)
La2 La7_d La10_d La1 -99.7(12)
La9_d La7_d La10_d La1 -80.5(13)
La5_d La7_d La10_d La8_d 49(3)
La1 La7_d La10_d La8_d 79.9(19)
La3_d La7_d La10_d La8_d -98(2)
La12_d La7_d La10_d La8_d -2(4)
La13_d La7_d La10_d La8_d -51(2)
La16_d La7_d La10_d La8_d -8(2)
La11_d La7_d La10_d La8_d -4.5(17)
La4_d La7_d La10_d La8_d 11.4(15)
La2 La7_d La10_d La8_d -19.9(14)
La9_d La7_d La10_d La8_d -0.6(13)
La1 La7_d La10_d La5_d 31.1(18)
La3_d La7_d La10_d La5_d -146(3)
La12_d La7_d La10_d La5_d -50(3)
La13_d La7_d La10_d La5_d -99(3)
La16_d La7_d La10_d La5_d -56(4)
La8_d La7_d La10_d La5_d -49(3)
La11_d La7_d La10_d La5_d -53(2)
La4_d La7_d La10_d La5_d -37(2)
La2 La7_d La10_d La5_d -69(2)
La9_d La7_d La10_d La5_d -49(3)
La5_d La7_d La10_d La13_d 99(3)
La1 La7_d La10_d La13_d 130(2)
La3_d La7_d La10_d La13_d -47(2)
La12_d La7_d La10_d La13_d 49(3)
La16_d La7_d La10_d La13_d 43(3)
La8_d La7_d La10_d La13_d 51(3)
La11_d La7_d La10_d La13_d 46.1(17)
La4_d La7_d La10_d La13_d 61.9(17)
La2 La7_d La10_d La13_d 30.7(18)
La9_d La7_d La10_d La13_d 49.9(19)
La5_d La7_d La10_d La12_d 50(3)
La1 La7_d La10_d La12_d 82(3)
La3_d La7_d La10_d La12_d -96(3)
La13_d La7_d La10_d La12_d -49(3)
La16_d La7_d La10_d La12_d -6(5)
La8_d La7_d La10_d La12_d 2(4)
La11_d La7_d La10_d La12_d -3(3)
La4_d La7_d La10_d La12_d 13(3)
La2 La7_d La10_d La12_d -18(3)
La9_d La7_d La10_d La12_d 1(3)
La5_d La7_d La10_d La6_d 62(3)
La1 La7_d La10_d La6_d 93.3(13)
La3_d La7_d La10_d La6_d -84.2(17)
La12_d La7_d La10_d La6_d 12(3)
La13_d La7_d La10_d La6_d -37(2)
La16_d La7_d La10_d La6_d 6(2)
La8_d La7_d La10_d La6_d 13.4(12)
La11_d La7_d La10_d La6_d 9.0(10)
La4_d La7_d La10_d La6_d 24.8(6)
La2 La7_d La10_d La6_d -6.4(4)
La9_d La7_d La10_d La6_d 12.9(5)
La5_d La7_d La10_d La9_d 49(3)
La1 La7_d La10_d La9_d 80.5(13)
La3_d La7_d La10_d La9_d -97.0(17)
La12_d La7_d La10_d La9_d -1(3)
La13_d La7_d La10_d La9_d -49.9(19)
La16_d La7_d La10_d La9_d -7(2)
La8_d La7_d La10_d La9_d 0.6(13)
La11_d La7_d La10_d La9_d -3.9(9)
La4_d La7_d La10_d La9_d 11.9(5)
La2 La7_d La10_d La9_d -19.3(5)
La5_d La7_d La10_d La2 69(2)
La1 La7_d La10_d La2 99.7(12)
La3_d La7_d La10_d La2 -77.8(16)
La12_d La7_d La10_d La2 18(3)
La13_d La7_d La10_d La2 -30.7(18)
La16_d La7_d La10_d La2 12(3)
La8_d La7_d La10_d La2 19.9(14)
La11_d La7_d La10_d La2 15.4(7)
La4_d La7_d La10_d La2 31.2(3)
La9_d La7_d La10_d La2 19.3(5)
La5_d La7_d La10_d La4_d 37(2)
La1 La7_d La10_d La4_d 68.5(11)
La3_d La7_d La10_d La4_d -109.0(17)
La12_d La7_d La10_d La4_d -13(3)
La13_d La7_d La10_d La4_d -61.9(17)
La16_d La7_d La10_d La4_d -19(3)
La8_d La7_d La10_d La4_d -11.4(15)
La11_d La7_d La10_d La4_d -15.8(7)
La2 La7_d La10_d La4_d -31.2(3)
La9_d La7_d La10_d La4_d -11.9(5)
La5_d La1 La10_d La3_d 26.9(16)
La7_d La1 La10_d La3_d -1.6(16)
La12_d La1 La10_d La3_d 33.1(18)
La13_d La1 La10_d La3_d 27.4(13)
C22_2b La1 La10_d La3_d -74.5(15)
C7_2b La1 La10_d La3_d -133.1(15)
C30_1a La1 La10_d La3_d -68.9(14)
C29_1a La1 La10_d La3_d -102.4(16)
C21_2b La1 La10_d La3_d -68(2)
C31_1a La1 La10_d La3_d -81.4(12)
La5_d La1 La10_d La16_d -86(2)
La7_d La1 La10_d La16_d -114(3)
La12_d La1 La10_d La16_d -80(3)
La3_d La1 La10_d La16_d -113(3)
La13_d La1 La10_d La16_d -85(2)
C22_2b La1 La10_d La16_d 173(2)
C7_2b La1 La10_d La16_d 114(3)
C30_1a La1 La10_d La16_d 178(2)
C29_1a La1 La10_d La16_d 145(2)
C21_2b La1 La10_d La16_d 179(2)
C31_1a La1 La10_d La16_d 166(2)
La5_d La1 La10_d La7_d 28.6(16)
La12_d La1 La10_d La7_d 34.8(19)
La3_d La1 La10_d La7_d 1.6(16)
La13_d La1 La10_d La7_d 29.0(16)
C22_2b La1 La10_d La7_d -72.9(17)
C7_2b La1 La10_d La7_d -131.5(17)
C30_1a La1 La10_d La7_d -67.3(15)
C29_1a La1 La10_d La7_d -100.8(19)
C21_2b La1 La10_d La7_d -66(2)
C31_1a La1 La10_d La7_d -79.7(14)
La5_d La1 La10_d La8_d -84.2(15)
La7_d La1 La10_d La8_d -112.7(19)
La12_d La1 La10_d La8_d -78.0(18)
La3_d La1 La10_d La8_d -111.1(19)
La13_d La1 La10_d La8_d -83.7(15)
C22_2b La1 La10_d La8_d 174.4(15)
C7_2b La1 La10_d La8_d 115.8(16)
C30_1a La1 La10_d La8_d 180.0(11)
C29_1a La1 La10_d La8_d 146.5(13)
C21_2b La1 La10_d La8_d -179.2(18)
C31_1a La1 La10_d La8_d 167.5(13)
La7_d La1 La10_d La5_d -28.6(16)
La12_d La1 La10_d La5_d 6.2(15)
La3_d La1 La10_d La5_d -26.9(16)
La13_d La1 La10_d La5_d 0.4(13)
C22_2b La1 La10_d La5_d -101.5(13)
C7_2b La1 La10_d La5_d -160.0(13)
C30_1a La1 La10_d La5_d -95.9(10)
C29_1a La1 La10_d La5_d -129.3(18)
C21_2b La1 La10_d La5_d -95.0(19)
C31_1a La1 La10_d La5_d -108.3(9)
La5_d La1 La10_d La13_d -0.4(13)
La7_d La1 La10_d La13_d -29.0(16)
La12_d La1 La10_d La13_d 5.8(16)
La3_d La1 La10_d La13_d -27.4(13)
C22_2b La1 La10_d La13_d -101.9(13)
C7_2b La1 La10_d La13_d -160.5(14)
C30_1a La1 La10_d La13_d -96.3(11)
C29_1a La1 La10_d La13_d -129.8(15)
C21_2b La1 La10_d La13_d -95(2)
C31_1a La1 La10_d La13_d -108.7(9)
La5_d La1 La10_d La12_d -6.2(15)
La7_d La1 La10_d La12_d -34.8(19)
La3_d La1 La10_d La12_d -33.1(18)
La13_d La1 La10_d La12_d -5.8(16)
C22_2b La1 La10_d La12_d -107.7(16)
C7_2b La1 La10_d La12_d -166.2(16)
C30_1a La1 La10_d La12_d -102.1(14)
C29_1a La1 La10_d La12_d -136(2)
C21_2b La1 La10_d La12_d -101(2)
C31_1a La1 La10_d La12_d -114.5(13)
La5_d La1 La10_d La6_d -62.7(11)
La7_d La1 La10_d La6_d -91.3(15)
La12_d La1 La10_d La6_d -56.5(14)
La3_d La1 La10_d La6_d -89.7(13)
La13_d La1 La10_d La6_d -62.3(10)
C22_2b La1 La10_d La6_d -164.2(10)
C7_2b La1 La10_d La6_d 137.2(12)
C30_1a La1 La10_d La6_d -158.6(4)
C29_1a La1 La10_d La6_d 167.9(9)
C21_2b La1 La10_d La6_d -157.8(16)
C31_1a La1 La10_d La6_d -171.1(6)
La5_d La1 La10_d La9_d -68.5(10)
La7_d La1 La10_d La9_d -97.1(14)
La12_d La1 La10_d La9_d -62.3(14)
La3_d La1 La10_d La9_d -95.4(13)
La13_d La1 La10_d La9_d -68.0(10)
C22_2b La1 La10_d La9_d -170.0(10)
C7_2b La1 La10_d La9_d 131.5(11)
C30_1a La1 La10_d La9_d -164.3(5)
C29_1a La1 La10_d La9_d 162.2(12)
C21_2b La1 La10_d La9_d -163.5(17)
C31_1a La1 La10_d La9_d -176.8(6)
La5_d La1 La10_d La2 -49.2(10)
La7_d La1 La10_d La2 -77.8(14)
La12_d La1 La10_d La2 -43.0(14)
La3_d La1 La10_d La2 -76.1(11)
La13_d La1 La10_d La2 -48.8(9)
C22_2b La1 La10_d La2 -150.7(10)
C7_2b La1 La10_d La2 150.8(11)
C30_1a La1 La10_d La2 -145.1(4)
C29_1a La1 La10_d La2 -178.5(10)
C21_2b La1 La10_d La2 -144.2(17)
C31_1a La1 La10_d La2 -157.5(5)
La5_d La1 La10_d La4_d -71.2(8)
La7_d La1 La10_d La4_d -99.8(14)
La12_d La1 La10_d La4_d -65.0(13)
La3_d La1 La10_d La4_d -98.2(12)
La13_d La1 La10_d La4_d -70.8(9)
C22_2b La1 La10_d La4_d -172.7(10)
C7_2b La1 La10_d La4_d 128.7(11)
C30_1a La1 La10_d La4_d -167.1(6)
C29_1a La1 La10_d La4_d 159.4(13)
C21_2b La1 La10_d La4_d -166.3(18)
C31_1a La1 La10_d La4_d -179.5(4)
La9_d La4_d La11_d La2 -1.6(18)
La6_d La4_d La11_d La2 4.7(12)
La8_d La4_d La11_d La2 27(2)
La16_d La4_d La11_d La2 40.8(18)
La12_d La4_d La11_d La2 104(2)
La5_d La4_d La11_d La2 100.2(16)
La13_d La4_d La11_d La2 78(2)
La1 La4_d La11_d La2 92.6(14)
La7_d La4_d La11_d La2 85.9(16)
La10_d La4_d La11_d La2 62.1(15)
La2 La4_d La11_d La9_d 1.6(18)
La6_d La4_d La11_d La9_d 6.3(12)
La8_d La4_d La11_d La9_d 29.1(15)
La16_d La4_d La11_d La9_d 42.5(14)
La12_d La4_d La11_d La9_d 105.5(19)
La5_d La4_d La11_d La9_d 101.9(14)
La13_d La4_d La11_d La9_d 79(2)
La1 La4_d La11_d La9_d 94.2(13)
La7_d La4_d La11_d La9_d 87.5(15)
La10_d La4_d La11_d La9_d 63.8(13)
La9_d La4_d La11_d La6_d -6.3(12)
La2 La4_d La11_d La6_d -4.7(12)
La8_d La4_d La11_d La6_d 22.8(12)
La16_d La4_d La11_d La6_d 36.1(9)
La12_d La4_d La11_d La6_d 99.2(15)
La5_d La4_d La11_d La6_d 95.5(8)
La13_d La4_d La11_d La6_d 73.1(17)
La1 La4_d La11_d La6_d 87.9(6)
La7_d La4_d La11_d La6_d 81.2(9)
La10_d La4_d La11_d La6_d 57.4(6)
La9_d La4_d La11_d La12_d -105.5(19)
La2 La4_d La11_d La12_d -104(2)
La6_d La4_d La11_d La12_d -99.2(15)
La8_d La4_d La11_d La12_d -76.4(18)
La16_d La4_d La11_d La12_d -63.0(17)
La5_d La4_d La11_d La12_d -3.6(10)
La13_d La4_d La11_d La12_d -26.0(12)
La1 La4_d La11_d La12_d -11.3(13)
La7_d La4_d La11_d La12_d -17.9(11)
La10_d La4_d La11_d La12_d -41.7(14)
La9_d La4_d La11_d La13_d -79(2)
La2 La4_d La11_d La13_d -78(2)
La6_d La4_d La11_d La13_d -73.1(17)
La8_d La4_d La11_d La13_d -50(2)
La16_d La4_d La11_d La13_d -37(2)
La12_d La4_d La11_d La13_d 26.0(12)
La5_d La4_d La11_d La13_d 22.4(12)
La1 La4_d La11_d La13_d 14.7(16)
La7_d La4_d La11_d La13_d 8.1(12)
La10_d La4_d La11_d La13_d -15.7(17)
La9_d La4_d La11_d La8_d -29.1(15)
La2 La4_d La11_d La8_d -27(2)
La6_d La4_d La11_d La8_d -22.8(12)
La16_d La4_d La11_d La8_d 13.3(10)
La12_d La4_d La11_d La8_d 76.4(18)
La5_d La4_d La11_d La8_d 72.8(13)
La13_d La4_d La11_d La8_d 50(2)
La1 La4_d La11_d La8_d 65.1(10)
La7_d La4_d La11_d La8_d 58.4(14)
La10_d La4_d La11_d La8_d 34.6(11)
La9_d La4_d La11_d La5_d -101.9(14)
La2 La4_d La11_d La5_d -100.2(16)
La6_d La4_d La11_d La5_d -95.5(8)
La8_d La4_d La11_d La5_d -72.8(13)
La16_d La4_d La11_d La5_d -59.4(11)
La12_d La4_d La11_d La5_d 3.6(10)
La13_d La4_d La11_d La5_d -22.4(12)
La1 La4_d La11_d La5_d -7.7(5)
La7_d La4_d La11_d La5_d -14.3(5)
La10_d La4_d La11_d La5_d -38.1(7)
La9_d La4_d La11_d La16_d -42.5(14)
La2 La4_d La11_d La16_d -40.8(18)
La6_d La4_d La11_d La16_d -36.1(9)
La8_d La4_d La11_d La16_d -13.3(10)
La12_d La4_d La11_d La16_d 63.0(17)
La5_d La4_d La11_d La16_d 59.4(11)
La13_d La4_d La11_d La16_d 37(2)
La1 La4_d La11_d La16_d 51.7(8)
La7_d La4_d La11_d La16_d 45.1(12)
La10_d La4_d La11_d La16_d 21.3(8)
La9_d La4_d La11_d La7_d -87.5(15)
La2 La4_d La11_d La7_d -85.9(16)
La6_d La4_d La11_d La7_d -81.2(9)
La8_d La4_d La11_d La7_d -58.4(14)
La16_d La4_d La11_d La7_d -45.1(12)
La12_d La4_d La11_d La7_d 17.9(11)
La5_d La4_d La11_d La7_d 14.3(5)
La13_d La4_d La11_d La7_d -8.1(12)
La1 La4_d La11_d La7_d 6.7(7)
La10_d La4_d La11_d La7_d -23.8(8)
La9_d La4_d La11_d La1 -94.2(13)
La2 La4_d La11_d La1 -92.6(14)
La6_d La4_d La11_d La1 -87.9(6)
La8_d La4_d La11_d La1 -65.1(10)
La16_d La4_d La11_d La1 -51.7(8)
La12_d La4_d La11_d La1 11.3(13)
La5_d La4_d La11_d La1 7.7(5)
La13_d La4_d La11_d La1 -14.7(16)
La7_d La4_d La11_d La1 -6.7(7)
La10_d La4_d La11_d La1 -30.4(4)
La9_d La4_d La11_d La3_d -69.1(14)
La2 La4_d La11_d La3_d -67.5(13)
La6_d La4_d La11_d La3_d -62.8(7)
La8_d La4_d La11_d La3_d -40.0(14)
La16_d La4_d La11_d La3_d -26.6(12)
La12_d La4_d La11_d La3_d 36.4(11)
La5_d La4_d La11_d La3_d 32.8(4)
La13_d La4_d La11_d La3_d 10.4(12)
La1 La4_d La11_d La3_d 25.1(6)
La7_d La4_d La11_d La3_d 18.5(5)
La10_d La4_d La11_d La3_d -5.3(8)
La6_d La2 La11_d La4_d -11(3)
La9_d La2 La11_d La4_d 1.6(18)
La8_d La2 La11_d La4_d -32(3)
C72_2b La2 La11_d La4_d 135(2)
C54_2b La2 La11_d La4_d 103(2)
C61_1a La2 La11_d La4_d 142.9(13)
C62_1a La2 La11_d La4_d 143.4(18)
C63_1a La2 La11_d La4_d 116(2)
C60_1a La2 La11_d La4_d 93(3)
C41_1a La2 La11_d La4_d 68(2)
La6_d La2 La11_d La9_d -12.3(18)
La4_d La2 La11_d La9_d -1.6(18)
La8_d La2 La11_d La9_d -34.0(17)
C72_2b La2 La11_d La9_d 133.6(18)
C54_2b La2 La11_d La9_d 101.6(17)
C61_1a La2 La11_d La9_d 141.2(16)
C62_1a La2 La11_d La9_d 141.7(12)
C63_1a La2 La11_d La9_d 114.1(13)
C60_1a La2 La11_d La9_d 91(3)
C41_1a La2 La11_d La9_d 66.5(16)
La9_d La2 La11_d La6_d 12.3(18)
La4_d La2 La11_d La6_d 11(3)
La8_d La2 La11_d La6_d -21.7(13)
C72_2b La2 La11_d La6_d 145.9(19)
C54_2b La2 La11_d La6_d 113.9(16)
C61_1a La2 La11_d La6_d 154(2)
C62_1a La2 La11_d La6_d 154.1(13)
C63_1a La2 La11_d La6_d 126.4(10)
C60_1a La2 La11_d La6_d 103(3)
C41_1a La2 La11_d La6_d 78.8(13)
La6_d La2 La11_d La12_d 89.6(18)
La9_d La2 La11_d La12_d 101.9(19)
La4_d La2 La11_d La12_d 100(2)
La8_d La2 La11_d La12_d 67.9(19)
C72_2b La2 La11_d La12_d -124.5(18)
C54_2b La2 La11_d La12_d -156.5(19)
C61_1a La2 La11_d La12_d -116.9(16)
C62_1a La2 La11_d La12_d -116.4(14)
C63_1a La2 La11_d La12_d -144.1(16)
C60_1a La2 La11_d La12_d -167.2(15)
C41_1a La2 La11_d La12_d 168.3(10)
La6_d La2 La11_d La13_d 98.7(13)
La9_d La2 La11_d La13_d 111.0(15)
La4_d La2 La11_d La13_d 109(2)
La8_d La2 La11_d La13_d 77.0(14)
C72_2b La2 La11_d La13_d -115.4(16)
C54_2b La2 La11_d La13_d -147.4(15)
C61_1a La2 La11_d La13_d -107.8(16)
C62_1a La2 La11_d La13_d -107.3(9)
C63_1a La2 La11_d La13_d -135.0(10)
C60_1a La2 La11_d La13_d -158(2)
C41_1a La2 La11_d La13_d 177.4(8)
La6_d La2 La11_d La8_d 21.7(13)
La9_d La2 La11_d La8_d 34.0(17)
La4_d La2 La11_d La8_d 32(3)
C72_2b La2 La11_d La8_d 167.6(18)
C54_2b La2 La11_d La8_d 135.6(16)
C61_1a La2 La11_d La8_d 175(2)
C62_1a La2 La11_d La8_d 175.7(13)
C63_1a La2 La11_d La8_d 148.0(11)
C60_1a La2 La11_d La8_d 125(3)
C41_1a La2 La11_d La8_d 100.4(14)
La6_d La2 La11_d La5_d 74.0(16)
La9_d La2 La11_d La5_d 86.3(15)
La4_d La2 La11_d La5_d 85(2)
La8_d La2 La11_d La5_d 52.3(16)
C72_2b La2 La11_d La5_d -140.1(15)
C54_2b La2 La11_d La5_d -172.1(16)
C61_1a La2 La11_d La5_d -132.5(11)
C62_1a La2 La11_d La5_d -132.0(9)
C63_1a La2 La11_d La5_d -159.7(13)
C60_1a La2 La11_d La5_d 177.2(14)
C41_1a La2 La11_d La5_d 152.7(6)
La6_d La2 La11_d La16_d 40.8(12)
La9_d La2 La11_d La16_d 53.1(16)
La4_d La2 La11_d La16_d 51(2)
La8_d La2 La11_d La16_d 19.1(12)
C72_2b La2 La11_d La16_d -173.3(18)
C54_2b La2 La11_d La16_d 154.7(15)
C61_1a La2 La11_d La16_d -166(2)
C62_1a La2 La11_d La16_d -165.2(12)
C63_1a La2 La11_d La16_d 167.1(9)
C60_1a La2 La11_d La16_d 144(3)
C41_1a La2 La11_d La16_d 119.5(14)
La6_d La2 La11_d La7_d 77.5(13)
La9_d La2 La11_d La7_d 89.8(14)
La4_d La2 La11_d La7_d 88(2)
La8_d La2 La11_d La7_d 55.8(14)
C72_2b La2 La11_d La7_d -136.6(14)
C54_2b La2 La11_d La7_d -168.6(14)
C61_1a La2 La11_d La7_d -129.0(13)
C62_1a La2 La11_d La7_d -128.5(7)
C63_1a La2 La11_d La7_d -156.2(9)
C60_1a La2 La11_d La7_d -179.3(18)
C41_1a La2 La11_d La7_d 156.2(7)
La6_d La2 La11_d La1 61.3(15)
La9_d La2 La11_d La1 73.6(13)
La4_d La2 La11_d La1 72.0(18)
La8_d La2 La11_d La1 39.7(15)
C72_2b La2 La11_d La1 -152.7(14)
C54_2b La2 La11_d La1 175.3(14)
C61_1a La2 La11_d La1 -145.1(10)
C62_1a La2 La11_d La1 -144.6(6)
C63_1a La2 La11_d La1 -172.3(10)
C60_1a La2 La11_d La1 164.6(17)
C41_1a La2 La11_d La1 140.1(6)
La6_d La2 La11_d La3_d 79.5(11)
La9_d La2 La11_d La3_d 91.8(12)
La4_d La2 La11_d La3_d 90.2(19)
La8_d La2 La11_d La3_d 57.9(11)
C72_2b La2 La11_d La3_d -134.6(14)
C54_2b La2 La11_d La3_d -166.6(12)
C61_1a La2 La11_d La3_d -126.9(14)
C62_1a La2 La11_d La3_d -126.4(5)
C63_1a La2 La11_d La3_d -154.1(5)
C60_1a La2 La11_d La3_d -177(2)
C41_1a La2 La11_d La3_d 158.3(8)
La6_d La9_d La11_d La4_d -164(3)
La2 La9_d La11_d La4_d -178(3)
La8_d La9_d La11_d La4_d -101(3)
La16_d La9_d La11_d La4_d -102(2)
La13_d La9_d La11_d La4_d -111(2)
La10_d La9_d La11_d La4_d -94.9(18)
La12_d La9_d La11_d La4_d -86(2)
La3_d La9_d La11_d La4_d -105.1(18)
La1 La9_d La11_d La4_d -74.3(16)
La5_d La9_d La11_d La4_d -77.9(18)
La6_d La9_d La11_d La2 14(2)
La4_d La9_d La11_d La2 178(3)
La8_d La9_d La11_d La2 76(3)
La16_d La9_d La11_d La2 75.3(19)
La13_d La9_d La11_d La2 67.1(14)
La10_d La9_d La11_d La2 82.7(12)
La12_d La9_d La11_d La2 91.4(18)
La3_d La9_d La11_d La2 72.6(10)
La1 La9_d La11_d La2 103.3(12)
La5_d La9_d La11_d La2 99.7(14)
La4_d La9_d La11_d La6_d 164(3)
La2 La9_d La11_d La6_d -14(2)
La8_d La9_d La11_d La6_d 63(3)
La16_d La9_d La11_d La6_d 62(2)
La13_d La9_d La11_d La6_d 54(3)
La10_d La9_d La11_d La6_d 69(2)
La12_d La9_d La11_d La6_d 78(3)
La3_d La9_d La11_d La6_d 59(2)
La1 La9_d La11_d La6_d 90(2)
La5_d La9_d La11_d La6_d 86(2)
La6_d La9_d La11_d La12_d -78(3)
La4_d La9_d La11_d La12_d 86(2)
La2 La9_d La11_d La12_d -91.4(18)
La8_d La9_d La11_d La12_d -15(4)
La16_d La9_d La11_d La12_d -16(3)
La13_d La9_d La11_d La12_d -24.3(12)
La10_d La9_d La11_d La12_d -8.7(19)
La3_d La9_d La11_d La12_d -18.8(14)
La1 La9_d La11_d La12_d 11.9(13)
La5_d La9_d La11_d La12_d 8.3(10)
La6_d La9_d La11_d La13_d -54(3)
La4_d La9_d La11_d La13_d 111(2)
La2 La9_d La11_d La13_d -67.1(14)
La8_d La9_d La11_d La13_d 9(4)
La16_d La9_d La11_d La13_d 8(2)
La10_d La9_d La11_d La13_d 15.6(15)
La12_d La9_d La11_d La13_d 24.3(12)
La3_d La9_d La11_d La13_d 5.5(10)
La1 La9_d La11_d La13_d 36.2(10)
La5_d La9_d La11_d La13_d 32.6(9)
La6_d La9_d La11_d La8_d -63(3)
La4_d La9_d La11_d La8_d 101(3)
La2 La9_d La11_d La8_d -76(3)
La16_d La9_d La11_d La8_d -1(2)
La13_d La9_d La11_d La8_d -9(4)
La10_d La9_d La11_d La8_d 6(3)
La12_d La9_d La11_d La8_d 15(4)
La3_d La9_d La11_d La8_d -4(3)
La1 La9_d La11_d La8_d 27(3)
La5_d La9_d La11_d La8_d 23(3)
La6_d La9_d La11_d La5_d -86(2)
La4_d La9_d La11_d La5_d 77.9(18)
La2 La9_d La11_d La5_d -99.7(14)
La8_d La9_d La11_d La5_d -23(3)
La16_d La9_d La11_d La5_d -24(2)
La13_d La9_d La11_d La5_d -32.6(9)
La10_d La9_d La11_d La5_d -17.0(12)
La12_d La9_d La11_d La5_d -8.3(10)
La3_d La9_d La11_d La5_d -27.1(7)
La1 La9_d La11_d La5_d 3.6(5)
La6_d La9_d La11_d La16_d -62(2)
La4_d La9_d La11_d La16_d 102(2)
La2 La9_d La11_d La16_d -75.3(19)
La8_d La9_d La11_d La16_d 1(2)
La13_d La9_d La11_d La16_d -8(2)
La10_d La9_d La11_d La16_d 7.4(13)
La12_d La9_d La11_d La16_d 16(3)
La3_d La9_d La11_d La16_d -2.7(17)
La1 La9_d La11_d La16_d 28.0(18)
La5_d La9_d La11_d La16_d 24(2)
La6_d La9_d La11_d La7_d -74(2)
La4_d La9_d La11_d La7_d 90.4(18)
La2 La9_d La11_d La7_d -87.3(12)
La8_d La9_d La11_d La7_d -11(3)
La16_d La9_d La11_d La7_d -12(2)
La13_d La9_d La11_d La7_d -20.2(9)
La10_d La9_d La11_d La7_d -4.5(11)
La12_d La9_d La11_d La7_d 4.1(12)
La3_d La9_d La11_d La7_d -14.7(6)
La1 La9_d La11_d La7_d 16.1(5)
La5_d La9_d La11_d La7_d 12.4(5)
La6_d La9_d La11_d La1 -90(2)
La4_d La9_d La11_d La1 74.3(16)
La2 La9_d La11_d La1 -103.3(12)
La8_d La9_d La11_d La1 -27(3)
La16_d La9_d La11_d La1 -28.0(18)
La13_d La9_d La11_d La1 -36.2(10)
La10_d La9_d La11_d La1 -20.6(8)
La12_d La9_d La11_d La1 -11.9(13)
La3_d La9_d La11_d La1 -30.7(3)
La5_d La9_d La11_d La1 -3.6(5)
La6_d La9_d La11_d La3_d -59(2)
La4_d La9_d La11_d La3_d 105.1(18)
La2 La9_d La11_d La3_d -72.6(10)
La8_d La9_d La11_d La3_d 4(3)
La16_d La9_d La11_d La3_d 2.7(17)
La13_d La9_d La11_d La3_d -5.5(10)
La10_d La9_d La11_d La3_d 10.1(7)
La12_d La9_d La11_d La3_d 18.8(14)
La1 La9_d La11_d La3_d 30.7(3)
La5_d La9_d La11_d La3_d 27.1(7)
La7_d La5_d La12_d La13_d 21(3)
La1 La5_d La12_d La13_d -39(8)
La3_d La5_d La12_d La13_d 5(3)
La10_d La5_d La12_d La13_d -17(4)
La11_d La5_d La12_d La13_d -80(3)
La4_d La5_d La12_d La13_d -85(3)
La16_d La5_d La12_d La13_d -37(3)
La9_d La5_d La12_d La13_d -67(3)
La8_d La5_d La12_d La13_d -49(3)
La2 La5_d La12_d La13_d -54(2)
La1 La5_d La12_d La7_d -59(6)
La13_d La5_d La12_d La7_d -21(3)
La3_d La5_d La12_d La7_d -15.8(16)
La10_d La5_d La12_d La7_d -37.2(19)
La11_d La5_d La12_d La7_d -101(2)
La4_d La5_d La12_d La7_d -105.8(18)
La16_d La5_d La12_d La7_d -57.6(18)
La9_d La5_d La12_d La7_d -87.7(18)
La8_d La5_d La12_d La7_d -70.0(18)
La2 La5_d La12_d La7_d -75(2)
La7_d La5_d La12_d La1 59(6)
La13_d La5_d La12_d La1 39(8)
La3_d La5_d La12_d La1 43(6)
La10_d La5_d La12_d La1 22(5)
La11_d La5_d La12_d La1 -42(8)
La4_d La5_d La12_d La1 -47(7)
La16_d La5_d La12_d La1 1(6)
La9_d La5_d La12_d La1 -29(7)
La8_d La5_d La12_d La1 -11(6)
La2 La5_d La12_d La1 -16(7)
La7_d La5_d La12_d La3_d 15.8(16)
La1 La5_d La12_d La3_d -43(6)
La13_d La5_d La12_d La3_d -5(3)
La10_d La5_d La12_d La3_d -21.3(13)
La11_d La5_d La12_d La3_d -84.9(19)
La4_d La5_d La12_d La3_d -89.9(8)
La16_d La5_d La12_d La3_d -41.8(10)
La9_d La5_d La12_d La3_d -71.8(8)
La8_d La5_d La12_d La3_d -54.1(8)
La2 La5_d La12_d La3_d -59.2(13)
La7_d La5_d La12_d La11_d 101(2)
La1 La5_d La12_d La11_d 42(8)
La13_d La5_d La12_d La11_d 80(3)
La3_d La5_d La12_d La11_d 84.9(19)
La10_d La5_d La12_d La11_d 64(3)
La4_d La5_d La12_d La11_d -5.0(14)
La16_d La5_d La12_d La11_d 43(2)
La9_d La5_d La12_d La11_d 13.1(15)
La8_d La5_d La12_d La11_d 31(2)
La2 La5_d La12_d La11_d 25.7(11)
La7_d La5_d La12_d La10_d 37.2(19)
La1 La5_d La12_d La10_d -22(5)
La13_d La5_d La12_d La10_d 17(4)
La3_d La5_d La12_d La10_d 21.3(13)
La11_d La5_d La12_d La10_d -64(3)
La4_d La5_d La12_d La10_d -68.6(17)
La16_d La5_d La12_d La10_d -20.5(12)
La9_d La5_d La12_d La10_d -50.5(18)
La8_d La5_d La12_d La10_d -32.8(13)
La2 La5_d La12_d La10_d -38(2)
La7_d La5_d La12_d La4_d 105.8(18)
La1 La5_d La12_d La4_d 47(7)
La13_d La5_d La12_d La4_d 85(3)
La3_d La5_d La12_d La4_d 89.9(8)
La10_d La5_d La12_d La4_d 68.6(17)
La11_d La5_d La12_d La4_d 5.0(14)
La16_d La5_d La12_d La4_d 48.1(13)
La9_d La5_d La12_d La4_d 18.1(5)
La8_d La5_d La12_d La4_d 35.8(11)
La2 La5_d La12_d La4_d 30.7(8)
La7_d La5_d La12_d La2 75(2)
La1 La5_d La12_d La2 16(7)
La13_d La5_d La12_d La2 54(2)
La3_d La5_d La12_d La2 59.2(13)
La10_d La5_d La12_d La2 38(2)
La11_d La5_d La12_d La2 -25.7(11)
La4_d La5_d La12_d La2 -30.7(8)
La16_d La5_d La12_d La2 17.4(19)
La9_d La5_d La12_d La2 -12.7(8)
La8_d La5_d La12_d La2 5.0(16)
La7_d La5_d La12_d La9_d 87.7(18)
La1 La5_d La12_d La9_d 29(7)
La13_d La5_d La12_d La9_d 67(3)
La3_d La5_d La12_d La9_d 71.8(8)
La10_d La5_d La12_d La9_d 50.5(18)
La11_d La5_d La12_d La9_d -13.1(15)
La4_d La5_d La12_d La9_d -18.1(5)
La16_d La5_d La12_d La9_d 30.0(14)
La8_d La5_d La12_d La9_d 17.7(11)
La2 La5_d La12_d La9_d 12.7(8)
La7_d La5_d La12_d La16_d 57.6(18)
La1 La5_d La12_d La16_d -1(6)
La13_d La5_d La12_d La16_d 37(3)
La3_d La5_d La12_d La16_d 41.8(10)
La10_d La5_d La12_d La16_d 20.5(12)
La11_d La5_d La12_d La16_d -43(2)
La4_d La5_d La12_d La16_d -48.1(13)
La9_d La5_d La12_d La16_d -30.0(14)
La8_d La5_d La12_d La16_d -12.3(9)
La2 La5_d La12_d La16_d -17.4(19)
La7_d La5_d La12_d La6_d 74.2(18)
La1 La5_d La12_d La6_d 15(7)
La13_d La5_d La12_d La6_d 54(2)
La3_d La5_d La12_d La6_d 58.4(8)
La10_d La5_d La12_d La6_d 37.1(18)
La11_d La5_d La12_d La6_d -26.5(15)
La4_d La5_d La12_d La6_d -31.5(4)
La16_d La5_d La12_d La6_d 16.6(13)
La9_d La5_d La12_d La6_d -13.4(4)
La8_d La5_d La12_d La6_d 4.3(10)
La2 La5_d La12_d La6_d -0.8(7)
La1 La7_d La12_d La5_d 18(2)
La3_d La7_d La12_d La5_d 145(3)
La13_d La7_d La12_d La5_d 158(4)
La10_d La7_d La12_d La5_d 91(4)
La16_d La7_d La12_d La5_d 94(3)
La8_d La7_d La12_d La5_d 90(2)
La11_d La7_d La12_d La5_d 95(3)
La4_d La7_d La12_d La5_d 77(2)
La2 La7_d La12_d La5_d 109(2)
La9_d La7_d La12_d La5_d 90(2)
La5_d La7_d La12_d La13_d -158(4)
La1 La7_d La12_d La13_d -139(3)
La3_d La7_d La12_d La13_d -12(3)
La10_d La7_d La12_d La13_d -66(3)
La16_d La7_d La12_d La13_d -64(2)
La8_d La7_d La12_d La13_d -67(2)
La11_d La7_d La12_d La13_d -63(2)
La4_d La7_d La12_d La13_d -81(2)
La2 La7_d La12_d La13_d -48.2(18)
La9_d La7_d La12_d La13_d -67(2)
La5_d La7_d La12_d La1 -18(2)
La3_d La7_d La12_d La1 127(3)
La13_d La7_d La12_d La1 139(3)
La10_d La7_d La12_d La1 73(3)
La16_d La7_d La12_d La1 75.5(17)
La8_d La7_d La12_d La1 72.0(14)
La11_d La7_d La12_d La1 77(2)
La4_d La7_d La12_d La1 58.3(18)
La2 La7_d La12_d La1 91.0(15)
La9_d La7_d La12_d La1 72.0(15)
La5_d La7_d La12_d La3_d -145(3)
La1 La7_d La12_d La3_d -127(3)
La13_d La7_d La12_d La3_d 12(3)
La10_d La7_d La12_d La3_d -54(3)
La16_d La7_d La12_d La3_d -52(2)
La8_d La7_d La12_d La3_d -55(2)
La11_d La7_d La12_d La3_d -50(3)
La4_d La7_d La12_d La3_d -69(3)
La2 La7_d La12_d La3_d -36(3)
La9_d La7_d La12_d La3_d -55(3)
La5_d La7_d La12_d La11_d -95(3)
La1 La7_d La12_d La11_d -77(2)
La3_d La7_d La12_d La11_d 50(3)
La13_d La7_d La12_d La11_d 63(2)
La10_d La7_d La12_d La11_d -4(4)
La16_d La7_d La12_d La11_d -1(3)
La8_d La7_d La12_d La11_d -5(2)
La4_d La7_d La12_d La11_d -18.5(11)
La2 La7_d La12_d La11_d 14.3(13)
La9_d La7_d La12_d La11_d -4.8(14)
La5_d La7_d La12_d La10_d -91(4)
La1 La7_d La12_d La10_d -73(3)
La3_d La7_d La12_d La10_d 54(3)
La13_d La7_d La12_d La10_d 66(3)
La16_d La7_d La12_d La10_d 2(2)
La8_d La7_d La12_d La10_d -1(2)
La11_d La7_d La12_d La10_d 4(4)
La4_d La7_d La12_d La10_d -15(3)
La2 La7_d La12_d La10_d 18(3)
La9_d La7_d La12_d La10_d -1(3)
La5_d La7_d La12_d La4_d -77(2)
La1 La7_d La12_d La4_d -58.3(18)
La3_d La7_d La12_d La4_d 69(3)
La13_d La7_d La12_d La4_d 81(2)
La10_d La7_d La12_d La4_d 15(3)
La16_d La7_d La12_d La4_d 17(2)
La8_d La7_d La12_d La4_d 13.7(15)
La11_d La7_d La12_d La4_d 18.5(11)
La2 La7_d La12_d La4_d 32.8(6)
La9_d La7_d La12_d La4_d 13.7(6)
La5_d La7_d La12_d La2 -109(2)
La1 La7_d La12_d La2 -91.0(15)
La3_d La7_d La12_d La2 36(3)
La13_d La7_d La12_d La2 48.2(18)
La10_d La7_d La12_d La2 -18(3)
La16_d La7_d La12_d La2 -15.6(17)
La8_d La7_d La12_d La2 -19.0(12)
La11_d La7_d La12_d La2 -14.3(13)
La4_d La7_d La12_d La2 -32.8(6)
La9_d La7_d La12_d La2 -19.1(4)
La5_d La7_d La12_d La9_d -90(2)
La1 La7_d La12_d La9_d -72.0(15)
La3_d La7_d La12_d La9_d 55(3)
La13_d La7_d La12_d La9_d 67(2)
La10_d La7_d La12_d La9_d 1(3)
La16_d La7_d La12_d La9_d 3.5(16)
La8_d La7_d La12_d La9_d 0.0(12)
La11_d La7_d La12_d La9_d 4.8(14)
La4_d La7_d La12_d La9_d -13.7(6)
La2 La7_d La12_d La9_d 19.1(4)
La5_d La7_d La12_d La16_d -94(3)
La1 La7_d La12_d La16_d -75.5(17)
La3_d La7_d La12_d La16_d 52(2)
La13_d La7_d La12_d La16_d 64(2)
La10_d La7_d La12_d La16_d -2(2)
La8_d La7_d La12_d La16_d -3.5(11)
La11_d La7_d La12_d La16_d 1(3)
La4_d La7_d La12_d La16_d -17(2)
La2 La7_d La12_d La16_d 15.6(17)
La9_d La7_d La12_d La16_d -3.5(16)
La5_d La7_d La12_d La6_d -101(2)
La1 La7_d La12_d La6_d -82.5(14)
La3_d La7_d La12_d La6_d 45(2)
La13_d La7_d La12_d La6_d 56.7(19)
La10_d La7_d La12_d La6_d -10(3)
La16_d La7_d La12_d La6_d -7.1(14)
La8_d La7_d La12_d La6_d -10.5(9)
La11_d La7_d La12_d La6_d -5.8(16)
La4_d La7_d La12_d La6_d -24.3(8)
La2 La7_d La12_d La6_d 8.5(5)
La9_d La7_d La12_d La6_d -10.6(5)
La7_d La1 La12_d La5_d -107(7)
La10_d La1 La12_d La5_d -152(6)
La3_d La1 La12_d La5_d -131(7)
La13_d La1 La12_d La5_d -142(8)
C22_2b La1 La12_d La5_d -41(7)
C7_2b La1 La12_d La5_d -2(9)
C30_1a La1 La12_d La5_d -26(7)
C29_1a La1 La12_d La5_d 7(7)
C21_2b La1 La12_d La5_d -12(7)
C31_1a La1 La12_d La5_d -51(7)
La5_d La1 La12_d La13_d 142(8)
La7_d La1 La12_d La13_d 36(2)
La10_d La1 La12_d La13_d -10(3)
La3_d La1 La12_d La13_d 11(2)
C22_2b La1 La12_d La13_d 102(2)
C7_2b La1 La12_d La13_d 141(3)
C30_1a La1 La12_d La13_d 116(2)
C29_1a La1 La12_d La13_d 149(2)
C21_2b La1 La12_d La13_d 130(3)
C31_1a La1 La12_d La13_d 91(2)
La5_d La1 La12_d La7_d 107(7)
La10_d La1 La12_d La7_d -46(2)
La3_d La1 La12_d La7_d -24.8(19)
La13_d La1 La12_d La7_d -36(2)
C22_2b La1 La12_d La7_d 66(2)
C7_2b La1 La12_d La7_d 105(3)
C30_1a La1 La12_d La7_d 80(2)
C29_1a La1 La12_d La7_d 113.1(19)
C21_2b La1 La12_d La7_d 94(2)
C31_1a La1 La12_d La7_d 55(2)
La5_d La1 La12_d La3_d 131(7)
La7_d La1 La12_d La3_d 24.8(19)
La10_d La1 La12_d La3_d -21.0(11)
La13_d La1 La12_d La3_d -11(2)
C22_2b La1 La12_d La3_d 90.6(11)
C7_2b La1 La12_d La3_d 129(3)
C30_1a La1 La12_d La3_d 104.9(6)
C29_1a La1 La12_d La3_d 138.0(6)
C21_2b La1 La12_d La3_d 119.3(12)
C31_1a La1 La12_d La3_d 80.0(8)
La5_d La1 La12_d La11_d -140(7)
La7_d La1 La12_d La11_d 113(2)
La10_d La1 La12_d La11_d 67.2(16)
La3_d La1 La12_d La11_d 88.2(13)
La13_d La1 La12_d La11_d 77(2)
C22_2b La1 La12_d La11_d 178.8(15)
C7_2b La1 La12_d La11_d -142(3)
C30_1a La1 La12_d La11_d -166.9(13)
C29_1a La1 La12_d La11_d -133.8(12)
C21_2b La1 La12_d La11_d -152.5(17)
C31_1a La1 La12_d La11_d 168.2(10)
La5_d La1 La12_d La10_d 152(6)
La7_d La1 La12_d La10_d 46(2)
La3_d La1 La12_d La10_d 21.0(11)
La13_d La1 La12_d La10_d 10(3)
C22_2b La1 La12_d La10_d 111.6(14)
C7_2b La1 La12_d La10_d 151(3)
C30_1a La1 La12_d La10_d 125.9(9)
C29_1a La1 La12_d La10_d 159.0(10)
C21_2b La1 La12_d La10_d 140.3(14)
C31_1a La1 La12_d La10_d 101.0(11)
La5_d La1 La12_d La4_d -132(7)
La7_d La1 La12_d La4_d 121(2)
La10_d La1 La12_d La4_d 75.3(11)
La3_d La1 La12_d La4_d 96.3(7)
La13_d La1 La12_d La4_d 85(2)
C22_2b La1 La12_d La4_d -173.1(10)
C7_2b La1 La12_d La4_d -134(3)
C30_1a La1 La12_d La4_d -158.8(6)
C29_1a La1 La12_d La4_d -125.7(5)
C21_2b La1 La12_d La4_d -144.4(13)
C31_1a La1 La12_d La4_d 176.3(4)
La5_d La1 La12_d La2 -164(7)
La7_d La1 La12_d La2 89(2)
La10_d La1 La12_d La2 43.2(12)
La3_d La1 La12_d La2 64.2(7)
La13_d La1 La12_d La2 53(2)
C22_2b La1 La12_d La2 154.8(11)
C7_2b La1 La12_d La2 -166(3)
C30_1a La1 La12_d La2 169.1(7)
C29_1a La1 La12_d La2 -157.8(6)
C21_2b La1 La12_d La2 -176.5(13)
C31_1a La1 La12_d La2 144.2(5)
La5_d La1 La12_d La9_d -151(7)
La7_d La1 La12_d La9_d 103(2)
La10_d La1 La12_d La9_d 57.0(11)
La3_d La1 La12_d La9_d 78.1(7)
La13_d La1 La12_d La9_d 67(2)
C22_2b La1 La12_d La9_d 168.6(11)
C7_2b La1 La12_d La9_d -152(3)
C30_1a La1 La12_d La9_d -177.0(6)
C29_1a La1 La12_d La9_d -144.0(6)
C21_2b La1 La12_d La9_d -162.7(13)
C31_1a La1 La12_d La9_d 158.0(6)
La5_d La1 La12_d La16_d 178(6)
La7_d La1 La12_d La16_d 72(2)
La10_d La1 La12_d La16_d 25.9(12)
La3_d La1 La12_d La16_d 47.0(11)
La13_d La1 La12_d La16_d 36(3)
C22_2b La1 La12_d La16_d 137.5(14)
C7_2b La1 La12_d La16_d 176(3)
C30_1a La1 La12_d La16_d 151.9(9)
C29_1a La1 La12_d La16_d -175.1(9)
C21_2b La1 La12_d La16_d 166.2(14)
C31_1a La1 La12_d La16_d 126.9(11)
La5_d La1 La12_d La6_d -164(7)
La7_d La1 La12_d La6_d 89(2)
La10_d La1 La12_d La6_d 43.2(10)
La3_d La1 La12_d La6_d 64.3(6)
La13_d La1 La12_d La6_d 53(2)
C22_2b La1 La12_d La6_d 154.8(10)
C7_2b La1 La12_d La6_d -166(3)
C30_1a La1 La12_d La6_d 169.2(5)
C29_1a La1 La12_d La6_d -157.8(4)
C21_2b La1 La12_d La6_d -176.5(12)
C31_1a La1 La12_d La6_d 144.2(5)
La5_d La12_d La13_d La7_d -15(2)
La1 La12_d La13_d La7_d -22.4(14)
La3_d La12_d La13_d La7_d -8(2)
La11_d La12_d La13_d La7_d -122.0(19)
La10_d La12_d La13_d La7_d -29.5(17)
La4_d La12_d La13_d La7_d -101.6(17)
La2 La12_d La13_d La7_d -111(2)
La9_d La12_d La13_d La7_d -97.2(17)
La16_d La12_d La13_d La7_d -56(2)
La6_d La12_d La13_d La7_d -93.7(19)
La5_d La12_d La13_d La3_d -7(4)
La7_d La12_d La13_d La3_d 8(2)
La1 La12_d La13_d La3_d -14(3)
La11_d La12_d La13_d La3_d -114(2)
La10_d La12_d La13_d La3_d -21.4(12)
La4_d La12_d La13_d La3_d -93(2)
La2 La12_d La13_d La3_d -103(2)
La9_d La12_d La13_d La3_d -89.1(19)
La16_d La12_d La13_d La3_d -47.6(16)
La6_d La12_d La13_d La3_d -86(2)
La7_d La12_d La13_d La5_d 15(3)
La1 La12_d La13_d La5_d -7.6(16)
La3_d La12_d La13_d La5_d 7(4)
La11_d La12_d La13_d La5_d -107(3)
La10_d La12_d La13_d La5_d -15(3)
La4_d La12_d La13_d La5_d -87(3)
La2 La12_d La13_d La5_d -96(3)
La9_d La12_d La13_d La5_d -82(3)
La16_d La12_d La13_d La5_d -41(4)
La6_d La12_d La13_d La5_d -79(3)
La5_d La12_d La13_d La1 7.6(16)
La7_d La12_d La13_d La1 22.4(14)
La3_d La12_d La13_d La1 14(3)
La11_d La12_d La13_d La1 -99.6(16)
La10_d La12_d La13_d La1 -7.1(19)
La4_d La12_d La13_d La1 -79.2(12)
La2 La12_d La13_d La1 -88.8(18)
La9_d La12_d La13_d La1 -74.8(14)
La16_d La12_d La13_d La1 -33(2)
La6_d La12_d La13_d La1 -71.3(19)
La5_d La12_d La13_d La10_d 15(3)
La7_d La12_d La13_d La10_d 29.5(17)
La1 La12_d La13_d La10_d 7.1(19)
La3_d La12_d La13_d La10_d 21.4(12)
La11_d La12_d La13_d La10_d -92.5(15)
La4_d La12_d La13_d La10_d -72.1(13)
La2 La12_d La13_d La10_d -81.7(15)
La9_d La12_d La13_d La10_d -67.7(11)
La16_d La12_d La13_d La10_d -26.3(11)
La6_d La12_d La13_d La10_d -64.2(12)
La5_d La12_d La13_d La11_d 107(3)
La7_d La12_d La13_d La11_d 122.0(19)
La1 La12_d La13_d La11_d 99.6(16)
La3_d La12_d La13_d La11_d 114(2)
La10_d La12_d La13_d La11_d 92.5(15)
La4_d La12_d La13_d La11_d 20.4(9)
La2 La12_d La13_d La11_d 10.8(14)
La9_d La12_d La13_d La11_d 24.8(10)
La16_d La12_d La13_d La11_d 66.3(17)
La6_d La12_d La13_d La11_d 28.3(14)
La5_d La12_d La13_d La2 96(3)
La7_d La12_d La13_d La2 111(2)
La1 La12_d La13_d La2 88.8(18)
La3_d La12_d La13_d La2 103(2)
La11_d La12_d La13_d La2 -10.8(14)
La10_d La12_d La13_d La2 81.7(15)
La4_d La12_d La13_d La2 9.6(14)
La9_d La12_d La13_d La2 14.0(8)
La16_d La12_d La13_d La2 55.5(13)
La6_d La12_d La13_d La2 17.5(4)
La5_d La12_d La13_d La16_d 41(4)
La7_d La12_d La13_d La16_d 56(2)
La1 La12_d La13_d La16_d 33(2)
La3_d La12_d La13_d La16_d 47.6(16)
La11_d La12_d La13_d La16_d -66.3(17)
La10_d La12_d La13_d La16_d 26.3(11)
La4_d La12_d La13_d La16_d -45.9(17)
La2 La12_d La13_d La16_d -55.5(13)
La9_d La12_d La13_d La16_d -41.4(12)
La6_d La12_d La13_d La16_d -37.9(11)
La5_d La12_d La13_d La6_d 79(3)
La7_d La12_d La13_d La6_d 93.7(19)
La1 La12_d La13_d La6_d 71.3(19)
La3_d La12_d La13_d La6_d 86(2)
La11_d La12_d La13_d La6_d -28.3(14)
La10_d La12_d La13_d La6_d 64.2(12)
La4_d La12_d La13_d La6_d -7.9(15)
La2 La12_d La13_d La6_d -17.5(4)
La9_d La12_d La13_d La6_d -3.5(8)
La16_d La12_d La13_d La6_d 37.9(11)
La5_d La12_d La13_d La9_d 82(3)
La7_d La12_d La13_d La9_d 97.2(17)
La1 La12_d La13_d La9_d 74.8(14)
La3_d La12_d La13_d La9_d 89.1(19)
La11_d La12_d La13_d La9_d -24.8(10)
La10_d La12_d La13_d La9_d 67.7(11)
La4_d La12_d La13_d La9_d -4.4(9)
La2 La12_d La13_d La9_d -14.0(8)
La16_d La12_d La13_d La9_d 41.4(13)
La6_d La12_d La13_d La9_d 3.5(8)
La5_d La12_d La13_d La4_d 87(3)
La7_d La12_d La13_d La4_d 101.6(17)
La1 La12_d La13_d La4_d 79.2(12)
La3_d La12_d La13_d La4_d 93(2)
La11_d La12_d La13_d La4_d -20.4(9)
La10_d La12_d La13_d La4_d 72.1(13)
La2 La12_d La13_d La4_d -9.6(14)
La9_d La12_d La13_d La4_d 4.4(9)
La16_d La12_d La13_d La4_d 45.9(17)
La6_d La12_d La13_d La4_d 7.9(15)
La5_d La7_d La13_d La12_d 14(2)
La1 La7_d La13_d La12_d 60(4)
La3_d La7_d La13_d La12_d 170(3)
La10_d La7_d La13_d La12_d 138(3)
La16_d La7_d La13_d La12_d 123(2)
La8_d La7_d La13_d La12_d 111(2)
La11_d La7_d La13_d La12_d 61(2)
La4_d La7_d La13_d La12_d 69(2)
La2 La7_d La13_d La12_d 95(3)
La9_d La7_d La13_d La12_d 88(2)
La5_d La7_d La13_d La3_d -155(3)
La1 La7_d La13_d La3_d -109(3)
La12_d La7_d La13_d La3_d -170(3)
La10_d La7_d La13_d La3_d -31.4(13)
La16_d La7_d La13_d La3_d -46.6(13)
La8_d La7_d La13_d La3_d -58.6(13)
La11_d La7_d La13_d La3_d -108.0(19)
La4_d La7_d La13_d La3_d -100.7(14)
La2 La7_d La13_d La3_d -74.1(19)
La9_d La7_d La13_d La3_d -81.8(14)
La1 La7_d La13_d La5_d 46(2)
La3_d La7_d La13_d La5_d 155(3)
La12_d La7_d La13_d La5_d -14(2)
La10_d La7_d La13_d La5_d 124(2)
La16_d La7_d La13_d La5_d 108(2)
La8_d La7_d La13_d La5_d 96.5(18)
La11_d La7_d La13_d La5_d 47(2)
La4_d La7_d La13_d La5_d 54.4(18)
La2 La7_d La13_d La5_d 81(2)
La9_d La7_d La13_d La5_d 73.2(19)
La5_d La7_d La13_d La1 -46(2)
La3_d La7_d La13_d La1 109(3)
La12_d La7_d La13_d La1 -60(4)
La10_d La7_d La13_d La1 78(3)
La16_d La7_d La13_d La1 63(3)
La8_d La7_d La13_d La1 51(3)
La11_d La7_d La13_d La1 1(4)
La4_d La7_d La13_d La1 9(3)
La2 La7_d La13_d La1 35(4)
La9_d La7_d La13_d La1 28(3)
La5_d La7_d La13_d La10_d -124(2)
La1 La7_d La13_d La10_d -78(3)
La3_d La7_d La13_d La10_d 31.4(13)
La12_d La7_d La13_d La10_d -138(3)
La16_d La7_d La13_d La10_d -15.2(13)
La8_d La7_d La13_d La10_d -27.2(14)
La11_d La7_d La13_d La10_d -77(2)
La4_d La7_d La13_d La10_d -69.3(15)
La2 La7_d La13_d La10_d -43(2)
La9_d La7_d La13_d La10_d -50.4(17)
La5_d La7_d La13_d La11_d -47(2)
La1 La7_d La13_d La11_d -1(4)
La3_d La7_d La13_d La11_d 108.0(19)
La12_d La7_d La13_d La11_d -61(2)
La10_d La7_d La13_d La11_d 77(2)
La16_d La7_d La13_d La11_d 61.4(17)
La8_d La7_d La13_d La11_d 49.4(16)
La4_d La7_d La13_d La11_d 7.4(11)
La2 La7_d La13_d La11_d 34.0(12)
La9_d La7_d La13_d La11_d 26.2(12)
La5_d La7_d La13_d La2 -81(2)
La1 La7_d La13_d La2 -35(4)
La3_d La7_d La13_d La2 74.1(19)
La12_d La7_d La13_d La2 -95(3)
La10_d La7_d La13_d La2 43(2)
La16_d La7_d La13_d La2 27.4(17)
La8_d La7_d La13_d La2 15.4(14)
La11_d La7_d La13_d La2 -34.0(12)
La4_d La7_d La13_d La2 -26.6(10)
La9_d La7_d La13_d La2 -7.8(9)
La5_d La7_d La13_d La16_d -108(2)
La1 La7_d La13_d La16_d -63(3)
La3_d La7_d La13_d La16_d 46.6(13)
La12_d La7_d La13_d La16_d -123(2)
La10_d La7_d La13_d La16_d 15.2(13)
La8_d La7_d La13_d La16_d -12.0(9)
La11_d La7_d La13_d La16_d -61.4(17)
La4_d La7_d La13_d La16_d -54.0(10)
La2 La7_d La13_d La16_d -27.4(17)
La9_d La7_d La13_d La16_d -35.2(12)
La5_d La7_d La13_d La6_d -88.8(19)
La1 La7_d La13_d La6_d -43(3)
La3_d La7_d La13_d La6_d 66.3(14)
La12_d La7_d La13_d La6_d -103(2)
La10_d La7_d La13_d La6_d 34.9(17)
La16_d La7_d La13_d La6_d 19.7(12)
La8_d La7_d La13_d La6_d 7.7(10)
La11_d La7_d La13_d La6_d -41.7(12)
La4_d La7_d La13_d La6_d -34.3(6)
La2 La7_d La13_d La6_d -7.7(7)
La9_d La7_d La13_d La6_d -15.5(5)
La5_d La7_d La13_d La9_d -73.2(19)
La1 La7_d La13_d La9_d -28(3)
La3_d La7_d La13_d La9_d 81.8(14)
La12_d La7_d La13_d La9_d -88(2)
La10_d La7_d La13_d La9_d 50.4(17)
La16_d La7_d La13_d La9_d 35.2(12)
La8_d La7_d La13_d La9_d 23.2(10)
La11_d La7_d La13_d La9_d -26.2(12)
La4_d La7_d La13_d La9_d -18.8(6)
La2 La7_d La13_d La9_d 7.8(9)
La5_d La7_d La13_d La4_d -54.4(18)
La1 La7_d La13_d La4_d -9(3)
La3_d La7_d La13_d La4_d 100.7(14)
La12_d La7_d La13_d La4_d -69(2)
La10_d La7_d La13_d La4_d 69.3(15)
La16_d La7_d La13_d La4_d 54.0(10)
La8_d La7_d La13_d La4_d 42.1(8)
La11_d La7_d La13_d La4_d -7.4(11)
La2 La7_d La13_d La4_d 26.6(10)
La9_d La7_d La13_d La4_d 18.8(6)
La7_d La3_d La13_d La12_d -10(3)
La10_d La3_d La13_d La12_d 68(4)
La1 La3_d La13_d La12_d 14(2)
La5_d La3_d La13_d La12_d 4(2)
La16_d La3_d La13_d La12_d 96(3)
La8_d La3_d La13_d La12_d 94(3)
La2 La3_d La13_d La12_d 110(3)
La6_d La3_d La13_d La12_d 105(3)
La9_d La3_d La13_d La12_d 91(3)
La11_d La3_d La13_d La12_d 84(3)
La10_d La3_d La13_d La7_d 78(3)
La1 La3_d La13_d La7_d 23.5(14)
La5_d La3_d La13_d La7_d 13.3(14)
La12_d La3_d La13_d La7_d 10(3)
La16_d La3_d La13_d La7_d 105.5(19)
La8_d La3_d La13_d La7_d 104.2(17)
La2 La3_d La13_d La7_d 119.5(18)
La6_d La3_d La13_d La7_d 114.3(17)
La9_d La3_d La13_d La7_d 100.6(17)
La11_d La3_d La13_d La7_d 94(2)
La7_d La3_d La13_d La5_d -13.3(14)
La10_d La3_d La13_d La5_d 64(3)
La1 La3_d La13_d La5_d 10.2(8)
La12_d La3_d La13_d La5_d -4(2)
La16_d La3_d La13_d La5_d 92.2(15)
La8_d La3_d La13_d La5_d 90.8(12)
La2 La3_d La13_d La5_d 106.2(13)
La6_d La3_d La13_d La5_d 101.0(10)
La9_d La3_d La13_d La5_d 87.3(11)
La11_d La3_d La13_d La5_d 80.3(17)
La7_d La3_d La13_d La1 -23.5(14)
La10_d La3_d La13_d La1 54(2)
La5_d La3_d La13_d La1 -10.2(8)
La12_d La3_d La13_d La1 -14(2)
La16_d La3_d La13_d La1 82.0(12)
La8_d La3_d La13_d La1 80.7(8)
La2 La3_d La13_d La1 96.1(9)
La6_d La3_d La13_d La1 90.8(6)
La9_d La3_d La13_d La1 77.1(7)
La11_d La3_d La13_d La1 70.1(16)
La7_d La3_d La13_d La10_d -78(3)
La1 La3_d La13_d La10_d -54(2)
La5_d La3_d La13_d La10_d -64(3)
La12_d La3_d La13_d La10_d -68(4)
La16_d La3_d La13_d La10_d 28(2)
La8_d La3_d La13_d La10_d 26(2)
La2 La3_d La13_d La10_d 42(3)
La6_d La3_d La13_d La10_d 37(2)
La9_d La3_d La13_d La10_d 23(2)
La11_d La3_d La13_d La10_d 16(3)
La7_d La3_d La13_d La11_d -94(2)
La10_d La3_d La13_d La11_d -16(3)
La1 La3_d La13_d La11_d -70.1(16)
La5_d La3_d La13_d La11_d -80.3(17)
La12_d La3_d La13_d La11_d -84(3)
La16_d La3_d La13_d La11_d 12(2)
La8_d La3_d La13_d La11_d 10.6(19)
La2 La3_d La13_d La11_d 25.9(12)
La6_d La3_d La13_d La11_d 20.7(14)
La9_d La3_d La13_d La11_d 7.0(13)
La7_d La3_d La13_d La2 -119.5(18)
La10_d La3_d La13_d La2 -42(3)
La1 La3_d La13_d La2 -96.1(9)
La5_d La3_d La13_d La2 -106.2(13)
La12_d La3_d La13_d La2 -110(3)
La16_d La3_d La13_d La2 -14.0(16)
La8_d La3_d La13_d La2 -15.4(11)
La6_d La3_d La13_d La2 -5.2(5)
La9_d La3_d La13_d La2 -18.9(5)
La11_d La3_d La13_d La2 -25.9(12)
La7_d La3_d La13_d La16_d -105.5(19)
La10_d La3_d La13_d La16_d -28(2)
La1 La3_d La13_d La16_d -82.0(12)
La5_d La3_d La13_d La16_d -92.2(15)
La12_d La3_d La13_d La16_d -96(3)
La8_d La3_d La13_d La16_d -1.4(12)
La2 La3_d La13_d La16_d 14.0(16)
La6_d La3_d La13_d La16_d 8.8(13)
La9_d La3_d La13_d La16_d -4.9(14)
La11_d La3_d La13_d La16_d -12(2)
La7_d La3_d La13_d La6_d -114.3(17)
La10_d La3_d La13_d La6_d -37(2)
La1 La3_d La13_d La6_d -90.8(6)
La5_d La3_d La13_d La6_d -101.0(10)
La12_d La3_d La13_d La6_d -105(3)
La16_d La3_d La13_d La6_d -8.8(13)
La8_d La3_d La13_d La6_d -10.1(9)
La2 La3_d La13_d La6_d 5.2(5)
La9_d La3_d La13_d La6_d -13.7(5)
La11_d La3_d La13_d La6_d -20.7(14)
La7_d La3_d La13_d La9_d -100.6(17)
La10_d La3_d La13_d La9_d -23(2)
La1 La3_d La13_d La9_d -77.1(7)
La5_d La3_d La13_d La9_d -87.3(11)
La12_d La3_d La13_d La9_d -91(3)
La16_d La3_d La13_d La9_d 4.9(14)
La8_d La3_d La13_d La9_d 3.6(10)
La2 La3_d La13_d La9_d 18.9(5)
La6_d La3_d La13_d La9_d 13.7(5)
La11_d La3_d La13_d La9_d -7.0(13)
La7_d La3_d La13_d La4_d -83.8(17)
La10_d La3_d La13_d La4_d -6(3)
La1 La3_d La13_d La4_d -60.3(8)
La5_d La3_d La13_d La4_d -70.5(10)
La12_d La3_d La13_d La4_d -74(2)
La16_d La3_d La13_d La4_d 21.7(16)
La8_d La3_d La13_d La4_d 20.4(12)
La2 La3_d La13_d La4_d 35.8(5)
La6_d La3_d La13_d La4_d 30.5(6)
La9_d La3_d La13_d La4_d 16.8(6)
La11_d La3_d La13_d La4_d 9.8(11)
La7_d La5_d La13_d La12_d -155(4)
La1 La5_d La13_d La12_d 164(4)
La3_d La5_d La13_d La12_d -174(4)
La10_d La5_d La13_d La12_d 164(4)
La11_d La5_d La13_d La12_d 68(3)
La4_d La5_d La13_d La12_d 83(3)
La16_d La5_d La13_d La12_d 141(4)
La9_d La5_d La13_d La12_d 97(3)
La8_d La5_d La13_d La12_d 126(4)
La2 La5_d La13_d La12_d 93(4)
La12_d La5_d La13_d La7_d 155(4)
La1 La5_d La13_d La7_d -41(2)
La3_d La5_d La13_d La7_d -18(2)
La10_d La5_d La13_d La7_d -41(2)
La11_d La5_d La13_d La7_d -137(2)
La4_d La5_d La13_d La7_d -122(2)
La16_d La5_d La13_d La7_d -64(2)
La9_d La5_d La13_d La7_d -108(2)
La8_d La5_d La13_d La7_d -79(2)
La2 La5_d La13_d La7_d -112(2)
La12_d La5_d La13_d La3_d 174(4)
La7_d La5_d La13_d La3_d 18(2)
La1 La5_d La13_d La3_d -22.5(17)
La10_d La5_d La13_d La3_d -22.1(10)
La11_d La5_d La13_d La3_d -118.1(16)
La4_d La5_d La13_d La3_d -103.4(12)
La16_d La5_d La13_d La3_d -45.7(12)
La9_d La5_d La13_d La3_d -89.4(12)
La8_d La5_d La13_d La3_d -60.4(12)
La2 La5_d La13_d La3_d -93.2(15)
La12_d La5_d La13_d La1 -164(4)
La7_d La5_d La13_d La1 41(2)
La3_d La5_d La13_d La1 22.5(17)
La10_d La5_d La13_d La1 0.4(12)
La11_d La5_d La13_d La1 -95.6(13)
La4_d La5_d La13_d La1 -80.9(10)
La16_d La5_d La13_d La1 -23.2(14)
La9_d La5_d La13_d La1 -66.9(12)
La8_d La5_d La13_d La1 -37.9(13)
La2 La5_d La13_d La1 -70.7(15)
La12_d La5_d La13_d La10_d -164(4)
La7_d La5_d La13_d La10_d 41(2)
La1 La5_d La13_d La10_d -0.4(12)
La3_d La5_d La13_d La10_d 22.1(10)
La11_d La5_d La13_d La10_d -96.0(12)
La4_d La5_d La13_d La10_d -81.3(8)
La16_d La5_d La13_d La10_d -23.6(10)
La9_d La5_d La13_d La10_d -67.3(9)
La8_d La5_d La13_d La10_d -38.3(9)
La2 La5_d La13_d La10_d -71.1(11)
La12_d La5_d La13_d La11_d -68(3)
La7_d La5_d La13_d La11_d 137(2)
La1 La5_d La13_d La11_d 95.6(13)
La3_d La5_d La13_d La11_d 118.1(16)
La10_d La5_d La13_d La11_d 96.0(12)
La4_d La5_d La13_d La11_d 14.7(9)
La16_d La5_d La13_d La11_d 72.4(13)
La9_d La5_d La13_d La11_d 28.7(9)
La8_d La5_d La13_d La11_d 57.7(11)
La2 La5_d La13_d La11_d 24.9(10)
La12_d La5_d La13_d La2 -93(4)
La7_d La5_d La13_d La2 112(2)
La1 La5_d La13_d La2 70.7(15)
La3_d La5_d La13_d La2 93.2(15)
La10_d La5_d La13_d La2 71.1(11)
La11_d La5_d La13_d La2 -24.9(10)
La4_d La5_d La13_d La2 -10.2(8)
La16_d La5_d La13_d La2 47.5(11)
La9_d La5_d La13_d La2 3.8(7)
La8_d La5_d La13_d La2 32.8(9)
La12_d La5_d La13_d La16_d -141(4)
La7_d La5_d La13_d La16_d 64(2)
La1 La5_d La13_d La16_d 23.2(14)
La3_d La5_d La13_d La16_d 45.7(12)
La10_d La5_d La13_d La16_d 23.6(10)
La11_d La5_d La13_d La16_d -72.4(13)
La4_d La5_d La13_d La16_d -57.7(9)
La9_d La5_d La13_d La16_d -43.7(9)
La8_d La5_d La13_d La16_d -14.7(9)
La2 La5_d La13_d La16_d -47.5(11)
La12_d La5_d La13_d La6_d -108(4)
La7_d La5_d La13_d La6_d 97(2)
La1 La5_d La13_d La6_d 55.9(14)
La3_d La5_d La13_d La6_d 78.4(12)
La10_d La5_d La13_d La6_d 56.3(9)
La11_d La5_d La13_d La6_d -39.7(10)
La4_d La5_d La13_d La6_d -25.0(6)
La16_d La5_d La13_d La6_d 32.7(9)
La9_d La5_d La13_d La6_d -11.0(5)
La8_d La5_d La13_d La6_d 18.0(8)
La2 La5_d La13_d La6_d -14.8(4)
La12_d La5_d La13_d La9_d -97(3)
La7_d La5_d La13_d La9_d 108(2)
La1 La5_d La13_d La9_d 66.9(12)
La3_d La5_d La13_d La9_d 89.4(12)
La10_d La5_d La13_d La9_d 67.3(9)
La11_d La5_d La13_d La9_d -28.7(9)
La4_d La5_d La13_d La9_d -14.0(5)
La16_d La5_d La13_d La9_d 43.7(9)
La8_d La5_d La13_d La9_d 29.0(8)
La2 La5_d La13_d La9_d -3.8(7)
La12_d La5_d La13_d La4_d -83(3)
La7_d La5_d La13_d La4_d 122(2)
La1 La5_d La13_d La4_d 80.9(10)
La3_d La5_d La13_d La4_d 103.4(12)
La10_d La5_d La13_d La4_d 81.3(8)
La11_d La5_d La13_d La4_d -14.7(9)
La16_d La5_d La13_d La4_d 57.7(9)
La9_d La5_d La13_d La4_d 14.0(5)
La8_d La5_d La13_d La4_d 43.0(7)
La2 La5_d La13_d La4_d 10.2(8)
La6_d La8_d La16_d La10_d 77(9)
La9_d La8_d La16_d La10_d 37(11)
La2 La8_d La16_d La10_d 66(8)
La4_d La8_d La16_d La10_d 13(10)
La3_d La8_d La16_d La10_d 38(5)
La11_d La8_d La16_d La10_d 35(9)
La1 La8_d La16_d La10_d -4(5)
La13_d La8_d La16_d La10_d 41(6)
La7_d La8_d La16_d La10_d 17(5)
La5_d La8_d La16_d La10_d 10(6)
La9_d La8_d La16_d La6_d -41(3)
La2 La8_d La16_d La6_d -11.1(18)
La10_d La8_d La16_d La6_d -77(9)
La4_d La8_d La16_d La6_d -64(4)
La3_d La8_d La16_d La6_d -39(7)
La11_d La8_d La16_d La6_d -42(3)
La1 La8_d La16_d La6_d -81(4)
La13_d La8_d La16_d La6_d -36(5)
La7_d La8_d La16_d La6_d -60(5)
La5_d La8_d La16_d La6_d -67(4)
La6_d La8_d La16_d La3_d 39(7)
La9_d La8_d La16_d La3_d -2(8)
La2 La8_d La16_d La3_d 28(6)
La10_d La8_d La16_d La3_d -38(5)
La4_d La8_d La16_d La3_d -25(6)
La11_d La8_d La16_d La3_d -3(6)
La1 La8_d La16_d La3_d -43(3)
La13_d La8_d La16_d La3_d 3(3)
La7_d La8_d La16_d La3_d -21.1(19)
La5_d La8_d La16_d La3_d -28(3)
La6_d La8_d La16_d La9_d 41(3)
La2 La8_d La16_d La9_d 30(3)
La10_d La8_d La16_d La9_d -37(11)
La4_d La8_d La16_d La9_d -24(2)
La3_d La8_d La16_d La9_d 2(8)
La11_d La8_d La16_d La9_d -1(3)
La1 La8_d La16_d La9_d -41(6)
La13_d La8_d La16_d La9_d 5(6)
La7_d La8_d La16_d La9_d -19(7)
La5_d La8_d La16_d La9_d -26(6)
La6_d La8_d La16_d La2 11.1(18)
La9_d La8_d La16_d La2 -30(3)
La10_d La8_d La16_d La2 -66(8)
La4_d La8_d La16_d La2 -53(2)
La3_d La8_d La16_d La2 -28(6)
La11_d La8_d La16_d La2 -30.9(13)
La1 La8_d La16_d La2 -70(3)
La13_d La8_d La16_d La2 -25(3)
La7_d La8_d La16_d La2 -49(4)
La5_d La8_d La16_d La2 -56(3)
La6_d La8_d La16_d La1 81(4)
La9_d La8_d La16_d La1 41(6)
La2 La8_d La16_d La1 70(3)
La10_d La8_d La16_d La1 4(5)
La4_d La8_d La16_d La1 17(5)
La3_d La8_d La16_d La1 43(3)
La11_d La8_d La16_d La1 39(3)
La13_d La8_d La16_d La1 45.4(15)
La7_d La8_d La16_d La1 21.4(11)
La5_d La8_d La16_d La1 14.3(7)
La6_d La8_d La16_d La7_d 60(5)
La9_d La8_d La16_d La7_d 19(7)
La2 La8_d La16_d La7_d 49(4)
La10_d La8_d La16_d La7_d -17(5)
La4_d La8_d La16_d La7_d -4(5)
La3_d La8_d La16_d La7_d 21.1(19)
La11_d La8_d La16_d La7_d 18(4)
La1 La8_d La16_d La7_d -21.4(11)
La13_d La8_d La16_d La7_d 23.9(15)
La5_d La8_d La16_d La7_d -7.1(12)
La6_d La8_d La16_d La4_d 64(4)
La9_d La8_d La16_d La4_d 24(2)
La2 La8_d La16_d La4_d 53(2)
La10_d La8_d La16_d La4_d -13(10)
La3_d La8_d La16_d La4_d 25(6)
La11_d La8_d La16_d La4_d 22.2(15)
La1 La8_d La16_d La4_d -17(5)
La13_d La8_d La16_d La4_d 28(4)
La7_d La8_d La16_d La4_d 4(5)
La5_d La8_d La16_d La4_d -3(4)
La6_d La8_d La16_d La13_d 36(5)
La9_d La8_d La16_d La13_d -5(6)
La2 La8_d La16_d La13_d 25(3)
La10_d La8_d La16_d La13_d -41(6)
La4_d La8_d La16_d La13_d -28(4)
La3_d La8_d La16_d La13_d -3(3)
La11_d La8_d La16_d La13_d -6(3)
La1 La8_d La16_d La13_d -45.4(15)
La7_d La8_d La16_d La13_d -23.9(15)
La5_d La8_d La16_d La13_d -31.1(10)
La6_d La8_d La16_d La5_d 67(4)
La9_d La8_d La16_d La5_d 26(6)
La2 La8_d La16_d La5_d 56(3)
La10_d La8_d La16_d La5_d -10(6)
La4_d La8_d La16_d La5_d 3(4)
La3_d La8_d La16_d La5_d 28(3)
La11_d La8_d La16_d La5_d 25(3)
La1 La8_d La16_d La5_d -14.3(7)
La13_d La8_d La16_d La5_d 31.1(10)
La7_d La8_d La16_d La5_d 7.1(12)
La6_d La8_d La16_d La11_d 42(3)
La9_d La8_d La16_d La11_d 1(3)
La2 La8_d La16_d La11_d 30.9(13)
La10_d La8_d La16_d La11_d -35(9)
La4_d La8_d La16_d La11_d -22.2(15)
La3_d La8_d La16_d La11_d 3(6)
La1 La8_d La16_d La11_d -39(3)
La13_d La8_d La16_d La11_d 6(3)
La7_d La8_d La16_d La11_d -18(4)
La5_d La8_d La16_d La11_d -25(3)
La3_d La10_d La16_d La8_d -77(8)
La7_d La10_d La16_d La8_d -32(9)
La1 La10_d La16_d La8_d 7(9)
La5_d La10_d La16_d La8_d -15(9)
La13_d La10_d La16_d La8_d -54(8)
La12_d La10_d La16_d La8_d -30(8)
La6_d La10_d La16_d La8_d -43(6)
La9_d La10_d La16_d La8_d -21(6)
La2 La10_d La16_d La8_d -48(7)
La4_d La10_d La16_d La8_d -9(7)
La3_d La10_d La16_d La6_d -34(4)
La7_d La10_d La16_d La6_d 11(5)
La1 La10_d La16_d La6_d 50(4)
La8_d La10_d La16_d La6_d 43(6)
La5_d La10_d La16_d La6_d 28(4)
La13_d La10_d La16_d La6_d -11(3)
La12_d La10_d La16_d La6_d 13(4)
La9_d La10_d La16_d La6_d 22.4(14)
La2 La10_d La16_d La6_d -5.5(13)
La4_d La10_d La16_d La6_d 34(2)
La7_d La10_d La16_d La3_d 45(2)
La1 La10_d La16_d La3_d 84(3)
La8_d La10_d La16_d La3_d 77(8)
La5_d La10_d La16_d La3_d 62(2)
La13_d La10_d La16_d La3_d 22.7(16)
La12_d La10_d La16_d La3_d 47.1(18)
La6_d La10_d La16_d La3_d 34(4)
La9_d La10_d La16_d La3_d 56(3)
La2 La10_d La16_d La3_d 28(3)
La4_d La10_d La16_d La3_d 67(3)
La3_d La10_d La16_d La9_d -56(3)
La7_d La10_d La16_d La9_d -11(4)
La1 La10_d La16_d La9_d 27(3)
La8_d La10_d La16_d La9_d 21(6)
La5_d La10_d La16_d La9_d 6(3)
La13_d La10_d La16_d La9_d -33(3)
La12_d La10_d La16_d La9_d -9(3)
La6_d La10_d La16_d La9_d -22.4(14)
La2 La10_d La16_d La9_d -27.8(11)
La4_d La10_d La16_d La9_d 11.3(11)
La3_d La10_d La16_d La2 -28(3)
La7_d La10_d La16_d La2 17(3)
La1 La10_d La16_d La2 55(3)
La8_d La10_d La16_d La2 48(7)
La5_d La10_d La16_d La2 33(3)
La13_d La10_d La16_d La2 -6(2)
La12_d La10_d La16_d La2 19(2)
La6_d La10_d La16_d La2 5.5(13)
La9_d La10_d La16_d La2 27.8(11)
La4_d La10_d La16_d La2 39.2(10)
La3_d La10_d La16_d La1 -84(3)
La7_d La10_d La16_d La1 -38.6(17)
La8_d La10_d La16_d La1 -7(9)
La5_d La10_d La16_d La1 -21.9(7)
La13_d La10_d La16_d La1 -60.9(16)
La12_d La10_d La16_d La1 -36.5(13)
La6_d La10_d La16_d La1 -50(4)
La9_d La10_d La16_d La1 -27(3)
La2 La10_d La16_d La1 -55(3)
La4_d La10_d La16_d La1 -16(2)
La3_d La10_d La16_d La7_d -45(2)
La1 La10_d La16_d La7_d 38.6(17)
La8_d La10_d La16_d La7_d 32(9)
La5_d La10_d La16_d La7_d 16.8(13)
La13_d La10_d La16_d La7_d -22.3(18)
La12_d La10_d La16_d La7_d 2.1(17)
La6_d La10_d La16_d La7_d -11(5)
La9_d La10_d La16_d La7_d 11(4)
La2 La10_d La16_d La7_d -17(3)
La4_d La10_d La16_d La7_d 22(3)
La3_d La10_d La16_d La4_d -67(3)
La7_d La10_d La16_d La4_d -22(3)
La1 La10_d La16_d La4_d 16(2)
La8_d La10_d La16_d La4_d 9(7)
La5_d La10_d La16_d La4_d -6(2)
La13_d La10_d La16_d La4_d -44.8(17)
La12_d La10_d La16_d La4_d -20.4(19)
La6_d La10_d La16_d La4_d -34(2)
La9_d La10_d La16_d La4_d -11.3(11)
La2 La10_d La16_d La4_d -39.2(10)
La3_d La10_d La16_d La13_d -22.7(16)
La7_d La10_d La16_d La13_d 22.3(18)
La1 La10_d La16_d La13_d 60.9(16)
La8_d La10_d La16_d La13_d 54(8)
La5_d La10_d La16_d La13_d 39.1(12)
La12_d La10_d La16_d La13_d 24.4(11)
La6_d La10_d La16_d La13_d 11(3)
La9_d La10_d La16_d La13_d 33(3)
La2 La10_d La16_d La13_d 6(2)
La4_d La10_d La16_d La13_d 44.8(17)
La3_d La10_d La16_d La5_d -61.7(19)
La7_d La10_d La16_d La5_d -16.8(13)
La1 La10_d La16_d La5_d 21.9(7)
La8_d La10_d La16_d La5_d 15(9)
La13_d La10_d La16_d La5_d -39.1(12)
La12_d La10_d La16_d La5_d -14.7(9)
La6_d La10_d La16_d La5_d -28(4)
La9_d La10_d La16_d La5_d -6(3)
La2 La10_d La16_d La5_d -33(3)
La4_d La10_d La16_d La5_d 6(2)
La3_d La10_d La16_d La11_d -48(3)
La7_d La10_d La16_d La11_d -3(3)
La1 La10_d La16_d La11_d 35(2)
La8_d La10_d La16_d La11_d 28(7)
La5_d La10_d La16_d La11_d 13(2)
La13_d La10_d La16_d La11_d -25.6(16)
La12_d La10_d La16_d La11_d -1.2(18)
La6_d La10_d La16_d La11_d -15(2)
La9_d La10_d La16_d La11_d 7.9(14)
La2 La10_d La16_d La11_d -20.0(10)
La4_d La10_d La16_d La11_d 19.2(8)
C9_1a C1 C81 N1 -88.7(12)
C9_2b C1 C81 N1 74(2)
C5_1a C1 C81 N1 146.0(11)
C2_2b C1 C81 N1 -154(2)
C5_2b C1 C81 N1 -57(2)
C2_1a C1 C81 N1 31.5(14)
C9_1a C1 C81 N3 92.0(13)
C9_2b C1 C81 N3 -105(2)
C5_1a C1 C81 N3 -33.3(16)
C2_2b C1 C81 N3 26(2)
C5_2b C1 C81 N3 123.7(19)
C2_1a C1 C81 N3 -147.8(11)
N3 C81 N1 N2 1(2)
C1 C81 N1 N2 -177.8(10)
C81 N1 N2 C82 -0.1(18)
N1 N2 C82 C83 -0.6(19)
N1 N2 C82 C84 -178.6(11)
N2 C82 C83 N3 0.2(19)
C84 C82 C83 N3 177.9(12)
N2 C82 C83 C90 178.7(13)
C84 C82 C83 C90 -4(2)
C82 C83 N3 C81 0.9(18)
C90 C83 N3 C81 -177.8(12)
N1 C81 N3 C83 -2(2)
C1 C81 N3 C83 177.4(11)
N2 C82 C84 C89 -48.5(16)
C83 C82 C84 C89 133.6(14)
N2 C82 C84 C85 129.6(13)
C83 C82 C84 C85 -48.3(19)
C89 C84 C85 C86 1.3(19)
C82 C84 C85 C86 -176.7(12)
C84 C85 C86 C87 0(2)
C85 C86 C87 C88 0(2)
C86 C87 C88 C89 0(2)
C87 C88 C89 C84 1(2)
C85 C84 C89 C88 -1.7(19)
C82 C84 C89 C88 176.4(12)
N3 C83 C90 C91 -46.6(19)
C82 C83 C90 C91 134.8(14)
N3 C83 C90 C95 138.0(13)
C82 C83 C90 C95 -41(2)
C95 C90 C91 C92 -2(2)
C83 C90 C91 C92 -177.7(13)
C90 C91 C92 C93 0(2)
C91 C92 C93 C94 0(2)
C92 C93 C94 C95 2(2)
C93 C94 C95 C90 -4(2)
C91 C90 C95 C94 4(2)
C83 C90 C95 C94 179.4(12)
